data_4116499
loop_
_publ_author_name
'Shin-ichiro Kabashima'
'Shigeki Kuwata'
'Masanobu Hidai'

_publ_contact_author_address
;
    Department of Chemistry and Biotechnology, Graduate School of Engineering,
 The University of Tokyo, Hongo, Bunkyo-ku, Tokyo 113-8656, Japan
;
_publ_contact_author_email ' hidai@chembio.t.u-tokyo.ac.jp '
_publ_contact_author_fax ' +81-3-5800-6945 '
_publ_contact_author_name ' Masanobu Hidai'
_publ_contact_author_phone ' +81-3-3812-2111 '
_publ_section_title
;
 Electron-Deficient Early-Late Heterobimetallic Sulfido Clusters. Unusual
 Reactivities of Ti2Ru2S4 Cubane-Type Clusters with Four Cyclopentadienyl
 Coligands
;
_journal_name_full 'Journal of the American Chemical Society'
_journal_page_first 7837
_journal_page_last 7845
_journal_paper_doi 10.1021/ja990034a
_journal_volume 121
_journal_year 1999
_chemical_formula_sum 'C36 H54 F12 N2 O2 P2 Ru2 S4 Ti2'
_chemical_formula_weight 1262.94
_space_group_IT_number 14
_symmetry_cell_setting monoclinic
_symmetry_Int_Tables_number 14
_symmetry_space_group_name_Hall '-P 2yn'
_symmetry_space_group_name_H-M 'P 1 21/n 1'
_audit_creation_date 'Fri Oct 30 23:01:58 1998'
_audit_creation_method 'from TEXRAY.INF file'
_cell_angle_alpha 90
_cell_angle_beta 105.36(2)
_cell_angle_gamma 90
_cell_formula_units_Z 4
_cell_length_a 20.284(4)
_cell_length_b 11.094(4)
_cell_length_c 21.909(4)
_cell_measurement_reflns_used 25
_cell_measurement_temperature 296.2
_cell_measurement_theta_max 20.0
_cell_measurement_theta_min 19.3
_cell_volume 4754(2)
_computing_cell_refinement 'Rigaku/AFC Diffractometer Control'
_computing_data_collection 'Rigaku/AFC Diffractometer Control'
_computing_data_reduction teXsan
_computing_publication_material teXsan
_computing_structure_refinement teXsan
_computing_structure_solution SIR92
_diffrn_ambient_temperature 296.2
_diffrn_measurement_device_type 'Rigaku AFC7R'
_diffrn_measurement_method \w-2\q
_diffrn_orient_matrix_UB_11 0.04586
_diffrn_orient_matrix_UB_12 0.03985
_diffrn_orient_matrix_UB_13 0.01130
_diffrn_orient_matrix_UB_21 0.00950
_diffrn_orient_matrix_UB_22 -0.03419
_diffrn_orient_matrix_UB_23 0.04370
_diffrn_orient_matrix_UB_31 0.02051
_diffrn_orient_matrix_UB_32 -0.07327
_diffrn_orient_matrix_UB_33 -0.01425
_diffrn_radiation_detector 'scintillation counter'
_diffrn_radiation_monochromator graphite
_diffrn_radiation_source 'Rigaku rotating anode'
_diffrn_radiation_type 'Mo K\a'
_diffrn_radiation_wavelength 0.7107
_diffrn_reflns_av_R_equivalents 0.032
_diffrn_reflns_av_sigmaI/netI 0.099
_diffrn_reflns_limit_h_max 26
_diffrn_reflns_limit_h_min 0
_diffrn_reflns_limit_k_max 14
_diffrn_reflns_limit_k_min 0
_diffrn_reflns_limit_l_max 27
_diffrn_reflns_limit_l_min -28
_diffrn_reflns_number 11211
_diffrn_reflns_reduction_process 'Lp corrections applied'
_diffrn_reflns_theta_max 27.50
_diffrn_reflns_theta_min 2.52
_diffrn_standards_decay_% 3.11
_diffrn_standards_interval_count 150
_diffrn_standards_number 3
_exptl_absorpt_coefficient_mu 1.272
_exptl_absorpt_correction_T_max 0.999
_exptl_absorpt_correction_T_min 0.758
_exptl_absorpt_correction_type psi-scan
_exptl_absorpt_process_details '(North, Phillips & Mathews, 1968)'
_exptl_crystal_colour darkred
_exptl_crystal_density_diffrn 1.764
_exptl_crystal_description prismatic
_exptl_crystal_F_000 2536.00
_exptl_crystal_size_max 0.500
_exptl_crystal_size_mid 0.200
_exptl_crystal_size_min 0.200
_refine_diff_density_max 0.79
_refine_diff_density_min -0.60
_refine_ls_extinction_coef 0.00033(6)
_refine_ls_extinction_method 'Zachariasen(1967) type 2 gaussian isotropic'
_refine_ls_goodness_of_fit_ref 1.855
_refine_ls_hydrogen_treatment noref
_refine_ls_matrix_type full
_refine_ls_number_constraints 0
_refine_ls_number_parameters 560
_refine_ls_number_reflns 6494
_refine_ls_number_restraints 0
_refine_ls_R_factor_all 0.0460
_refine_ls_R_factor_gt 0.0460
_refine_ls_shift/su_max 0.1890
_refine_ls_shift/su_mean 0.0070
_refine_ls_structure_factor_coef F
_refine_ls_weighting_details 'w = 1/[\s^2^(Fo) + 0.00001|Fo|^2^]'
_refine_ls_weighting_scheme calc
_refine_ls_wR_factor_gt 0.0355
_refine_ls_wR_factor_ref 0.0355
_reflns_number_gt 6494
_reflns_number_total 10911
_reflns_threshold_expression >2.0sigma(I)
_cod_data_source_file ja990034a_3.cif
_cod_data_source_block '[(CpTi)2(Cp*Ru)2S4][PF6]2.2DMF(5.2DMF)'
_cod_original_cell_volume 4753(2)
_cod_original_sg_symbol_H-M 'P 21/n '
_cod_original_formula_sum 'C36 H54 F12 N2 O2 P2 S4 Ru2 Ti2 '
_cod_database_code 4116499

loop_
_symmetry_equiv_pos_as_xyz
x,y,z
1/2-x,1/2+y,1/2-z
-x,-y,-z
1/2+x,1/2-y,1/2+z

loop_
_atom_site_label
_atom_site_type_symbol
_atom_site_fract_x
_atom_site_fract_y
_atom_site_fract_z
_atom_site_U_iso_or_equiv
_atom_site_adp_type
_atom_site_occupancy
_atom_site_calc_flag
Ru(1) Ru 0.19120(3) 0.12677(5) 0.01113(2) 0.0289(1) Uani 1.00 d
Ru(2) Ru 0.31611(2) 0.14641(5) 0.10468(2) 0.0281(1) Uani 1.00 d
Ti(1) Ti 0.31585(6) 0.2072(1) -0.02713(5) 0.0343(3) Uani 1.00 d
Ti(2) Ti 0.24378(6) 0.3733(1) 0.04940(5) 0.0337(3) Uani 1.00 d
S(1) S 0.20822(8) 0.2956(1) -0.05215(7) 0.0354(5) Uani 1.00 d
S(2) S 0.35785(8) 0.3234(1) 0.06291(7) 0.0361(5) Uani 1.00 d
S(3) S 0.29377(8) 0.0278(1) 0.01393(7) 0.0334(5) Uani 1.00 d
S(4) S 0.21073(8) 0.2273(1) 0.10791(7) 0.0329(5) Uani 1.00 d
P(1) P -0.0051(1) 0.5504(2) -0.1497(1) 0.0599(7) Uani 1.00 d
P(2) P 0.3915(1) 0.7045(2) -0.0621(1) 0.0625(8) Uani 1.00 d
F(1) F 0.0029(3) 0.5624(6) -0.2182(2) 0.126(3) Uani 1.00 d
F(2) F -0.0751(3) 0.6150(7) -0.1720(3) 0.157(3) Uani 1.00 d
F(3) F 0.0297(3) 0.6742(5) -0.1336(3) 0.135(3) Uani 1.00 d
F(4) F -0.0140(3) 0.5377(5) -0.0815(2) 0.113(2) Uani 1.00 d
F(5) F 0.0645(3) 0.4879(7) -0.1272(3) 0.144(3) Uani 1.00 d
F(6) F -0.0424(4) 0.4289(6) -0.1661(3) 0.153(3) Uani 1.00 d
F(7) F 0.3840(4) 0.657(1) -0.1275(3) 0.222(4) Uani 1.00 d
F(8) F 0.3222(3) 0.7567(8) -0.0764(5) 0.230(4) Uani 1.00 d
F(9) F 0.4194(6) 0.8209(8) -0.0705(6) 0.294(7) Uani 1.00 d
F(10) F 0.4000(4) 0.7360(9) 0.0044(3) 0.215(4) Uani 1.00 d
F(11) F 0.4626(3) 0.6607(10) -0.0511(4) 0.222(4) Uani 1.00 d
F(12) F 0.3596(6) 0.5898(7) -0.0531(5) 0.268(6) Uani 1.00 d
O(1) O 0.2045(4) -0.0017(9) -0.2222(4) 0.132(4) Uani 1.00 d
O(2) O -0.1024(3) -0.0520(6) -0.2646(3) 0.092(3) Uani 1.00 d
N(1) N 0.2926(4) -0.037(1) -0.2632(4) 0.098(4) Uani 1.00 d
N(2) N -0.0076(3) -0.1179(6) -0.2900(3) 0.055(2) Uani 1.00 d
C(1) C 0.3441(5) 0.3028(8) -0.1108(4) 0.062(3) Uani 1.00 d
C(2) C 0.4032(5) 0.2854(9) -0.0654(4) 0.068(3) Uani 1.00 d
C(3) C 0.4147(4) 0.163(1) -0.0561(4) 0.074(3) Uani 1.00 d
C(4) C 0.3592(5) 0.1042(8) -0.0997(4) 0.068(3) Uani 1.00 d
C(5) C 0.3170(4) 0.1930(10) -0.1327(3) 0.065(3) Uani 1.00 d
C(6) C 0.1889(4) 0.5159(6) 0.0980(4) 0.050(2) Uani 1.00 d
C(7) C 0.2574(4) 0.5454(6) 0.1116(3) 0.051(2) Uani 1.00 d
C(8) C 0.2723(4) 0.5762(6) 0.0545(4) 0.056(3) Uani 1.00 d
C(9) C 0.2133(5) 0.5626(7) 0.0064(3) 0.063(3) Uani 1.00 d
C(10) C 0.1602(4) 0.5238(7) 0.0332(4) 0.062(3) Uani 1.00 d
C(11) C 0.1340(3) -0.0448(6) 0.0174(3) 0.040(2) Uani 1.00 d
C(12) C 0.1368(3) -0.0300(6) -0.0465(3) 0.042(2) Uani 1.00 d
C(13) C 0.1018(3) 0.0773(6) -0.0692(3) 0.043(2) Uani 1.00 d
C(14) C 0.0787(3) 0.1312(6) -0.0199(3) 0.042(2) Uani 1.00 d
C(15) C 0.0968(3) 0.0535(6) 0.0331(3) 0.038(2) Uani 1.00 d
C(16) C 0.1582(4) -0.1540(7) 0.0573(4) 0.060(3) Uani 1.00 d
C(17) C 0.1652(4) -0.1216(7) -0.0835(4) 0.065(3) Uani 1.00 d
C(18) C 0.0871(4) 0.1204(8) -0.1371(3) 0.066(3) Uani 1.00 d
C(19) C 0.0345(4) 0.2414(7) -0.0270(4) 0.069(3) Uani 1.00 d
C(20) C 0.0727(3) 0.0677(7) 0.0913(3) 0.062(3) Uani 1.00 d
C(21) C 0.3211(3) 0.0453(6) 0.1947(3) 0.041(2) Uani 1.00 d
C(22) C 0.3546(3) 0.1600(6) 0.2103(3) 0.038(2) Uani 1.00 d
C(23) C 0.4124(3) 0.1595(6) 0.1846(3) 0.037(2) Uani 1.00 d
C(24) C 0.4126(3) 0.0504(6) 0.1515(3) 0.038(2) Uani 1.00 d
C(25) C 0.3574(3) -0.0225(6) 0.1593(3) 0.039(2) Uani 1.00 d
C(26) C 0.2625(4) 0.0018(8) 0.2190(3) 0.067(3) Uani 1.00 d
C(27) C 0.3382(4) 0.2536(7) 0.2531(3) 0.068(3) Uani 1.00 d
C(28) C 0.4673(4) 0.2540(7) 0.1975(3) 0.064(3) Uani 1.00 d
C(29) C 0.4676(4) 0.0097(8) 0.1215(3) 0.063(3) Uani 1.00 d
C(30) C 0.3467(4) -0.1537(6) 0.1413(3) 0.061(2) Uani 1.00 d
C(31) C 0.2485(7) -0.061(1) -0.2302(6) 0.144(7) Uani 1.00 d
C(32) C 0.2914(7) 0.065(1) -0.3011(6) 0.146(6) Uani 1.00 d
C(33) C 0.3467(6) -0.118(1) -0.2591(5) 0.140(6) Uani 1.00 d
C(34) C -0.0480(4) -0.1018(8) -0.2518(4) 0.061(3) Uani 1.00 d
C(35) C -0.0251(5) -0.0728(9) -0.3542(4) 0.097(4) Uani 1.00 d
C(36) C 0.0575(4) -0.1798(10) -0.2714(4) 0.095(4) Uani 1.00 d
H(1) H 0.3247 0.3790 -0.1252 0.0749 Uiso 1.00 calc
H(2) H 0.4322 0.3474 -0.0433 0.0822 Uiso 1.00 calc
H(3) H 0.4520 0.1254 -0.0267 0.0892 Uiso 1.00 calc
H(4) H 0.3526 0.0197 -0.1050 0.0810 Uiso 1.00 calc
H(5) H 0.2760 0.1802 -0.1651 0.0783 Uiso 1.00 calc
H(6) H 0.1652 0.4936 0.1283 0.0600 Uiso 1.00 calc
H(7) H 0.2889 0.5449 0.1524 0.0616 Uiso 1.00 calc
H(8) H 0.3154 0.6019 0.0499 0.0672 Uiso 1.00 calc
H(9) H 0.2088 0.5767 -0.0373 0.0759 Uiso 1.00 calc
H(10) H 0.1142 0.5067 0.0111 0.0749 Uiso 1.00 calc
H(11) H 0.1506 -0.1429 0.0979 0.0726 Uiso 1.00 calc
H(12) H 0.1336 -0.2228 0.0376 0.0726 Uiso 1.00 calc
H(13) H 0.2056 -0.1654 0.0617 0.0726 Uiso 1.00 calc
H(14) H 0.1397 -0.1942 -0.0867 0.0784 Uiso 1.00 calc
H(15) H 0.1621 -0.0912 -0.1247 0.0784 Uiso 1.00 calc
H(16) H 0.2117 -0.1372 -0.0624 0.0784 Uiso 1.00 calc
H(17) H 0.0634 0.1951 -0.1412 0.0787 Uiso 1.00 calc
H(18) H 0.1289 0.1306 -0.1482 0.0787 Uiso 1.00 calc
H(19) H 0.0597 0.0624 -0.1643 0.0787 Uiso 1.00 calc
H(20) H 0.0572 0.3072 -0.0404 0.0822 Uiso 1.00 calc
H(21) H -0.0076 0.2265 -0.0575 0.0822 Uiso 1.00 calc
H(22) H 0.0260 0.2602 0.0125 0.0822 Uiso 1.00 calc
H(23) H 0.0877 0.1432 0.1105 0.0746 Uiso 1.00 calc
H(24) H 0.0242 0.0646 0.0803 0.0746 Uiso 1.00 calc
H(25) H 0.0909 0.0045 0.1201 0.0746 Uiso 1.00 calc
H(26) H 0.2253 0.0565 0.2065 0.0804 Uiso 1.00 calc
H(27) H 0.2485 -0.0757 0.2020 0.0804 Uiso 1.00 calc
H(28) H 0.2766 -0.0029 0.2639 0.0804 Uiso 1.00 calc
H(29) H 0.3448 0.2209 0.2943 0.0813 Uiso 1.00 calc
H(30) H 0.3675 0.3211 0.2548 0.0813 Uiso 1.00 calc
H(31) H 0.2920 0.2782 0.2372 0.0813 Uiso 1.00 calc
H(32) H 0.5090 0.2197 0.2216 0.0768 Uiso 1.00 calc
H(33) H 0.4731 0.2834 0.1585 0.0768 Uiso 1.00 calc
H(34) H 0.4546 0.3184 0.2205 0.0768 Uiso 1.00 calc
H(35) H 0.4558 -0.0670 0.1024 0.0753 Uiso 1.00 calc
H(36) H 0.4717 0.0663 0.0902 0.0753 Uiso 1.00 calc
H(37) H 0.5098 0.0040 0.1531 0.0753 Uiso 1.00 calc
H(38) H 0.3065 -0.1821 0.1511 0.0734 Uiso 1.00 calc
H(39) H 0.3420 -0.1624 0.0972 0.0734 Uiso 1.00 calc
H(40) H 0.3850 -0.1992 0.1643 0.0734 Uiso 1.00 calc
H(41) H 0.2536 -0.1374 -0.2098 0.1695 Uiso 1.00 calc
H(42) H 0.2969 0.1358 -0.2755 0.1759 Uiso 1.00 calc
H(43) H 0.3275 0.0608 -0.3211 0.1759 Uiso 1.00 calc
H(44) H 0.2489 0.0691 -0.3324 0.1759 Uiso 1.00 calc
H(45) H 0.3287 -0.1960 -0.2720 0.1679 Uiso 1.00 calc
H(46) H 0.3738 -0.0923 -0.2860 0.1679 Uiso 1.00 calc
H(47) H 0.3742 -0.1217 -0.2167 0.1679 Uiso 1.00 calc
H(48) H -0.0322 -0.1330 -0.2101 0.0729 Uiso 1.00 calc
H(49) H -0.0296 0.0124 -0.3537 0.1170 Uiso 1.00 calc
H(50) H 0.0099 -0.0937 -0.3737 0.1170 Uiso 1.00 calc
H(51) H -0.0671 -0.1075 -0.3773 0.1170 Uiso 1.00 calc
H(52) H 0.0504 -0.2609 -0.2606 0.1139 Uiso 1.00 calc
H(53) H 0.0781 -0.1789 -0.3056 0.1139 Uiso 1.00 calc
H(54) H 0.0865 -0.1404 -0.2359 0.1139 Uiso 1.00 calc

loop_
_atom_site_aniso_label
_atom_site_aniso_U_11
_atom_site_aniso_U_22
_atom_site_aniso_U_33
_atom_site_aniso_U_12
_atom_site_aniso_U_13
_atom_site_aniso_U_23
Ru(1) 0.0294(3) 0.0252(3) 0.0331(3) -0.0019(2) 0.0101(2) -0.0019(2)
Ru(2) 0.0312(3) 0.0256(3) 0.0287(3) 0.0000(2) 0.0100(2) -0.0007(2)
Ti(1) 0.0369(7) 0.0364(7) 0.0324(6) -0.0024(6) 0.0143(5) -0.0019(6)
Ti(2) 0.0412(7) 0.0244(6) 0.0373(7) -0.0002(6) 0.0140(5) -0.0008(6)
S(1) 0.0396(9) 0.0319(9) 0.0344(9) -0.0010(8) 0.0094(7) 0.0028(8)
S(2) 0.0375(9) 0.0342(10) 0.0371(9) -0.0079(8) 0.0105(7) -0.0007(8)
S(3) 0.0361(9) 0.0288(9) 0.0368(9) 0.0024(7) 0.0123(7) -0.0040(7)
S(4) 0.0369(9) 0.0293(9) 0.0361(9) -0.0001(7) 0.0159(7) -0.0015(7)
P(1) 0.059(1) 0.067(2) 0.052(1) -0.002(1) 0.011(1) -0.003(1)
P(2) 0.062(2) 0.065(2) 0.063(2) -0.001(1) 0.021(1) 0.008(1)
F(1) 0.148(5) 0.180(7) 0.056(3) -0.028(5) 0.035(3) -0.004(4)
F(2) 0.089(4) 0.187(7) 0.197(7) 0.048(5) 0.043(4) 0.082(6)
F(3) 0.181(6) 0.095(5) 0.121(5) -0.068(5) 0.027(5) -0.006(4)
F(4) 0.153(5) 0.130(5) 0.069(3) -0.012(4) 0.051(4) -0.005(4)
F(5) 0.096(5) 0.211(8) 0.130(5) 0.066(5) 0.038(4) 0.042(5)
F(6) 0.229(8) 0.112(5) 0.098(5) -0.084(5) 0.004(5) -0.023(4)
F(7) 0.151(7) 0.41(1) 0.102(5) -0.029(9) 0.020(5) -0.074(8)
F(8) 0.079(5) 0.227(10) 0.35(1) 0.067(6) -0.013(6) -0.111(9)
F(9) 0.32(1) 0.114(7) 0.54(2) -0.031(8) 0.29(1) 0.078(10)
F(10) 0.214(8) 0.37(1) 0.070(4) -0.079(9) 0.047(5) -0.075(6)
F(11) 0.093(5) 0.33(1) 0.200(8) 0.086(7) -0.040(5) -0.122(8)
F(12) 0.49(2) 0.091(6) 0.34(1) -0.091(9) 0.31(1) -0.048(7)
O(1) 0.088(6) 0.181(10) 0.137(7) -0.016(6) 0.050(5) -0.054(7)
O(2) 0.091(5) 0.096(5) 0.101(5) 0.042(4) 0.044(4) 0.013(4)
N(1) 0.061(6) 0.16(1) 0.082(7) -0.015(6) 0.038(5) -0.057(7)
N(2) 0.060(4) 0.056(4) 0.050(4) 0.010(4) 0.017(3) 0.004(3)
C(1) 0.077(6) 0.075(7) 0.048(5) 0.010(5) 0.040(5) 0.012(5)
C(2) 0.065(6) 0.095(8) 0.056(6) -0.031(6) 0.035(5) -0.013(5)
C(3) 0.049(5) 0.120(9) 0.062(6) 0.026(6) 0.028(4) 0.016(6)
C(4) 0.097(7) 0.057(6) 0.070(6) 0.003(5) 0.060(5) -0.009(5)
C(5) 0.064(6) 0.106(8) 0.032(4) -0.020(6) 0.024(4) -0.012(5)
C(6) 0.066(5) 0.031(4) 0.065(5) 0.009(4) 0.039(4) -0.009(4)
C(7) 0.062(5) 0.034(4) 0.056(5) -0.001(4) 0.014(4) -0.011(4)
C(8) 0.073(6) 0.025(4) 0.080(6) -0.010(4) 0.037(5) -0.006(4)
C(9) 0.112(8) 0.030(4) 0.047(5) 0.020(5) 0.020(5) 0.001(4)
C(10) 0.057(5) 0.038(5) 0.085(7) 0.016(4) 0.006(5) -0.015(5)
C(11) 0.038(4) 0.031(4) 0.049(4) -0.009(3) 0.009(3) -0.002(3)
C(12) 0.038(4) 0.037(4) 0.050(4) -0.014(3) 0.013(3) -0.010(4)
C(13) 0.031(4) 0.046(5) 0.047(4) -0.013(3) 0.000(3) -0.001(4)
C(14) 0.031(3) 0.032(4) 0.060(5) -0.005(3) 0.007(3) -0.007(4)
C(15) 0.036(4) 0.036(4) 0.044(4) -0.010(3) 0.016(3) -0.007(3)
C(16) 0.066(5) 0.034(4) 0.083(6) -0.006(4) 0.023(4) 0.007(4)
C(17) 0.062(5) 0.057(5) 0.080(6) -0.023(5) 0.024(4) -0.028(5)
C(18) 0.060(5) 0.084(7) 0.044(4) -0.024(5) -0.001(4) 0.002(5)
C(19) 0.040(4) 0.049(5) 0.114(7) 0.005(4) 0.014(5) 0.009(5)
C(20) 0.050(5) 0.076(6) 0.072(6) -0.018(4) 0.036(4) -0.014(5)
C(21) 0.044(4) 0.048(5) 0.031(4) 0.002(4) 0.008(3) 0.014(3)
C(22) 0.043(4) 0.043(4) 0.025(3) 0.011(3) 0.001(3) 0.001(3)
C(23) 0.036(4) 0.039(4) 0.033(4) 0.003(3) 0.003(3) 0.003(3)
C(24) 0.035(4) 0.047(5) 0.030(4) 0.007(3) 0.005(3) 0.000(3)
C(25) 0.047(4) 0.033(4) 0.032(4) 0.005(3) 0.002(3) 0.003(3)
C(26) 0.070(6) 0.086(7) 0.051(5) -0.008(5) 0.028(4) 0.021(5)
C(27) 0.094(7) 0.066(6) 0.044(5) 0.022(5) 0.020(4) -0.013(4)
C(28) 0.059(5) 0.059(5) 0.059(5) -0.013(4) -0.011(4) 0.004(4)
C(29) 0.061(5) 0.081(6) 0.055(5) 0.033(5) 0.028(4) 0.006(5)
C(30) 0.083(6) 0.030(4) 0.060(5) 0.008(4) 0.001(4) 0.003(4)
C(31) 0.14(1) 0.18(2) 0.12(1) -0.05(1) 0.05(1) -0.10(1)
C(32) 0.18(1) 0.11(1) 0.13(1) 0.01(1) -0.004(10) 0.005(9)
C(33) 0.123(10) 0.21(2) 0.090(8) -0.03(1) 0.037(8) -0.003(10)
C(34) 0.070(6) 0.059(6) 0.057(5) -0.006(5) 0.022(5) -0.004(4)
C(35) 0.133(9) 0.085(8) 0.089(7) 0.043(7) 0.054(7) 0.031(6)
C(36) 0.069(6) 0.14(1) 0.072(6) 0.020(7) 0.018(5) 0.008(7)

loop_
_atom_type_symbol
_atom_type_description
_atom_type_scat_dispersion_real
_atom_type_scat_dispersion_imag
_atom_type_scat_source
C C 0.003 0.002
;International Tables for Crystallography
(1992, Vol. C, Tables 4.2.6.8 and 6.1.1.1)
;
H H 0.000 0.000
;International Tables for Crystallography
(1992, Vol. C, Table 6.1.1.2)
;
S S 0.125 0.123
;International Tables for Crystallography
(1992, Vol. C, Tables 4.2.6.8 and 6.1.1.1)
;
P P 0.102 0.094
;International Tables for Crystallography
(1992, Vol. C, Tables 4.2.6.8 and 6.1.1.1)
;
F F 0.017 0.010
;International Tables for Crystallography
(1992, Vol. C, Tables 4.2.6.8 and 6.1.1.1)
;
Ti Ti 0.278 0.446
;International Tables for Crystallography
(1992, Vol. C, Tables 4.2.6.8 and 6.1.1.1)
;
Ru Ru -1.259 0.836
;International Tables for Crystallography
(1992, Vol. C, Tables 4.2.6.8 and 6.1.1.1)
;
N N 0.006 0.003
;International Tables for Crystallography
(1992, Vol. C, Tables 4.2.6.8 and 6.1.1.1)
;
O O 0.011 0.006
;International Tables for Crystallography
(1992, Vol. C, Tables 4.2.6.8 and 6.1.1.1)
;

loop_
_geom_angle_atom_site_label_1
_geom_angle_atom_site_label_2
_geom_angle_atom_site_label_3
_geom_angle
_geom_angle_site_symmetry_1
_geom_angle_site_symmetry_2
_geom_angle_site_symmetry_3
_geom_angle_publ_flag
Ru(2) Ru(1) Ti(1) 61.18(3) 1_555 1_555 1_555 yes
Ru(2) Ru(1) Ti(2) 62.42(3) 1_555 1_555 1_555 yes
Ru(2) Ru(1) S(1) 96.91(4) 1_555 1_555 1_555 yes
Ru(2) Ru(1) S(3) 52.70(4) 1_555 1_555 1_555 yes
Ru(2) Ru(1) S(4) 52.99(4) 1_555 1_555 1_555 yes
Ru(2) Ru(1) C(11) 113.6(2) 1_555 1_555 1_555 yes
Ru(2) Ru(1) C(12) 132.8(2) 1_555 1_555 1_555 yes
Ru(2) Ru(1) C(13) 168.2(2) 1_555 1_555 1_555 yes
Ru(2) Ru(1) C(14) 152.0(2) 1_555 1_555 1_555 yes
Ru(2) Ru(1) C(15) 121.7(2) 1_555 1_555 1_555 yes
Ti(1) Ru(1) Ti(2) 62.60(3) 1_555 1_555 1_555 yes
Ti(1) Ru(1) S(1) 49.35(5) 1_555 1_555 1_555 yes
Ti(1) Ru(1) S(3) 48.53(5) 1_555 1_555 1_555 yes
Ti(1) Ru(1) S(4) 99.13(5) 1_555 1_555 1_555 yes
Ti(1) Ru(1) C(11) 138.9(2) 1_555 1_555 1_555 yes
Ti(1) Ru(1) C(12) 113.3(2) 1_555 1_555 1_555 yes
Ti(1) Ru(1) C(13) 114.9(2) 1_555 1_555 1_555 yes
Ti(1) Ru(1) C(14) 142.0(2) 1_555 1_555 1_555 yes
Ti(1) Ru(1) C(15) 174.8(2) 1_555 1_555 1_555 yes
Ti(2) Ru(1) S(1) 49.60(4) 1_555 1_555 1_555 yes
Ti(2) Ru(1) S(3) 100.03(5) 1_555 1_555 1_555 yes
Ti(2) Ru(1) S(4) 48.92(5) 1_555 1_555 1_555 yes
Ti(2) Ru(1) C(11) 155.8(2) 1_555 1_555 1_555 yes
Ti(2) Ru(1) C(12) 162.1(2) 1_555 1_555 1_555 yes
Ti(2) Ru(1) C(13) 127.1(2) 1_555 1_555 1_555 yes
Ti(2) Ru(1) C(14) 109.3(2) 1_555 1_555 1_555 yes
Ti(2) Ru(1) C(15) 122.3(2) 1_555 1_555 1_555 yes
S(1) Ru(1) S(3) 96.77(6) 1_555 1_555 1_555 yes
S(1) Ru(1) S(4) 97.79(6) 1_555 1_555 1_555 yes
S(1) Ru(1) C(11) 147.9(2) 1_555 1_555 1_555 yes
S(1) Ru(1) C(12) 113.6(2) 1_555 1_555 1_555 yes
S(1) Ru(1) C(13) 87.0(2) 1_555 1_555 1_555 yes
S(1) Ru(1) C(14) 95.7(2) 1_555 1_555 1_555 yes
S(1) Ru(1) C(15) 131.7(2) 1_555 1_555 1_555 yes
S(3) Ru(1) S(4) 105.35(6) 1_555 1_555 1_555 yes
S(3) Ru(1) C(11) 94.1(2) 1_555 1_555 1_555 yes
S(3) Ru(1) C(12) 87.3(2) 1_555 1_555 1_555 yes
S(3) Ru(1) C(13) 115.8(2) 1_555 1_555 1_555 yes
S(3) Ru(1) C(14) 149.4(2) 1_555 1_555 1_555 yes
S(3) Ru(1) C(15) 128.9(2) 1_555 1_555 1_555 yes
S(4) Ru(1) C(11) 108.3(2) 1_555 1_555 1_555 yes
S(4) Ru(1) C(12) 144.7(2) 1_555 1_555 1_555 yes
S(4) Ru(1) C(13) 137.7(2) 1_555 1_555 1_555 yes
S(4) Ru(1) C(14) 100.5(2) 1_555 1_555 1_555 yes
S(4) Ru(1) C(15) 85.8(2) 1_555 1_555 1_555 yes
C(11) Ru(1) C(12) 36.8(2) 1_555 1_555 1_555 yes
C(11) Ru(1) C(13) 61.1(2) 1_555 1_555 1_555 yes
C(11) Ru(1) C(14) 61.9(2) 1_555 1_555 1_555 yes
C(11) Ru(1) C(15) 36.8(2) 1_555 1_555 1_555 yes
C(12) Ru(1) C(13) 36.5(2) 1_555 1_555 1_555 yes
C(12) Ru(1) C(14) 62.1(2) 1_555 1_555 1_555 yes
C(12) Ru(1) C(15) 61.5(2) 1_555 1_555 1_555 yes
C(13) Ru(1) C(14) 37.3(2) 1_555 1_555 1_555 yes
C(13) Ru(1) C(15) 61.3(2) 1_555 1_555 1_555 yes
C(14) Ru(1) C(15) 37.1(2) 1_555 1_555 1_555 yes
Ru(1) Ru(2) Ti(1) 62.56(3) 1_555 1_555 1_555 yes
Ru(1) Ru(2) Ti(2) 61.42(3) 1_555 1_555 1_555 yes
Ru(1) Ru(2) S(2) 97.21(4) 1_555 1_555 1_555 yes
Ru(1) Ru(2) S(3) 53.11(4) 1_555 1_555 1_555 yes
Ru(1) Ru(2) S(4) 52.94(4) 1_555 1_555 1_555 yes
Ru(1) Ru(2) C(21) 115.0(2) 1_555 1_555 1_555 yes
Ru(1) Ru(2) C(22) 139.2(2) 1_555 1_555 1_555 yes
Ru(1) Ru(2) C(23) 176.1(2) 1_555 1_555 1_555 yes
Ru(1) Ru(2) C(24) 144.2(2) 1_555 1_555 1_555 yes
Ru(1) Ru(2) C(25) 117.2(2) 1_555 1_555 1_555 yes
Ti(1) Ru(2) Ti(2) 62.72(3) 1_555 1_555 1_555 yes
Ti(1) Ru(2) S(2) 49.87(4) 1_555 1_555 1_555 yes
Ti(1) Ru(2) S(3) 49.19(5) 1_555 1_555 1_555 yes
Ti(1) Ru(2) S(4) 100.17(5) 1_555 1_555 1_555 yes
Ti(1) Ru(2) C(21) 163.0(2) 1_555 1_555 1_555 yes
Ti(1) Ru(2) C(22) 154.2(2) 1_555 1_555 1_555 yes
Ti(1) Ru(2) C(23) 121.3(2) 1_555 1_555 1_555 yes
Ti(1) Ru(2) C(24) 109.4(2) 1_555 1_555 1_555 yes
Ti(1) Ru(2) C(25) 127.5(2) 1_555 1_555 1_555 yes
Ti(2) Ru(2) S(2) 49.29(5) 1_555 1_555 1_555 yes
Ti(2) Ru(2) S(3) 99.54(5) 1_555 1_555 1_555 yes
Ti(2) Ru(2) S(4) 48.48(5) 1_555 1_555 1_555 yes
Ti(2) Ru(2) C(21) 132.5(2) 1_555 1_555 1_555 yes
Ti(2) Ru(2) C(22) 111.1(2) 1_555 1_555 1_555 yes
Ti(2) Ru(2) C(23) 119.3(2) 1_555 1_555 1_555 yes
Ti(2) Ru(2) C(24) 149.7(2) 1_555 1_555 1_555 yes
Ti(2) Ru(2) C(25) 168.8(2) 1_555 1_555 1_555 yes
S(2) Ru(2) S(3) 98.31(6) 1_555 1_555 1_555 yes
S(2) Ru(2) S(4) 96.59(6) 1_555 1_555 1_555 yes
S(2) Ru(2) C(21) 143.2(2) 1_555 1_555 1_555 yes
S(2) Ru(2) C(22) 106.0(2) 1_555 1_555 1_555 yes
S(2) Ru(2) C(23) 85.6(2) 1_555 1_555 1_555 yes
S(2) Ru(2) C(24) 102.1(2) 1_555 1_555 1_555 yes
S(2) Ru(2) C(25) 139.2(2) 1_555 1_555 1_555 yes
S(3) Ru(2) S(4) 105.70(6) 1_555 1_555 1_555 yes
S(3) Ru(2) C(21) 114.9(2) 1_555 1_555 1_555 yes
S(3) Ru(2) C(22) 148.8(2) 1_555 1_555 1_555 yes
S(3) Ru(2) C(23) 129.2(2) 1_555 1_555 1_555 yes
S(3) Ru(2) C(24) 94.1(2) 1_555 1_555 1_555 yes
S(3) Ru(2) C(25) 86.8(2) 1_555 1_555 1_555 yes
S(4) Ru(2) C(21) 89.6(2) 1_555 1_555 1_555 yes
S(4) Ru(2) C(22) 90.8(2) 1_555 1_555 1_555 yes
S(4) Ru(2) C(23) 124.2(2) 1_555 1_555 1_555 yes
S(4) Ru(2) C(24) 150.4(2) 1_555 1_555 1_555 yes
S(4) Ru(2) C(25) 121.0(2) 1_555 1_555 1_555 yes
C(21) Ru(2) C(22) 37.4(2) 1_555 1_555 1_555 yes
C(21) Ru(2) C(23) 61.5(2) 1_555 1_555 1_555 yes
C(21) Ru(2) C(24) 61.8(2) 1_555 1_555 1_555 yes
C(21) Ru(2) C(25) 36.7(2) 1_555 1_555 1_555 yes
C(22) Ru(2) C(23) 37.0(2) 1_555 1_555 1_555 yes
C(22) Ru(2) C(24) 62.2(2) 1_555 1_555 1_555 yes
C(22) Ru(2) C(25) 62.0(2) 1_555 1_555 1_555 yes
C(23) Ru(2) C(24) 36.7(2) 1_555 1_555 1_555 yes
C(23) Ru(2) C(25) 61.3(2) 1_555 1_555 1_555 yes
C(24) Ru(2) C(25) 37.1(2) 1_555 1_555 1_555 yes
Ru(1) Ti(1) Ru(2) 56.27(2) 1_555 1_555 1_555 yes
Ru(1) Ti(1) Ti(2) 58.26(3) 1_555 1_555 1_555 yes
Ru(1) Ti(1) S(1) 51.90(5) 1_555 1_555 1_555 yes
Ru(1) Ti(1) S(2) 94.27(5) 1_555 1_555 1_555 yes
Ru(1) Ti(1) S(3) 50.33(5) 1_555 1_555 1_555 yes
Ru(1) Ti(1) C(1) 139.5(2) 1_555 1_555 1_555 yes
Ru(1) Ti(1) C(2) 172.9(3) 1_555 1_555 1_555 yes
Ru(1) Ti(1) C(3) 150.4(3) 1_555 1_555 1_555 yes
Ru(1) Ti(1) C(4) 123.1(2) 1_555 1_555 1_555 yes
Ru(1) Ti(1) C(5) 119.2(2) 1_555 1_555 1_555 yes
Ru(2) Ti(1) Ti(2) 59.25(3) 1_555 1_555 1_555 yes
Ru(2) Ti(1) S(1) 94.88(5) 1_555 1_555 1_555 yes
Ru(2) Ti(1) S(2) 52.62(5) 1_555 1_555 1_555 yes
Ru(2) Ti(1) S(3) 50.65(5) 1_555 1_555 1_555 yes
Ru(2) Ti(1) C(1) 159.7(2) 1_555 1_555 1_555 yes
Ru(2) Ti(1) C(2) 129.2(2) 1_555 1_555 1_555 yes
Ru(2) Ti(1) C(3) 116.2(2) 1_555 1_555 1_555 yes
Ru(2) Ti(1) C(4) 130.9(2) 1_555 1_555 1_555 yes
Ru(2) Ti(1) C(5) 162.9(3) 1_555 1_555 1_555 yes
Ti(2) Ti(1) S(1) 47.88(5) 1_555 1_555 1_555 yes
Ti(2) Ti(1) S(2) 48.01(5) 1_555 1_555 1_555 yes
Ti(2) Ti(1) S(3) 97.78(6) 1_555 1_555 1_555 yes
Ti(2) Ti(1) C(1) 114.0(2) 1_555 1_555 1_555 yes
Ti(2) Ti(1) C(2) 119.1(2) 1_555 1_555 1_555 yes
Ti(2) Ti(1) C(3) 147.3(3) 1_555 1_555 1_555 yes
Ti(2) Ti(1) C(4) 169.6(3) 1_555 1_555 1_555 yes
Ti(2) Ti(1) C(5) 135.0(3) 1_555 1_555 1_555 yes
S(1) Ti(1) S(2) 94.39(7) 1_555 1_555 1_555 yes
S(1) Ti(1) S(3) 101.04(7) 1_555 1_555 1_555 yes
S(1) Ti(1) C(1) 92.0(2) 1_555 1_555 1_555 yes
S(1) Ti(1) C(2) 121.1(3) 1_555 1_555 1_555 yes
S(1) Ti(1) C(3) 148.7(2) 1_555 1_555 1_555 yes
S(1) Ti(1) C(4) 123.5(3) 1_555 1_555 1_555 yes
S(1) Ti(1) C(5) 92.9(2) 1_555 1_555 1_555 yes
S(2) Ti(1) S(3) 102.47(7) 1_555 1_555 1_555 yes
S(2) Ti(1) C(1) 107.8(2) 1_555 1_555 1_555 yes
S(2) Ti(1) C(2) 87.5(2) 1_555 1_555 1_555 yes
S(2) Ti(1) C(3) 101.7(3) 1_555 1_555 1_555 yes
S(2) Ti(1) C(4) 137.5(3) 1_555 1_555 1_555 yes
S(2) Ti(1) C(5) 141.7(2) 1_555 1_555 1_555 yes
S(3) Ti(1) C(1) 145.9(2) 1_555 1_555 1_555 yes
S(3) Ti(1) C(2) 135.9(3) 1_555 1_555 1_555 yes
S(3) Ti(1) C(3) 101.4(3) 1_555 1_555 1_555 yes
S(3) Ti(1) C(4) 89.4(2) 1_555 1_555 1_555 yes
S(3) Ti(1) C(5) 112.9(3) 1_555 1_555 1_555 yes
C(1) Ti(1) C(2) 33.9(3) 1_555 1_555 1_555 yes
C(1) Ti(1) C(3) 57.7(3) 1_555 1_555 1_555 yes
C(1) Ti(1) C(4) 57.6(3) 1_555 1_555 1_555 yes
C(1) Ti(1) C(5) 34.4(3) 1_555 1_555 1_555 yes
C(2) Ti(1) C(3) 34.8(3) 1_555 1_555 1_555 yes
C(2) Ti(1) C(4) 58.0(3) 1_555 1_555 1_555 yes
C(2) Ti(1) C(5) 57.1(3) 1_555 1_555 1_555 yes
C(3) Ti(1) C(4) 35.9(3) 1_555 1_555 1_555 yes
C(3) Ti(1) C(5) 58.3(3) 1_555 1_555 1_555 yes
C(4) Ti(1) C(5) 34.6(3) 1_555 1_555 1_555 yes
Ru(1) Ti(2) Ru(2) 56.16(3) 1_555 1_555 1_555 yes
Ru(1) Ti(2) Ti(1) 59.14(3) 1_555 1_555 1_555 yes
Ru(1) Ti(2) S(1) 52.39(5) 1_555 1_555 1_555 yes
Ru(1) Ti(2) S(2) 95.01(5) 1_555 1_555 1_555 yes
Ru(1) Ti(2) S(4) 50.70(5) 1_555 1_555 1_555 yes
Ru(1) Ti(2) C(6) 124.8(2) 1_555 1_555 1_555 yes
Ru(1) Ti(2) C(7) 154.2(2) 1_555 1_555 1_555 yes
Ru(1) Ti(2) C(8) 166.5(2) 1_555 1_555 1_555 yes
Ru(1) Ti(2) C(9) 133.0(2) 1_555 1_555 1_555 yes
Ru(1) Ti(2) C(10) 115.0(2) 1_555 1_555 1_555 yes
Ru(2) Ti(2) Ti(1) 58.03(3) 1_555 1_555 1_555 yes
Ru(2) Ti(2) S(1) 94.01(5) 1_555 1_555 1_555 yes
Ru(2) Ti(2) S(2) 51.99(5) 1_555 1_555 1_555 yes
Ru(2) Ti(2) S(4) 50.28(5) 1_555 1_555 1_555 yes
Ru(2) Ti(2) C(6) 128.5(2) 1_555 1_555 1_555 yes
Ru(2) Ti(2) C(7) 118.9(2) 1_555 1_555 1_555 yes
Ru(2) Ti(2) C(8) 134.8(2) 1_555 1_555 1_555 yes
Ru(2) Ti(2) C(9) 166.7(3) 1_555 1_555 1_555 yes
Ru(2) Ti(2) C(10) 156.5(2) 1_555 1_555 1_555 yes
Ti(1) Ti(2) S(1) 48.07(5) 1_555 1_555 1_555 yes
Ti(1) Ti(2) S(2) 48.02(5) 1_555 1_555 1_555 yes
Ti(1) Ti(2) S(4) 97.63(6) 1_555 1_555 1_555 yes
Ti(1) Ti(2) C(6) 173.3(2) 1_555 1_555 1_555 yes
Ti(1) Ti(2) C(7) 143.7(2) 1_555 1_555 1_555 yes
Ti(1) Ti(2) C(8) 117.1(2) 1_555 1_555 1_555 yes
Ti(1) Ti(2) C(9) 115.6(2) 1_555 1_555 1_555 yes
Ti(1) Ti(2) C(10) 140.1(2) 1_555 1_555 1_555 yes
S(1) Ti(2) S(2) 94.58(7) 1_555 1_555 1_555 yes
S(1) Ti(2) S(4) 102.30(7) 1_555 1_555 1_555 yes
S(1) Ti(2) C(6) 128.5(2) 1_555 1_555 1_555 yes
S(1) Ti(2) C(7) 146.0(2) 1_555 1_555 1_555 yes
S(1) Ti(2) C(8) 114.7(2) 1_555 1_555 1_555 yes
S(1) Ti(2) C(9) 88.0(2) 1_555 1_555 1_555 yes
S(1) Ti(2) C(10) 95.2(2) 1_555 1_555 1_555 yes
S(2) Ti(2) S(4) 101.00(7) 1_555 1_555 1_555 yes
S(2) Ti(2) C(6) 132.8(2) 1_555 1_555 1_555 yes
S(2) Ti(2) C(7) 99.3(2) 1_555 1_555 1_555 yes
S(2) Ti(2) C(8) 89.9(2) 1_555 1_555 1_555 yes
S(2) Ti(2) C(9) 114.7(3) 1_555 1_555 1_555 yes
S(2) Ti(2) C(10) 148.0(2) 1_555 1_555 1_555 yes
S(4) Ti(2) C(6) 88.7(2) 1_555 1_555 1_555 yes
S(4) Ti(2) C(7) 105.2(2) 1_555 1_555 1_555 yes
S(4) Ti(2) C(8) 140.4(2) 1_555 1_555 1_555 yes
S(4) Ti(2) C(9) 142.0(2) 1_555 1_555 1_555 yes
S(4) Ti(2) C(10) 106.5(2) 1_555 1_555 1_555 yes
C(6) Ti(2) C(7) 34.4(2) 1_555 1_555 1_555 yes
C(6) Ti(2) C(8) 57.7(3) 1_555 1_555 1_555 yes
C(6) Ti(2) C(9) 57.7(3) 1_555 1_555 1_555 yes
C(6) Ti(2) C(10) 34.5(2) 1_555 1_555 1_555 yes
C(7) Ti(2) C(8) 35.3(2) 1_555 1_555 1_555 yes
C(7) Ti(2) C(9) 58.0(2) 1_555 1_555 1_555 yes
C(7) Ti(2) C(10) 58.0(2) 1_555 1_555 1_555 yes
C(8) Ti(2) C(9) 34.6(2) 1_555 1_555 1_555 yes
C(8) Ti(2) C(10) 58.4(3) 1_555 1_555 1_555 yes
C(9) Ti(2) C(10) 35.5(3) 1_555 1_555 1_555 yes
Ru(1) S(1) Ti(1) 78.75(6) 1_555 1_555 1_555 yes
Ru(1) S(1) Ti(2) 78.01(6) 1_555 1_555 1_555 yes
Ti(1) S(1) Ti(2) 84.05(6) 1_555 1_555 1_555 yes
Ru(2) S(2) Ti(1) 77.51(6) 1_555 1_555 1_555 yes
Ru(2) S(2) Ti(2) 78.72(6) 1_555 1_555 1_555 yes
Ti(1) S(2) Ti(2) 83.98(6) 1_555 1_555 1_555 yes
Ru(1) S(3) Ru(2) 74.19(5) 1_555 1_555 1_555 yes
Ru(1) S(3) Ti(1) 81.14(6) 1_555 1_555 1_555 yes
Ru(2) S(3) Ti(1) 80.16(6) 1_555 1_555 1_555 yes
Ru(1) S(4) Ru(2) 74.07(5) 1_555 1_555 1_555 yes
Ru(1) S(4) Ti(2) 80.37(6) 1_555 1_555 1_555 yes
Ru(2) S(4) Ti(2) 81.25(6) 1_555 1_555 1_555 yes
F(1) P(1) F(2) 88.8(3) 1_555 1_555 1_555 yes
F(1) P(1) F(3) 89.3(3) 1_555 1_555 1_555 yes
F(1) P(1) F(4) 179.3(4) 1_555 1_555 1_555 yes
F(1) P(1) F(5) 91.5(3) 1_555 1_555 1_555 yes
F(1) P(1) F(6) 91.1(3) 1_555 1_555 1_555 yes
F(2) P(1) F(3) 89.2(4) 1_555 1_555 1_555 yes
F(2) P(1) F(4) 90.8(3) 1_555 1_555 1_555 yes
F(2) P(1) F(5) 179.3(4) 1_555 1_555 1_555 yes
F(2) P(1) F(6) 88.8(4) 1_555 1_555 1_555 yes
F(3) P(1) F(4) 91.3(3) 1_555 1_555 1_555 yes
F(3) P(1) F(5) 90.2(4) 1_555 1_555 1_555 yes
F(3) P(1) F(6) 178.0(4) 1_555 1_555 1_555 yes
F(4) P(1) F(5) 88.9(3) 1_555 1_555 1_555 yes
F(4) P(1) F(6) 88.3(3) 1_555 1_555 1_555 yes
F(5) P(1) F(6) 91.8(4) 1_555 1_555 1_555 yes
F(7) P(2) F(8) 94.9(4) 1_555 1_555 1_555 yes
F(7) P(2) F(9) 97.8(6) 1_555 1_555 1_555 yes
F(7) P(2) F(10) 173.3(6) 1_555 1_555 1_555 yes
F(7) P(2) F(11) 83.6(4) 1_555 1_555 1_555 yes
F(7) P(2) F(12) 83.6(5) 1_555 1_555 1_555 yes
F(8) P(2) F(9) 90.3(5) 1_555 1_555 1_555 yes
F(8) P(2) F(10) 88.3(5) 1_555 1_555 1_555 yes
F(8) P(2) F(11) 175.0(6) 1_555 1_555 1_555 yes
F(8) P(2) F(12) 86.5(6) 1_555 1_555 1_555 yes
F(9) P(2) F(10) 88.0(6) 1_555 1_555 1_555 yes
F(9) P(2) F(11) 85.2(5) 1_555 1_555 1_555 yes
F(9) P(2) F(12) 176.6(6) 1_555 1_555 1_555 yes
F(10) P(2) F(11) 93.6(4) 1_555 1_555 1_555 yes
F(10) P(2) F(12) 90.7(5) 1_555 1_555 1_555 yes
F(11) P(2) F(12) 98.0(6) 1_555 1_555 1_555 yes
C(31) N(1) C(32) 125(1) 1_555 1_555 1_555 yes
C(31) N(1) C(33) 117(1) 1_555 1_555 1_555 yes
C(32) N(1) C(33) 116(1) 1_555 1_555 1_555 yes
C(34) N(2) C(35) 122.1(7) 1_555 1_555 1_555 yes
C(34) N(2) C(36) 123.7(7) 1_555 1_555 1_555 yes
C(35) N(2) C(36) 114.1(7) 1_555 1_555 1_555 yes
Ti(1) C(1) C(2) 73.1(5) 1_555 1_555 1_555 yes
Ti(1) C(1) C(5) 73.1(5) 1_555 1_555 1_555 yes
Ti(1) C(1) H(1) 120.1(5) 1_555 1_555 1_555 no
C(2) C(1) C(5) 109.0(8) 1_555 1_555 1_555 yes
C(2) C(1) H(1) 125(1) 1_555 1_555 1_555 no
C(5) C(1) H(1) 125(1) 1_555 1_555 1_555 no
Ti(1) C(2) C(1) 73.0(5) 1_555 1_555 1_555 yes
Ti(1) C(2) C(3) 72.3(5) 1_555 1_555 1_555 yes
Ti(1) C(2) H(2) 121.1(6) 1_555 1_555 1_555 no
C(1) C(2) C(3) 109.3(8) 1_555 1_555 1_555 yes
C(1) C(2) H(2) 125(1) 1_555 1_555 1_555 no
C(3) C(2) H(2) 125(1) 1_555 1_555 1_555 no
Ti(1) C(3) C(2) 72.9(5) 1_555 1_555 1_555 yes
Ti(1) C(3) C(4) 72.1(4) 1_555 1_555 1_555 yes
Ti(1) C(3) H(3) 120.0(6) 1_555 1_555 1_555 no
C(2) C(3) C(4) 106.1(8) 1_555 1_555 1_555 yes
C(2) C(3) H(3) 126(1) 1_555 1_555 1_555 no
C(4) C(3) H(3) 126(1) 1_555 1_555 1_555 no
Ti(1) C(4) C(3) 72.0(4) 1_555 1_555 1_555 yes
Ti(1) C(4) C(5) 73.2(5) 1_555 1_555 1_555 yes
Ti(1) C(4) H(4) 120.3(6) 1_555 1_555 1_555 no
C(3) C(4) C(5) 107.2(8) 1_555 1_555 1_555 yes
C(3) C(4) H(4) 126(1) 1_555 1_555 1_555 no
C(5) C(4) H(4) 126(1) 1_555 1_555 1_555 no
Ti(1) C(5) C(1) 72.6(4) 1_555 1_555 1_555 yes
Ti(1) C(5) C(4) 72.3(4) 1_555 1_555 1_555 yes
Ti(1) C(5) H(5) 121.1(6) 1_555 1_555 1_555 no
C(1) C(5) C(4) 108.4(7) 1_555 1_555 1_555 yes
C(1) C(5) H(5) 125(1) 1_555 1_555 1_555 no
C(4) C(5) H(5) 125(1) 1_555 1_555 1_555 no
Ti(2) C(6) C(7) 71.7(4) 1_555 1_555 1_555 yes
Ti(2) C(6) C(10) 72.4(4) 1_555 1_555 1_555 yes
Ti(2) C(6) H(6) 122.1(5) 1_555 1_555 1_555 no
C(7) C(6) C(10) 109.3(7) 1_555 1_555 1_555 yes
C(7) C(6) H(6) 125.3(8) 1_555 1_555 1_555 no
C(10) C(6) H(6) 125.3(9) 1_555 1_555 1_555 no
Ti(2) C(7) C(6) 73.9(4) 1_555 1_555 1_555 yes
Ti(2) C(7) C(8) 72.4(4) 1_555 1_555 1_555 yes
Ti(2) C(7) H(7) 119.6(5) 1_555 1_555 1_555 no
C(6) C(7) C(8) 107.9(7) 1_555 1_555 1_555 yes
C(6) C(7) H(7) 126.1(9) 1_555 1_555 1_555 no
C(8) C(7) H(7) 126.0(8) 1_555 1_555 1_555 no
Ti(2) C(8) C(7) 72.4(4) 1_555 1_555 1_555 yes
Ti(2) C(8) C(9) 72.6(4) 1_555 1_555 1_555 yes
Ti(2) C(8) H(8) 120.7(5) 1_555 1_555 1_555 no
C(7) C(8) C(9) 107.8(7) 1_555 1_555 1_555 yes
C(7) C(8) H(8) 126.1(9) 1_555 1_555 1_555 no
C(9) C(8) H(8) 126.1(9) 1_555 1_555 1_555 no
Ti(2) C(9) C(8) 72.8(4) 1_555 1_555 1_555 yes
Ti(2) C(9) C(10) 73.0(4) 1_555 1_555 1_555 yes
Ti(2) C(9) H(9) 120.2(5) 1_555 1_555 1_555 no
C(8) C(9) C(10) 108.5(7) 1_555 1_555 1_555 yes
C(8) C(9) H(9) 125(1) 1_555 1_555 1_555 no
C(10) C(9) H(9) 125.8(10) 1_555 1_555 1_555 no
Ti(2) C(10) C(6) 73.1(4) 1_555 1_555 1_555 yes
Ti(2) C(10) C(9) 71.4(4) 1_555 1_555 1_555 yes
Ti(2) C(10) H(10) 120.6(6) 1_555 1_555 1_555 no
C(6) C(10) C(9) 106.5(7) 1_555 1_555 1_555 yes
C(6) C(10) H(10) 126.8(10) 1_555 1_555 1_555 no
C(9) C(10) H(10) 126.8(10) 1_555 1_555 1_555 no
Ru(1) C(11) C(12) 71.8(4) 1_555 1_555 1_555 yes
Ru(1) C(11) C(15) 71.4(4) 1_555 1_555 1_555 yes
Ru(1) C(11) C(16) 128.6(5) 1_555 1_555 1_555 yes
C(12) C(11) C(15) 108.2(6) 1_555 1_555 1_555 yes
C(12) C(11) C(16) 125.1(7) 1_555 1_555 1_555 yes
C(15) C(11) C(16) 126.3(7) 1_555 1_555 1_555 yes
Ru(1) C(12) C(11) 71.4(4) 1_555 1_555 1_555 yes
Ru(1) C(12) C(13) 70.9(4) 1_555 1_555 1_555 yes
Ru(1) C(12) C(17) 128.3(5) 1_555 1_555 1_555 yes
C(11) C(12) C(13) 107.3(6) 1_555 1_555 1_555 yes
C(11) C(12) C(17) 124.8(7) 1_555 1_555 1_555 yes
C(13) C(12) C(17) 127.5(7) 1_555 1_555 1_555 yes
Ru(1) C(13) C(12) 72.6(4) 1_555 1_555 1_555 yes
Ru(1) C(13) C(14) 70.1(4) 1_555 1_555 1_555 yes
Ru(1) C(13) C(18) 127.1(5) 1_555 1_555 1_555 yes
C(12) C(13) C(14) 108.9(6) 1_555 1_555 1_555 yes
C(12) C(13) C(18) 124.4(7) 1_555 1_555 1_555 yes
C(14) C(13) C(18) 126.6(7) 1_555 1_555 1_555 yes
Ru(1) C(14) C(13) 72.6(4) 1_555 1_555 1_555 yes
Ru(1) C(14) C(15) 73.2(4) 1_555 1_555 1_555 yes
Ru(1) C(14) C(19) 126.3(5) 1_555 1_555 1_555 yes
C(13) C(14) C(15) 107.6(6) 1_555 1_555 1_555 yes
C(13) C(14) C(19) 125.0(7) 1_555 1_555 1_555 yes
C(15) C(14) C(19) 126.9(7) 1_555 1_555 1_555 yes
Ru(1) C(15) C(11) 71.8(4) 1_555 1_555 1_555 yes
Ru(1) C(15) C(14) 69.7(4) 1_555 1_555 1_555 yes
Ru(1) C(15) C(20) 129.5(5) 1_555 1_555 1_555 yes
C(11) C(15) C(14) 107.9(6) 1_555 1_555 1_555 yes
C(11) C(15) C(20) 127.3(7) 1_555 1_555 1_555 yes
C(14) C(15) C(20) 124.4(7) 1_555 1_555 1_555 yes
C(11) C(16) H(11) 109.5(7) 1_555 1_555 1_555 no
C(11) C(16) H(12) 109.4(6) 1_555 1_555 1_555 no
C(11) C(16) H(13) 109.5(7) 1_555 1_555 1_555 no
H(11) C(16) H(12) 109.5(7) 1_555 1_555 1_555 no
H(11) C(16) H(13) 109.5(7) 1_555 1_555 1_555 no
H(12) C(16) H(13) 109.5(7) 1_555 1_555 1_555 no
C(12) C(17) H(14) 109.5(7) 1_555 1_555 1_555 no
C(12) C(17) H(15) 109.5(7) 1_555 1_555 1_555 no
C(12) C(17) H(16) 109.5(6) 1_555 1_555 1_555 no
H(14) C(17) H(15) 109.5(7) 1_555 1_555 1_555 no
H(14) C(17) H(16) 109.5(8) 1_555 1_555 1_555 no
H(15) C(17) H(16) 109.5(7) 1_555 1_555 1_555 no
C(13) C(18) H(17) 109.5(7) 1_555 1_555 1_555 no
C(13) C(18) H(18) 109.5(6) 1_555 1_555 1_555 no
C(13) C(18) H(19) 109.4(7) 1_555 1_555 1_555 no
H(17) C(18) H(18) 109.5(8) 1_555 1_555 1_555 no
H(17) C(18) H(19) 109.5(7) 1_555 1_555 1_555 no
H(18) C(18) H(19) 109.5(8) 1_555 1_555 1_555 no
C(14) C(19) H(20) 109.5(7) 1_555 1_555 1_555 no
C(14) C(19) H(21) 109.4(7) 1_555 1_555 1_555 no
C(14) C(19) H(22) 109.5(7) 1_555 1_555 1_555 no
H(20) C(19) H(21) 109.5(8) 1_555 1_555 1_555 no
H(20) C(19) H(22) 109.5(8) 1_555 1_555 1_555 no
H(21) C(19) H(22) 109.5(7) 1_555 1_555 1_555 no
C(15) C(20) H(23) 109.5(6) 1_555 1_555 1_555 no
C(15) C(20) H(24) 109.5(7) 1_555 1_555 1_555 no
C(15) C(20) H(25) 109.5(7) 1_555 1_555 1_555 no
H(23) C(20) H(24) 109.5(8) 1_555 1_555 1_555 no
H(23) C(20) H(25) 109.5(7) 1_555 1_555 1_555 no
H(24) C(20) H(25) 109.5(7) 1_555 1_555 1_555 no
Ru(2) C(21) C(22) 71.1(4) 1_555 1_555 1_555 yes
Ru(2) C(21) C(25) 72.2(4) 1_555 1_555 1_555 yes
Ru(2) C(21) C(26) 127.9(5) 1_555 1_555 1_555 yes
C(22) C(21) C(25) 108.5(6) 1_555 1_555 1_555 yes
C(22) C(21) C(26) 124.5(7) 1_555 1_555 1_555 yes
C(25) C(21) C(26) 126.6(7) 1_555 1_555 1_555 yes
Ru(2) C(22) C(21) 71.5(3) 1_555 1_555 1_555 yes
Ru(2) C(22) C(23) 72.0(3) 1_555 1_555 1_555 yes
Ru(2) C(22) C(27) 128.3(5) 1_555 1_555 1_555 yes
C(21) C(22) C(23) 106.8(6) 1_555 1_555 1_555 yes
C(21) C(22) C(27) 126.4(7) 1_555 1_555 1_555 yes
C(23) C(22) C(27) 126.3(7) 1_555 1_555 1_555 yes
Ru(2) C(23) C(22) 71.0(3) 1_555 1_555 1_555 yes
Ru(2) C(23) C(24) 70.5(3) 1_555 1_555 1_555 yes
Ru(2) C(23) C(28) 129.6(5) 1_555 1_555 1_555 yes
C(22) C(23) C(24) 108.7(6) 1_555 1_555 1_555 yes
C(22) C(23) C(28) 124.7(7) 1_555 1_555 1_555 yes
C(24) C(23) C(28) 126.3(6) 1_555 1_555 1_555 yes
Ru(2) C(24) C(23) 72.8(4) 1_555 1_555 1_555 yes
Ru(2) C(24) C(25) 72.8(4) 1_555 1_555 1_555 yes
Ru(2) C(24) C(29) 127.3(4) 1_555 1_555 1_555 yes
C(23) C(24) C(25) 108.3(6) 1_555 1_555 1_555 yes
C(23) C(24) C(29) 125.8(7) 1_555 1_555 1_555 yes
C(25) C(24) C(29) 125.3(7) 1_555 1_555 1_555 yes
Ru(2) C(25) C(21) 71.1(4) 1_555 1_555 1_555 yes
Ru(2) C(25) C(24) 70.1(4) 1_555 1_555 1_555 yes
Ru(2) C(25) C(30) 130.8(4) 1_555 1_555 1_555 yes
C(21) C(25) C(24) 107.6(6) 1_555 1_555 1_555 yes
C(21) C(25) C(30) 126.5(7) 1_555 1_555 1_555 yes
C(24) C(25) C(30) 125.3(7) 1_555 1_555 1_555 yes
C(21) C(26) H(26) 109.5(7) 1_555 1_555 1_555 no
C(21) C(26) H(27) 109.5(7) 1_555 1_555 1_555 no
C(21) C(26) H(28) 109.4(7) 1_555 1_555 1_555 no
H(26) C(26) H(27) 109.5(7) 1_555 1_555 1_555 no
H(26) C(26) H(28) 109.5(8) 1_555 1_555 1_555 no
H(27) C(26) H(28) 109.5(8) 1_555 1_555 1_555 no
C(22) C(27) H(29) 109.5(7) 1_555 1_555 1_555 no
C(22) C(27) H(30) 109.5(7) 1_555 1_555 1_555 no
C(22) C(27) H(31) 109.5(6) 1_555 1_555 1_555 no
H(29) C(27) H(30) 109.5(7) 1_555 1_555 1_555 no
H(29) C(27) H(31) 109.5(8) 1_555 1_555 1_555 no
H(30) C(27) H(31) 109.5(8) 1_555 1_555 1_555 no
C(23) C(28) H(32) 109.5(7) 1_555 1_555 1_555 no
C(23) C(28) H(33) 109.5(6) 1_555 1_555 1_555 no
C(23) C(28) H(34) 109.5(7) 1_555 1_555 1_555 no
H(32) C(28) H(33) 109.5(8) 1_555 1_555 1_555 no
H(32) C(28) H(34) 109.5(7) 1_555 1_555 1_555 no
H(33) C(28) H(34) 109.5(8) 1_555 1_555 1_555 no
C(24) C(29) H(35) 109.5(7) 1_555 1_555 1_555 no
C(24) C(29) H(36) 109.5(6) 1_555 1_555 1_555 no
C(24) C(29) H(37) 109.4(6) 1_555 1_555 1_555 no
H(35) C(29) H(36) 109.5(7) 1_555 1_555 1_555 no
H(35) C(29) H(37) 109.5(7) 1_555 1_555 1_555 no
H(36) C(29) H(37) 109.5(8) 1_555 1_555 1_555 no
C(25) C(30) H(38) 109.5(7) 1_555 1_555 1_555 no
C(25) C(30) H(39) 109.5(6) 1_555 1_555 1_555 no
C(25) C(30) H(40) 109.5(6) 1_555 1_555 1_555 no
H(38) C(30) H(39) 109.5(7) 1_555 1_555 1_555 no
H(38) C(30) H(40) 109.5(7) 1_555 1_555 1_555 no
H(39) C(30) H(40) 109.5(8) 1_555 1_555 1_555 no
O(1) C(31) N(1) 129(1) 1_555 1_555 1_555 yes
O(1) C(31) H(41) 115(1) 1_555 1_555 1_555 no
N(1) C(31) H(41) 115(1) 1_555 1_555 1_555 no
N(1) C(32) H(42) 109(1) 1_555 1_555 1_555 no
N(1) C(32) H(43) 109(1) 1_555 1_555 1_555 no
N(1) C(32) H(44) 109(1) 1_555 1_555 1_555 no
H(42) C(32) H(43) 109(1) 1_555 1_555 1_555 no
H(42) C(32) H(44) 109(1) 1_555 1_555 1_555 no
H(43) C(32) H(44) 109(1) 1_555 1_555 1_555 no
N(1) C(33) H(45) 109(1) 1_555 1_555 1_555 no
N(1) C(33) H(46) 109(1) 1_555 1_555 1_555 no
N(1) C(33) H(47) 109(1) 1_555 1_555 1_555 no
H(45) C(33) H(46) 109(1) 1_555 1_555 1_555 no
H(45) C(33) H(47) 109(1) 1_555 1_555 1_555 no
H(46) C(33) H(47) 109(1) 1_555 1_555 1_555 no
O(2) C(34) N(2) 126.7(8) 1_555 1_555 1_555 yes
O(2) C(34) H(48) 116.7(9) 1_555 1_555 1_555 no
N(2) C(34) H(48) 116.7(8) 1_555 1_555 1_555 no
N(2) C(35) H(49) 109.4(8) 1_555 1_555 1_555 no
N(2) C(35) H(50) 109.4(8) 1_555 1_555 1_555 no
N(2) C(35) H(51) 109.5(8) 1_555 1_555 1_555 no
H(49) C(35) H(50) 109.5(9) 1_555 1_555 1_555 no
H(49) C(35) H(51) 109.5(9) 1_555 1_555 1_555 no
H(50) C(35) H(51) 109.5(9) 1_555 1_555 1_555 no
N(2) C(36) H(52) 109.5(8) 1_555 1_555 1_555 no
N(2) C(36) H(53) 109.5(8) 1_555 1_555 1_555 no
N(2) C(36) H(54) 109.4(9) 1_555 1_555 1_555 no
H(52) C(36) H(53) 109.5(10) 1_555 1_555 1_555 no
H(52) C(36) H(54) 109.5(8) 1_555 1_555 1_555 no
H(53) C(36) H(54) 109.5(9) 1_555 1_555 1_555 no

loop_
_geom_bond_atom_site_label_1
_geom_bond_atom_site_label_2
_geom_bond_distance
_geom_bond_site_symmetry_1
_geom_bond_site_symmetry_2
_geom_bond_publ_flag
Ru(1) Ru(2) 2.8136(8) 1_555 1_555 yes
Ru(1) Ti(1) 3.002(1) 1_555 1_555 yes
Ru(1) Ti(2) 2.975(1) 1_555 1_555 yes
Ru(1) S(1) 2.409(2) 1_555 1_555 yes
Ru(1) S(3) 2.339(2) 1_555 1_555 yes
Ru(1) S(4) 2.335(2) 1_555 1_555 yes
Ru(1) C(11) 2.253(6) 1_555 1_555 yes
Ru(1) C(12) 2.257(6) 1_555 1_555 yes
Ru(1) C(13) 2.236(6) 1_555 1_555 yes
Ru(1) C(14) 2.203(6) 1_555 1_555 yes
Ru(1) C(15) 2.248(6) 1_555 1_555 yes
Ru(2) Ti(1) 2.964(1) 1_555 1_555 yes
Ru(2) Ti(2) 3.003(1) 1_555 1_555 yes
Ru(2) S(2) 2.412(2) 1_555 1_555 yes
Ru(2) S(3) 2.326(2) 1_555 1_555 yes
Ru(2) S(4) 2.337(2) 1_555 1_555 yes
Ru(2) C(21) 2.248(6) 1_555 1_555 yes
Ru(2) C(22) 2.243(6) 1_555 1_555 yes
Ru(2) C(23) 2.257(6) 1_555 1_555 yes
Ru(2) C(24) 2.226(6) 1_555 1_555 yes
Ru(2) C(25) 2.262(6) 1_555 1_555 yes
Ti(1) Ti(2) 3.105(2) 1_555 1_555 yes
Ti(1) S(1) 2.323(2) 1_555 1_555 yes
Ti(1) S(2) 2.321(2) 1_555 1_555 yes
Ti(1) S(3) 2.277(2) 1_555 1_555 yes
Ti(1) C(1) 2.318(7) 1_555 1_555 yes
Ti(1) C(2) 2.319(8) 1_555 1_555 yes
Ti(1) C(3) 2.311(8) 1_555 1_555 yes
Ti(1) C(4) 2.312(7) 1_555 1_555 yes
Ti(1) C(5) 2.324(7) 1_555 1_555 yes
Ti(2) S(1) 2.316(2) 1_555 1_555 yes
Ti(2) S(2) 2.321(2) 1_555 1_555 yes
Ti(2) S(4) 2.274(2) 1_555 1_555 yes
Ti(2) C(6) 2.346(7) 1_555 1_555 yes
Ti(2) C(7) 2.319(7) 1_555 1_555 yes
Ti(2) C(8) 2.319(7) 1_555 1_555 yes
Ti(2) C(9) 2.317(7) 1_555 1_555 yes
Ti(2) C(10) 2.338(7) 1_555 1_555 yes
P(1) F(1) 1.557(5) 1_555 1_555 yes
P(1) F(2) 1.549(6) 1_555 1_555 yes
P(1) F(3) 1.542(6) 1_555 1_555 yes
P(1) F(4) 1.560(5) 1_555 1_555 yes
P(1) F(5) 1.532(5) 1_555 1_555 yes
P(1) F(6) 1.541(6) 1_555 1_555 yes
P(2) F(7) 1.495(7) 1_555 1_555 yes
P(2) F(8) 1.477(6) 1_555 1_555 yes
P(2) F(9) 1.441(8) 1_555 1_555 yes
P(2) F(10) 1.463(6) 1_555 1_555 yes
P(2) F(11) 1.479(6) 1_555 1_555 yes
P(2) F(12) 1.464(7) 1_555 1_555 yes
O(1) C(31) 1.16(1) 1_555 1_555 yes
O(2) C(34) 1.199(9) 1_555 1_555 yes
N(1) C(31) 1.32(1) 1_555 1_555 yes
N(1) C(32) 1.40(1) 1_555 1_555 yes
N(1) C(33) 1.41(1) 1_555 1_555 yes
N(2) C(34) 1.329(9) 1_555 1_555 yes
N(2) C(35) 1.446(9) 1_555 1_555 yes
N(2) C(36) 1.447(9) 1_555 1_555 yes
C(1) C(2) 1.35(1) 1_555 1_555 yes
C(1) C(5) 1.37(1) 1_555 1_555 yes
C(2) C(3) 1.39(1) 1_555 1_555 yes
C(3) C(4) 1.42(1) 1_555 1_555 yes
C(4) C(5) 1.38(1) 1_555 1_555 yes
C(6) C(7) 1.380(9) 1_555 1_555 yes
C(6) C(10) 1.388(10) 1_555 1_555 yes
C(7) C(8) 1.405(9) 1_555 1_555 yes
C(8) C(9) 1.378(10) 1_555 1_555 yes
C(9) C(10) 1.42(1) 1_555 1_555 yes
C(11) C(12) 1.425(9) 1_555 1_555 yes
C(11) C(15) 1.420(8) 1_555 1_555 yes
C(11) C(16) 1.498(9) 1_555 1_555 yes
C(12) C(13) 1.408(9) 1_555 1_555 yes
C(12) C(17) 1.508(9) 1_555 1_555 yes
C(13) C(14) 1.419(9) 1_555 1_555 yes
C(13) C(18) 1.513(9) 1_555 1_555 yes
C(14) C(15) 1.415(8) 1_555 1_555 yes
C(14) C(19) 1.499(9) 1_555 1_555 yes
C(15) C(20) 1.488(9) 1_555 1_555 yes
C(21) C(22) 1.441(9) 1_555 1_555 yes
C(21) C(25) 1.419(9) 1_555 1_555 yes
C(21) C(26) 1.505(9) 1_555 1_555 yes
C(22) C(23) 1.429(8) 1_555 1_555 yes
C(22) C(27) 1.494(9) 1_555 1_555 yes
C(23) C(24) 1.413(8) 1_555 1_555 yes
C(23) C(28) 1.500(9) 1_555 1_555 yes
C(24) C(25) 1.428(9) 1_555 1_555 yes
C(24) C(29) 1.505(9) 1_555 1_555 yes
C(25) C(30) 1.508(9) 1_555 1_555 yes

loop_
_geom_contact_atom_site_label_1
_geom_contact_atom_site_label_2
_geom_contact_distance
_geom_contact_site_symmetry_1
_geom_contact_site_symmetry_2
Ru(1) Ru(2) 2.8136(8) 1_555 1_555
Ru(1) Ti(1) 3.002(1) 1_555 1_555
Ru(1) Ti(2) 2.975(1) 1_555 1_555
Ru(2) Ti(1) 2.964(1) 1_555 1_555
Ru(2) Ti(2) 3.003(1) 1_555 1_555
Ti(1) Ti(2) 3.105(2) 1_555 1_555
F(1) C(24) 3.209(8) 1_555 4_454
F(1) C(36) 3.38(1) 1_555 1_565
F(1) C(23) 3.448(8) 1_555 4_454
F(1) C(25) 3.451(8) 1_555 4_454
F(1) C(29) 3.485(9) 1_555 4_454
F(2) C(6) 3.470(10) 1_555 3_565
F(2) C(21) 3.587(9) 1_555 4_454
F(3) C(17) 3.506(9) 1_555 1_565
F(3) C(36) 3.60(1) 1_555 1_565
F(4) C(10) 3.47(1) 1_555 3_565
F(4) C(19) 3.513(10) 1_555 3_565
F(4) C(6) 3.520(9) 1_555 3_565
F(4) C(19) 3.547(10) 1_555 1_555
F(4) F(4) 3.563(10) 1_555 3_565
F(5) C(10) 3.56(1) 1_555 1_555
F(6) C(22) 3.109(8) 1_555 4_454
F(6) C(27) 3.290(9) 1_555 4_454
F(6) C(23) 3.303(8) 1_555 4_454
F(6) C(21) 3.546(8) 1_555 4_454
F(8) C(17) 3.42(1) 1_555 1_565
F(9) C(4) 3.37(1) 1_555 1_565
F(9) C(29) 3.38(1) 1_555 3_665
F(10) C(8) 3.55(1) 1_555 1_555
F(10) C(35) 3.56(1) 1_555 4_555
F(11) C(2) 3.26(1) 1_555 3_665
F(11) C(3) 3.53(1) 1_555 3_665
F(12) C(8) 3.31(1) 1_555 1_555
F(12) C(1) 3.41(1) 1_555 1_555
F(12) C(2) 3.52(1) 1_555 1_555
F(12) C(9) 3.56(1) 1_555 1_555
O(1) C(5) 3.37(1) 1_555 1_555
O(1) C(36) 3.50(1) 1_555 1_555
O(1) C(17) 3.59(1) 1_555 1_555
O(2) C(7) 3.371(9) 1_555 4_454
O(2) C(27) 3.58(1) 1_555 4_454
C(5) C(31) 3.58(2) 1_555 1_555
C(26) C(27) 3.58(1) 1_555 2_545

loop_
_geom_torsion_atom_site_label_1
_geom_torsion_atom_site_label_2
_geom_torsion_atom_site_label_3
_geom_torsion_atom_site_label_4
_geom_torsion
_geom_torsion_site_symmetry_1
_geom_torsion_site_symmetry_2
_geom_torsion_site_symmetry_3
_geom_torsion_site_symmetry_4
_geom_torsion_publ_flag
Ru(1) Ru(2) Ti(1) Ti(2) 70.20(3) 1_555 1_555 1_555 1_555 yes
Ru(1) Ru(2) Ti(1) S(1) 36.72(5) 1_555 1_555 1_555 1_555 yes
Ru(1) Ru(2) Ti(1) S(2) 128.52(6) 1_555 1_555 1_555 1_555 yes
Ru(1) Ru(2) Ti(1) S(3) -63.56(6) 1_555 1_555 1_555 1_555 yes
Ru(1) Ru(2) Ti(1) C(1) 145.9(6) 1_555 1_555 1_555 1_555 yes
Ru(1) Ru(2) Ti(1) C(2) 174.4(3) 1_555 1_555 1_555 1_555 yes
Ru(1) Ru(2) Ti(1) C(3) -146.8(3) 1_555 1_555 1_555 1_555 yes
Ru(1) Ru(2) Ti(1) C(4) -106.9(3) 1_555 1_555 1_555 1_555 yes
Ru(1) Ru(2) Ti(1) C(5) -80.0(7) 1_555 1_555 1_555 1_555 yes
Ru(1) Ru(2) Ti(2) Ti(1) -71.97(3) 1_555 1_555 1_555 1_555 yes
Ru(1) Ru(2) Ti(2) S(1) -38.42(5) 1_555 1_555 1_555 1_555 yes
Ru(1) Ru(2) Ti(2) S(2) -131.10(6) 1_555 1_555 1_555 1_555 yes
Ru(1) Ru(2) Ti(2) S(4) 64.26(6) 1_555 1_555 1_555 1_555 yes
Ru(1) Ru(2) Ti(2) C(6) 110.1(3) 1_555 1_555 1_555 1_555 yes
Ru(1) Ru(2) Ti(2) C(7) 150.2(2) 1_555 1_555 1_555 1_555 yes
Ru(1) Ru(2) Ti(2) C(8) -169.8(3) 1_555 1_555 1_555 1_555 yes
Ru(1) Ru(2) Ti(2) C(9) -136.7(8) 1_555 1_555 1_555 1_555 yes
Ru(1) Ru(2) Ti(2) C(10) 74.5(5) 1_555 1_555 1_555 1_555 yes
Ru(1) Ru(2) S(2) Ti(1) -44.42(5) 1_555 1_555 1_555 1_555 yes
Ru(1) Ru(2) S(2) Ti(2) 41.83(5) 1_555 1_555 1_555 1_555 yes
Ru(1) Ru(2) S(3) Ti(1) 83.50(5) 1_555 1_555 1_555 1_555 yes
Ru(1) Ru(2) S(4) Ti(2) -82.41(5) 1_555 1_555 1_555 1_555 yes
Ru(1) Ru(2) C(21) C(22) -139.9(3) 1_555 1_555 1_555 1_555 yes
Ru(1) Ru(2) C(21) C(25) 102.6(4) 1_555 1_555 1_555 1_555 yes
Ru(1) Ru(2) C(21) C(26) -20.4(7) 1_555 1_555 1_555 1_555 yes
Ru(1) Ru(2) C(22) C(21) 63.3(5) 1_555 1_555 1_555 1_555 yes
Ru(1) Ru(2) C(22) C(23) 178.7(3) 1_555 1_555 1_555 1_555 yes
Ru(1) Ru(2) C(22) C(27) -58.9(8) 1_555 1_555 1_555 1_555 yes
Ru(1) Ru(2) C(23) C(22) -12(2) 1_555 1_555 1_555 1_555 yes
Ru(1) Ru(2) C(23) C(24) 106(2) 1_555 1_555 1_555 1_555 yes
Ru(1) Ru(2) C(23) C(28) -132(2) 1_555 1_555 1_555 1_555 yes
Ru(1) Ru(2) C(24) C(23) -173.7(3) 1_555 1_555 1_555 1_555 yes
Ru(1) Ru(2) C(24) C(25) -57.5(5) 1_555 1_555 1_555 1_555 yes
Ru(1) Ru(2) C(24) C(29) 64.1(8) 1_555 1_555 1_555 1_555 yes
Ru(1) Ru(2) C(25) C(21) -96.1(4) 1_555 1_555 1_555 1_555 yes
Ru(1) Ru(2) C(25) C(24) 146.3(3) 1_555 1_555 1_555 1_555 yes
Ru(1) Ru(2) C(25) C(30) 26.4(8) 1_555 1_555 1_555 1_555 yes
Ru(1) Ti(1) Ru(2) Ti(2) -70.20(3) 1_555 1_555 1_555 1_555 yes
Ru(1) Ti(1) Ru(2) S(2) -128.52(6) 1_555 1_555 1_555 1_555 yes
Ru(1) Ti(1) Ru(2) S(3) 63.56(6) 1_555 1_555 1_555 1_555 yes
Ru(1) Ti(1) Ru(2) S(4) -38.45(5) 1_555 1_555 1_555 1_555 yes
Ru(1) Ti(1) Ru(2) C(21) 86.0(6) 1_555 1_555 1_555 1_555 yes
Ru(1) Ti(1) Ru(2) C(22) -152.3(4) 1_555 1_555 1_555 1_555 yes
Ru(1) Ti(1) Ru(2) C(23) -179.5(2) 1_555 1_555 1_555 1_555 yes
Ru(1) Ti(1) Ru(2) C(24) 141.8(2) 1_555 1_555 1_555 1_555 yes
Ru(1) Ti(1) Ru(2) C(25) 104.5(2) 1_555 1_555 1_555 1_555 yes
Ru(1) Ti(1) Ti(2) Ru(2) 66.93(3) 1_555 1_555 1_555 1_555 yes
Ru(1) Ti(1) Ti(2) S(1) -65.24(6) 1_555 1_555 1_555 1_555 yes
Ru(1) Ti(1) Ti(2) S(2) 132.42(7) 1_555 1_555 1_555 1_555 yes
Ru(1) Ti(1) Ti(2) S(4) 34.47(5) 1_555 1_555 1_555 1_555 yes
Ru(1) Ti(1) Ti(2) C(6) -127(1) 1_555 1_555 1_555 1_555 yes
Ru(1) Ti(1) Ti(2) C(7) 163.4(3) 1_555 1_555 1_555 1_555 yes
Ru(1) Ti(1) Ti(2) C(8) -165.1(2) 1_555 1_555 1_555 1_555 yes
Ru(1) Ti(1) Ti(2) C(9) -126.4(3) 1_555 1_555 1_555 1_555 yes
Ru(1) Ti(1) Ti(2) C(10) -93.0(3) 1_555 1_555 1_555 1_555 yes
Ru(1) Ti(1) S(1) Ti(2) 78.91(5) 1_555 1_555 1_555 1_555 yes
Ru(1) Ti(1) S(2) Ru(2) 40.73(4) 1_555 1_555 1_555 1_555 yes
Ru(1) Ti(1) S(2) Ti(2) -39.02(5) 1_555 1_555 1_555 1_555 yes
Ru(1) Ti(1) S(3) Ru(2) -75.35(4) 1_555 1_555 1_555 1_555 yes
Ru(1) Ti(1) C(1) C(2) 175.6(5) 1_555 1_555 1_555 1_555 yes
Ru(1) Ti(1) C(1) C(5) -67.7(6) 1_555 1_555 1_555 1_555 yes
Ru(1) Ti(1) C(2) C(1) -23(2) 1_555 1_555 1_555 1_555 yes
Ru(1) Ti(1) C(2) C(3) -140(1) 1_555 1_555 1_555 1_555 yes
Ru(1) Ti(1) C(3) C(2) 170.9(4) 1_555 1_555 1_555 1_555 yes
Ru(1) Ti(1) C(3) C(4) 57.1(7) 1_555 1_555 1_555 1_555 yes
Ru(1) Ti(1) C(4) C(3) -150.3(5) 1_555 1_555 1_555 1_555 yes
Ru(1) Ti(1) C(4) C(5) 94.6(5) 1_555 1_555 1_555 1_555 yes
Ru(1) Ti(1) C(5) C(1) 136.4(5) 1_555 1_555 1_555 1_555 yes
Ru(1) Ti(1) C(5) C(4) -107.0(5) 1_555 1_555 1_555 1_555 yes
Ru(1) Ti(2) Ru(2) Ti(1) 71.97(3) 1_555 1_555 1_555 1_555 yes
Ru(1) Ti(2) Ru(2) S(2) 131.10(6) 1_555 1_555 1_555 1_555 yes
Ru(1) Ti(2) Ru(2) S(3) 38.31(5) 1_555 1_555 1_555 1_555 yes
Ru(1) Ti(2) Ru(2) S(4) -64.26(6) 1_555 1_555 1_555 1_555 yes
Ru(1) Ti(2) Ru(2) C(21) -98.8(2) 1_555 1_555 1_555 1_555 yes
Ru(1) Ti(2) Ru(2) C(22) -135.6(2) 1_555 1_555 1_555 1_555 yes
Ru(1) Ti(2) Ru(2) C(23) -175.7(2) 1_555 1_555 1_555 1_555 yes
Ru(1) Ti(2) Ru(2) C(24) 153.8(3) 1_555 1_555 1_555 1_555 yes
Ru(1) Ti(2) Ru(2) C(25) -85.9(8) 1_555 1_555 1_555 1_555 yes
Ru(1) Ti(2) Ti(1) Ru(2) -66.93(3) 1_555 1_555 1_555 1_555 yes
Ru(1) Ti(2) Ti(1) S(1) 65.24(6) 1_555 1_555 1_555 1_555 yes
Ru(1) Ti(2) Ti(1) S(2) -132.42(7) 1_555 1_555 1_555 1_555 yes
Ru(1) Ti(2) Ti(1) S(3) -32.62(5) 1_555 1_555 1_555 1_555 yes
Ru(1) Ti(2) Ti(1) C(1) 134.7(3) 1_555 1_555 1_555 1_555 yes
Ru(1) Ti(2) Ti(1) C(2) 172.3(3) 1_555 1_555 1_555 1_555 yes
Ru(1) Ti(2) Ti(1) C(3) -158.3(4) 1_555 1_555 1_555 1_555 yes
Ru(1) Ti(2) Ti(1) C(4) 100(1) 1_555 1_555 1_555 1_555 yes
Ru(1) Ti(2) Ti(1) C(5) 101.2(3) 1_555 1_555 1_555 1_555 yes
Ru(1) Ti(2) S(1) Ti(1) -79.72(5) 1_555 1_555 1_555 1_555 yes
Ru(1) Ti(2) S(2) Ru(2) -38.92(4) 1_555 1_555 1_555 1_555 yes
Ru(1) Ti(2) S(2) Ti(1) 39.50(5) 1_555 1_555 1_555 1_555 yes
Ru(1) Ti(2) S(4) Ru(2) 75.19(4) 1_555 1_555 1_555 1_555 yes
Ru(1) Ti(2) C(6) C(7) 157.9(4) 1_555 1_555 1_555 1_555 yes
Ru(1) Ti(2) C(6) C(10) -84.1(5) 1_555 1_555 1_555 1_555 yes
Ru(1) Ti(2) C(7) C(6) -45.4(7) 1_555 1_555 1_555 1_555 yes
Ru(1) Ti(2) C(7) C(8) -160.7(4) 1_555 1_555 1_555 1_555 yes
Ru(1) Ti(2) C(8) C(7) 142.1(7) 1_555 1_555 1_555 1_555 yes
Ru(1) Ti(2) C(8) C(9) 26(1) 1_555 1_555 1_555 1_555 yes
Ru(1) Ti(2) C(9) C(8) -171.9(4) 1_555 1_555 1_555 1_555 yes
Ru(1) Ti(2) C(9) C(10) 71.9(5) 1_555 1_555 1_555 1_555 yes
Ru(1) Ti(2) C(10) C(6) 115.6(4) 1_555 1_555 1_555 1_555 yes
Ru(1) Ti(2) C(10) C(9) -129.9(4) 1_555 1_555 1_555 1_555 yes
Ru(1) S(1) Ti(1) Ru(2) -39.18(4) 1_555 1_555 1_555 1_555 yes
Ru(1) S(1) Ti(1) Ti(2) -78.91(5) 1_555 1_555 1_555 1_555 yes
Ru(1) S(1) Ti(1) S(2) -91.99(6) 1_555 1_555 1_555 1_555 yes
Ru(1) S(1) Ti(1) S(3) 11.64(6) 1_555 1_555 1_555 1_555 yes
Ru(1) S(1) Ti(1) C(1) 160.0(2) 1_555 1_555 1_555 1_555 yes
Ru(1) S(1) Ti(1) C(2) 178.3(2) 1_555 1_555 1_555 1_555 yes
Ru(1) S(1) Ti(1) C(3) 146.9(6) 1_555 1_555 1_555 1_555 yes
Ru(1) S(1) Ti(1) C(4) 108.3(3) 1_555 1_555 1_555 1_555 yes
Ru(1) S(1) Ti(1) C(5) 125.6(2) 1_555 1_555 1_555 1_555 yes
Ru(1) S(1) Ti(2) Ru(2) 40.65(4) 1_555 1_555 1_555 1_555 yes
Ru(1) S(1) Ti(2) Ti(1) 79.72(5) 1_555 1_555 1_555 1_555 yes
Ru(1) S(1) Ti(2) S(2) 92.80(6) 1_555 1_555 1_555 1_555 yes
Ru(1) S(1) Ti(2) S(4) -9.53(7) 1_555 1_555 1_555 1_555 yes
Ru(1) S(1) Ti(2) C(6) -107.9(2) 1_555 1_555 1_555 1_555 yes
Ru(1) S(1) Ti(2) C(7) -153.0(4) 1_555 1_555 1_555 1_555 yes
Ru(1) S(1) Ti(2) C(8) -175.2(2) 1_555 1_555 1_555 1_555 yes
Ru(1) S(1) Ti(2) C(9) -152.6(3) 1_555 1_555 1_555 1_555 yes
Ru(1) S(1) Ti(2) C(10) -117.7(2) 1_555 1_555 1_555 1_555 yes
Ru(1) S(3) Ru(2) Ti(1) -83.50(5) 1_555 1_555 1_555 1_555 yes
Ru(1) S(3) Ru(2) Ti(2) -42.89(5) 1_555 1_555 1_555 1_555 yes
Ru(1) S(3) Ru(2) S(2) -92.81(5) 1_555 1_555 1_555 1_555 yes
Ru(1) S(3) Ru(2) S(4) 6.49(6) 1_555 1_555 1_555 1_555 yes
Ru(1) S(3) Ru(2) C(21) 103.6(2) 1_555 1_555 1_555 1_555 yes
Ru(1) S(3) Ru(2) C(22) 126.0(3) 1_555 1_555 1_555 1_555 yes
Ru(1) S(3) Ru(2) C(23) 176.1(2) 1_555 1_555 1_555 1_555 yes
Ru(1) S(3) Ru(2) C(24) 164.3(2) 1_555 1_555 1_555 1_555 yes
Ru(1) S(3) Ru(2) C(25) 127.9(2) 1_555 1_555 1_555 1_555 yes
Ru(1) S(3) Ti(1) Ru(2) 75.35(4) 1_555 1_555 1_555 1_555 yes
Ru(1) S(3) Ti(1) Ti(2) 36.56(5) 1_555 1_555 1_555 1_555 yes
Ru(1) S(3) Ti(1) S(1) -11.91(6) 1_555 1_555 1_555 1_555 yes
Ru(1) S(3) Ti(1) S(2) 85.16(7) 1_555 1_555 1_555 1_555 yes
Ru(1) S(3) Ti(1) C(1) -122.4(4) 1_555 1_555 1_555 1_555 yes
Ru(1) S(3) Ti(1) C(2) -175.4(3) 1_555 1_555 1_555 1_555 yes
Ru(1) S(3) Ti(1) C(3) -170.0(2) 1_555 1_555 1_555 1_555 yes
Ru(1) S(3) Ti(1) C(4) -135.9(3) 1_555 1_555 1_555 1_555 yes
Ru(1) S(3) Ti(1) C(5) -109.8(2) 1_555 1_555 1_555 1_555 yes
Ru(1) S(4) Ru(2) Ti(1) 43.76(5) 1_555 1_555 1_555 1_555 yes
Ru(1) S(4) Ru(2) Ti(2) 82.41(5) 1_555 1_555 1_555 1_555 yes
Ru(1) S(4) Ru(2) S(2) 94.08(5) 1_555 1_555 1_555 1_555 yes
Ru(1) S(4) Ru(2) S(3) -6.50(6) 1_555 1_555 1_555 1_555 yes
Ru(1) S(4) Ru(2) C(21) -122.3(2) 1_555 1_555 1_555 1_555 yes
Ru(1) S(4) Ru(2) C(22) -159.7(2) 1_555 1_555 1_555 1_555 yes
Ru(1) S(4) Ru(2) C(23) -176.8(2) 1_555 1_555 1_555 1_555 yes
Ru(1) S(4) Ru(2) C(24) -136.7(4) 1_555 1_555 1_555 1_555 yes
Ru(1) S(4) Ru(2) C(25) -102.4(2) 1_555 1_555 1_555 1_555 yes
Ru(1) S(4) Ti(2) Ru(2) -75.19(4) 1_555 1_555 1_555 1_555 yes
Ru(1) S(4) Ti(2) Ti(1) -38.88(5) 1_555 1_555 1_555 1_555 yes
Ru(1) S(4) Ti(2) S(1) 9.75(7) 1_555 1_555 1_555 1_555 yes
Ru(1) S(4) Ti(2) S(2) -87.47(6) 1_555 1_555 1_555 1_555 yes
Ru(1) S(4) Ti(2) C(6) 139.0(2) 1_555 1_555 1_555 1_555 yes
Ru(1) S(4) Ti(2) C(7) 169.6(2) 1_555 1_555 1_555 1_555 yes
Ru(1) S(4) Ti(2) C(8) 169.1(3) 1_555 1_555 1_555 1_555 yes
Ru(1) S(4) Ti(2) C(9) 112.5(3) 1_555 1_555 1_555 1_555 yes
Ru(1) S(4) Ti(2) C(10) 109.1(2) 1_555 1_555 1_555 1_555 yes
Ru(1) C(11) C(12) C(13) -62.2(4) 1_555 1_555 1_555 1_555 yes
Ru(1) C(11) C(12) C(17) 124.3(6) 1_555 1_555 1_555 1_555 yes
Ru(1) C(11) C(15) C(14) 60.7(4) 1_555 1_555 1_555 1_555 yes
Ru(1) C(11) C(15) C(20) -126.3(7) 1_555 1_555 1_555 1_555 yes
Ru(1) C(12) C(11) C(15) 62.5(4) 1_555 1_555 1_555 1_555 yes
Ru(1) C(12) C(11) C(16) -124.9(6) 1_555 1_555 1_555 1_555 yes
Ru(1) C(12) C(13) C(14) -61.0(4) 1_555 1_555 1_555 1_555 yes
Ru(1) C(12) C(13) C(18) 123.5(6) 1_555 1_555 1_555 1_555 yes
Ru(1) C(13) C(12) C(11) 62.5(4) 1_555 1_555 1_555 1_555 yes
Ru(1) C(13) C(12) C(17) -124.2(7) 1_555 1_555 1_555 1_555 yes
Ru(1) C(13) C(14) C(15) -65.4(4) 1_555 1_555 1_555 1_555 yes
Ru(1) C(13) C(14) C(19) 122.6(6) 1_555 1_555 1_555 1_555 yes
Ru(1) C(14) C(13) C(12) 62.6(4) 1_555 1_555 1_555 1_555 yes
Ru(1) C(14) C(13) C(18) -122.0(7) 1_555 1_555 1_555 1_555 yes
Ru(1) C(14) C(15) C(11) -62.0(4) 1_555 1_555 1_555 1_555 yes
Ru(1) C(14) C(15) C(20) 124.7(6) 1_555 1_555 1_555 1_555 yes
Ru(1) C(15) C(11) C(12) -62.8(4) 1_555 1_555 1_555 1_555 yes
Ru(1) C(15) C(11) C(16) 124.8(7) 1_555 1_555 1_555 1_555 yes
Ru(1) C(15) C(14) C(13) 65.0(4) 1_555 1_555 1_555 1_555 yes
Ru(1) C(15) C(14) C(19) -123.2(7) 1_555 1_555 1_555 1_555 yes
Ru(2) Ru(1) Ti(1) Ti(2) -71.94(3) 1_555 1_555 1_555 1_555 yes
Ru(2) Ru(1) Ti(1) S(1) -130.80(6) 1_555 1_555 1_555 1_555 yes
Ru(2) Ru(1) Ti(1) S(2) -38.57(5) 1_555 1_555 1_555 1_555 yes
Ru(2) Ru(1) Ti(1) S(3) 64.11(5) 1_555 1_555 1_555 1_555 yes
Ru(2) Ru(1) Ti(1) C(1) -162.6(3) 1_555 1_555 1_555 1_555 yes
Ru(2) Ru(1) Ti(1) C(2) -142(1) 1_555 1_555 1_555 1_555 yes
Ru(2) Ru(1) Ti(1) C(3) 84.2(4) 1_555 1_555 1_555 1_555 yes
Ru(2) Ru(1) Ti(1) C(4) 120.2(3) 1_555 1_555 1_555 1_555 yes
Ru(2) Ru(1) Ti(1) C(5) 160.7(3) 1_555 1_555 1_555 1_555 yes
Ru(2) Ru(1) Ti(2) Ti(1) 70.01(3) 1_555 1_555 1_555 1_555 yes
Ru(2) Ru(1) Ti(2) S(1) 128.52(6) 1_555 1_555 1_555 1_555 yes
Ru(2) Ru(1) Ti(2) S(2) 36.58(5) 1_555 1_555 1_555 1_555 yes
Ru(2) Ru(1) Ti(2) S(4) -63.54(6) 1_555 1_555 1_555 1_555 yes
Ru(2) Ru(1) Ti(2) C(6) -116.5(2) 1_555 1_555 1_555 1_555 yes
Ru(2) Ru(1) Ti(2) C(7) -87.2(4) 1_555 1_555 1_555 1_555 yes
Ru(2) Ru(1) Ti(2) C(8) 147.5(8) 1_555 1_555 1_555 1_555 yes
Ru(2) Ru(1) Ti(2) C(9) 167.5(3) 1_555 1_555 1_555 1_555 yes
Ru(2) Ru(1) Ti(2) C(10) -154.9(3) 1_555 1_555 1_555 1_555 yes
Ru(2) Ru(1) S(1) Ti(1) 41.92(5) 1_555 1_555 1_555 1_555 yes
Ru(2) Ru(1) S(1) Ti(2) -44.32(5) 1_555 1_555 1_555 1_555 yes
Ru(2) Ru(1) S(3) Ti(1) -82.21(5) 1_555 1_555 1_555 1_555 yes
Ru(2) Ru(1) S(4) Ti(2) 83.57(5) 1_555 1_555 1_555 1_555 yes
Ru(2) Ru(1) C(11) C(12) -130.8(4) 1_555 1_555 1_555 1_555 yes
Ru(2) Ru(1) C(11) C(15) 112.0(4) 1_555 1_555 1_555 1_555 yes
Ru(2) Ru(1) C(11) C(16) -10.0(7) 1_555 1_555 1_555 1_555 yes
Ru(2) Ru(1) C(12) C(11) 70.9(4) 1_555 1_555 1_555 1_555 yes
Ru(2) Ru(1) C(12) C(13) -172.4(3) 1_555 1_555 1_555 1_555 yes
Ru(2) Ru(1) C(12) C(17) -49.2(7) 1_555 1_555 1_555 1_555 yes
Ru(2) Ru(1) C(13) C(12) 28(1) 1_555 1_555 1_555 1_555 yes
Ru(2) Ru(1) C(13) C(14) 146.7(7) 1_555 1_555 1_555 1_555 yes
Ru(2) Ru(1) C(13) C(18) -91(1) 1_555 1_555 1_555 1_555 yes
Ru(2) Ru(1) C(14) C(13) -166.2(3) 1_555 1_555 1_555 1_555 yes
Ru(2) Ru(1) C(14) C(15) -51.0(6) 1_555 1_555 1_555 1_555 yes
Ru(2) Ru(1) C(14) C(19) 72.8(8) 1_555 1_555 1_555 1_555 yes
Ru(2) Ru(1) C(15) C(11) -87.6(4) 1_555 1_555 1_555 1_555 yes
Ru(2) Ru(1) C(15) C(14) 154.6(3) 1_555 1_555 1_555 1_555 yes
Ru(2) Ru(1) C(15) C(20) 36.1(7) 1_555 1_555 1_555 1_555 yes
Ru(2) Ti(1) Ru(1) Ti(2) 71.94(3) 1_555 1_555 1_555 1_555 yes
Ru(2) Ti(1) Ru(1) S(1) 130.80(6) 1_555 1_555 1_555 1_555 yes
Ru(2) Ti(1) Ru(1) S(3) -64.11(5) 1_555 1_555 1_555 1_555 yes
Ru(2) Ti(1) Ru(1) S(4) 38.35(5) 1_555 1_555 1_555 1_555 yes
Ru(2) Ti(1) Ru(1) C(11) -93.7(3) 1_555 1_555 1_555 1_555 yes
Ru(2) Ti(1) Ru(1) C(12) -127.4(2) 1_555 1_555 1_555 1_555 yes
Ru(2) Ti(1) Ru(1) C(13) -167.5(2) 1_555 1_555 1_555 1_555 yes
Ru(2) Ti(1) Ru(1) C(14) 158.7(3) 1_555 1_555 1_555 1_555 yes
Ru(2) Ti(1) Ru(1) C(15) -125(1) 1_555 1_555 1_555 1_555 yes
Ru(2) Ti(1) Ti(2) S(1) -132.18(7) 1_555 1_555 1_555 1_555 yes
Ru(2) Ti(1) Ti(2) S(2) 65.49(6) 1_555 1_555 1_555 1_555 yes
Ru(2) Ti(1) Ti(2) S(4) -32.47(5) 1_555 1_555 1_555 1_555 yes
Ru(2) Ti(1) Ti(2) C(6) 165(1) 1_555 1_555 1_555 1_555 yes
Ru(2) Ti(1) Ti(2) C(7) 96.5(3) 1_555 1_555 1_555 1_555 yes
Ru(2) Ti(1) Ti(2) C(8) 127.9(2) 1_555 1_555 1_555 1_555 yes
Ru(2) Ti(1) Ti(2) C(9) 166.6(3) 1_555 1_555 1_555 1_555 yes
Ru(2) Ti(1) Ti(2) C(10) -159.9(3) 1_555 1_555 1_555 1_555 yes
Ru(2) Ti(1) S(1) Ti(2) 39.73(5) 1_555 1_555 1_555 1_555 yes
Ru(2) Ti(1) S(2) Ti(2) -79.74(5) 1_555 1_555 1_555 1_555 yes
Ru(2) Ti(1) C(1) C(2) 41.4(10) 1_555 1_555 1_555 1_555 yes
Ru(2) Ti(1) C(1) C(5) 158.1(5) 1_555 1_555 1_555 1_555 yes
Ru(2) Ti(1) C(2) C(1) -162.7(4) 1_555 1_555 1_555 1_555 yes
Ru(2) Ti(1) C(2) C(3) 79.9(6) 1_555 1_555 1_555 1_555 yes
Ru(2) Ti(1) C(3) C(2) -121.8(5) 1_555 1_555 1_555 1_555 yes
Ru(2) Ti(1) C(3) C(4) 124.3(5) 1_555 1_555 1_555 1_555 yes
Ru(2) Ti(1) C(4) C(3) -78.5(6) 1_555 1_555 1_555 1_555 yes
Ru(2) Ti(1) C(4) C(5) 166.5(4) 1_555 1_555 1_555 1_555 yes
Ru(2) Ti(1) C(5) C(1) -153.8(6) 1_555 1_555 1_555 1_555 yes
Ru(2) Ti(1) C(5) C(4) -37(1) 1_555 1_555 1_555 1_555 yes
Ru(2) Ti(2) Ru(1) Ti(1) -70.01(3) 1_555 1_555 1_555 1_555 yes
Ru(2) Ti(2) Ru(1) S(1) -128.52(6) 1_555 1_555 1_555 1_555 yes
Ru(2) Ti(2) Ru(1) S(3) -38.13(5) 1_555 1_555 1_555 1_555 yes
Ru(2) Ti(2) Ru(1) S(4) 63.54(6) 1_555 1_555 1_555 1_555 yes
Ru(2) Ti(2) Ru(1) C(11) 86.5(4) 1_555 1_555 1_555 1_555 yes
Ru(2) Ti(2) Ru(1) C(12) -151.2(6) 1_555 1_555 1_555 1_555 yes
Ru(2) Ti(2) Ru(1) C(13) -171.7(2) 1_555 1_555 1_555 1_555 yes
Ru(2) Ti(2) Ru(1) C(14) 150.7(2) 1_555 1_555 1_555 1_555 yes
Ru(2) Ti(2) Ru(1) C(15) 111.8(2) 1_555 1_555 1_555 1_555 yes
Ru(2) Ti(2) Ti(1) S(1) 132.18(7) 1_555 1_555 1_555 1_555 yes
Ru(2) Ti(2) Ti(1) S(2) -65.49(6) 1_555 1_555 1_555 1_555 yes
Ru(2) Ti(2) Ti(1) S(3) 34.31(5) 1_555 1_555 1_555 1_555 yes
Ru(2) Ti(2) Ti(1) C(1) -158.4(3) 1_555 1_555 1_555 1_555 yes
Ru(2) Ti(2) Ti(1) C(2) -120.7(3) 1_555 1_555 1_555 1_555 yes
Ru(2) Ti(2) Ti(1) C(3) -91.4(4) 1_555 1_555 1_555 1_555 yes
Ru(2) Ti(2) Ti(1) C(4) 167(1) 1_555 1_555 1_555 1_555 yes
Ru(2) Ti(2) Ti(1) C(5) 168.1(3) 1_555 1_555 1_555 1_555 yes
Ru(2) Ti(2) S(1) Ti(1) -39.07(5) 1_555 1_555 1_555 1_555 yes
Ru(2) Ti(2) S(2) Ti(1) 78.42(5) 1_555 1_555 1_555 1_555 yes
Ru(2) Ti(2) C(6) C(7) 86.2(5) 1_555 1_555 1_555 1_555 yes
Ru(2) Ti(2) C(6) C(10) -155.8(4) 1_555 1_555 1_555 1_555 yes
Ru(2) Ti(2) C(7) C(6) -116.8(4) 1_555 1_555 1_555 1_555 yes
Ru(2) Ti(2) C(7) C(8) 127.9(4) 1_555 1_555 1_555 1_555 yes
Ru(2) Ti(2) C(8) C(7) -77.0(5) 1_555 1_555 1_555 1_555 yes
Ru(2) Ti(2) C(8) C(9) 167.2(4) 1_555 1_555 1_555 1_555 yes
Ru(2) Ti(2) C(9) C(8) -42(1) 1_555 1_555 1_555 1_555 yes
Ru(2) Ti(2) C(9) C(10) -159.1(6) 1_555 1_555 1_555 1_555 yes
Ru(2) Ti(2) C(10) C(6) 53.6(7) 1_555 1_555 1_555 1_555 yes
Ru(2) Ti(2) C(10) C(9) 168.1(4) 1_555 1_555 1_555 1_555 yes
Ru(2) S(2) Ti(1) Ti(2) 79.74(5) 1_555 1_555 1_555 1_555 yes
Ru(2) S(2) Ti(1) S(1) 92.79(6) 1_555 1_555 1_555 1_555 yes
Ru(2) S(2) Ti(1) S(3) -9.54(7) 1_555 1_555 1_555 1_555 yes
Ru(2) S(2) Ti(1) C(1) -173.7(2) 1_555 1_555 1_555 1_555 yes
Ru(2) S(2) Ti(1) C(2) -146.2(3) 1_555 1_555 1_555 1_555 yes
Ru(2) S(2) Ti(1) C(3) -114.2(3) 1_555 1_555 1_555 1_555 yes
Ru(2) S(2) Ti(1) C(4) -112.6(3) 1_555 1_555 1_555 1_555 yes
Ru(2) S(2) Ti(1) C(5) -166.9(4) 1_555 1_555 1_555 1_555 yes
Ru(2) S(2) Ti(2) Ti(1) -78.42(5) 1_555 1_555 1_555 1_555 yes
Ru(2) S(2) Ti(2) S(1) -91.51(6) 1_555 1_555 1_555 1_555 yes
Ru(2) S(2) Ti(2) S(4) 11.98(6) 1_555 1_555 1_555 1_555 yes
Ru(2) S(2) Ti(2) C(6) 110.6(3) 1_555 1_555 1_555 1_555 yes
Ru(2) S(2) Ti(2) C(7) 119.6(2) 1_555 1_555 1_555 1_555 yes
Ru(2) S(2) Ti(2) C(8) 153.7(2) 1_555 1_555 1_555 1_555 yes
Ru(2) S(2) Ti(2) C(9) 178.6(2) 1_555 1_555 1_555 1_555 yes
Ru(2) S(2) Ti(2) C(10) 161.0(4) 1_555 1_555 1_555 1_555 yes
Ru(2) S(3) Ru(1) Ti(1) 82.21(5) 1_555 1_555 1_555 1_555 yes
Ru(2) S(3) Ru(1) Ti(2) 43.47(5) 1_555 1_555 1_555 1_555 yes
Ru(2) S(3) Ru(1) S(1) 93.54(5) 1_555 1_555 1_555 1_555 yes
Ru(2) S(3) Ru(1) S(4) -6.48(6) 1_555 1_555 1_555 1_555 yes
Ru(2) S(3) Ru(1) C(11) -116.8(2) 1_555 1_555 1_555 1_555 yes
Ru(2) S(3) Ru(1) C(12) -153.0(2) 1_555 1_555 1_555 1_555 yes
Ru(2) S(3) Ru(1) C(13) -176.5(2) 1_555 1_555 1_555 1_555 yes
Ru(2) S(3) Ru(1) C(14) -153.0(4) 1_555 1_555 1_555 1_555 yes
Ru(2) S(3) Ru(1) C(15) -103.6(2) 1_555 1_555 1_555 1_555 yes
Ru(2) S(3) Ti(1) Ti(2) -38.79(5) 1_555 1_555 1_555 1_555 yes
Ru(2) S(3) Ti(1) S(1) -87.26(6) 1_555 1_555 1_555 1_555 yes
Ru(2) S(3) Ti(1) S(2) 9.81(7) 1_555 1_555 1_555 1_555 yes
Ru(2) S(3) Ti(1) C(1) 162.2(4) 1_555 1_555 1_555 1_555 yes
Ru(2) S(3) Ti(1) C(2) 109.2(3) 1_555 1_555 1_555 1_555 yes
Ru(2) S(3) Ti(1) C(3) 114.6(2) 1_555 1_555 1_555 1_555 yes
Ru(2) S(3) Ti(1) C(4) 148.7(3) 1_555 1_555 1_555 1_555 yes
Ru(2) S(3) Ti(1) C(5) 174.8(2) 1_555 1_555 1_555 1_555 yes
Ru(2) S(4) Ru(1) Ti(1) -42.89(5) 1_555 1_555 1_555 1_555 yes
Ru(2) S(4) Ru(1) Ti(2) -83.57(5) 1_555 1_555 1_555 1_555 yes
Ru(2) S(4) Ru(1) S(1) -92.81(5) 1_555 1_555 1_555 1_555 yes
Ru(2) S(4) Ru(1) S(3) 6.46(6) 1_555 1_555 1_555 1_555 yes
Ru(2) S(4) Ru(1) C(11) 106.1(2) 1_555 1_555 1_555 1_555 yes
Ru(2) S(4) Ru(1) C(12) 114.1(3) 1_555 1_555 1_555 1_555 yes
Ru(2) S(4) Ru(1) C(13) 173.1(3) 1_555 1_555 1_555 1_555 yes
Ru(2) S(4) Ru(1) C(14) 169.8(2) 1_555 1_555 1_555 1_555 yes
Ru(2) S(4) Ru(1) C(15) 135.7(2) 1_555 1_555 1_555 1_555 yes
Ru(2) S(4) Ti(2) Ti(1) 36.31(5) 1_555 1_555 1_555 1_555 yes
Ru(2) S(4) Ti(2) S(1) 84.94(7) 1_555 1_555 1_555 1_555 yes
Ru(2) S(4) Ti(2) S(2) -12.28(6) 1_555 1_555 1_555 1_555 yes
Ru(2) S(4) Ti(2) C(6) -145.8(2) 1_555 1_555 1_555 1_555 yes
Ru(2) S(4) Ti(2) C(7) -115.2(2) 1_555 1_555 1_555 1_555 yes
Ru(2) S(4) Ti(2) C(8) -115.7(3) 1_555 1_555 1_555 1_555 yes
Ru(2) S(4) Ti(2) C(9) -172.3(3) 1_555 1_555 1_555 1_555 yes
Ru(2) S(4) Ti(2) C(10) -175.7(2) 1_555 1_555 1_555 1_555 yes
Ru(2) C(21) C(22) C(23) -63.8(4) 1_555 1_555 1_555 1_555 yes
Ru(2) C(21) C(22) C(27) 124.4(6) 1_555 1_555 1_555 1_555 yes
Ru(2) C(21) C(25) C(24) 60.9(4) 1_555 1_555 1_555 1_555 yes
Ru(2) C(21) C(25) C(30) -127.4(6) 1_555 1_555 1_555 1_555 yes
Ru(2) C(22) C(21) C(25) 62.9(4) 1_555 1_555 1_555 1_555 yes
Ru(2) C(22) C(21) C(26) -123.6(6) 1_555 1_555 1_555 1_555 yes
Ru(2) C(22) C(23) C(24) -60.7(4) 1_555 1_555 1_555 1_555 yes
Ru(2) C(22) C(23) C(28) 125.6(6) 1_555 1_555 1_555 1_555 yes
Ru(2) C(23) C(22) C(21) 63.5(4) 1_555 1_555 1_555 1_555 yes
Ru(2) C(23) C(22) C(27) -124.7(7) 1_555 1_555 1_555 1_555 yes
Ru(2) C(23) C(24) C(25) -64.6(4) 1_555 1_555 1_555 1_555 yes
Ru(2) C(23) C(24) C(29) 123.9(6) 1_555 1_555 1_555 1_555 yes
Ru(2) C(24) C(23) C(22) 61.0(4) 1_555 1_555 1_555 1_555 yes
Ru(2) C(24) C(23) C(28) -125.4(6) 1_555 1_555 1_555 1_555 yes
Ru(2) C(24) C(25) C(21) -61.6(4) 1_555 1_555 1_555 1_555 yes
Ru(2) C(24) C(25) C(30) 126.5(6) 1_555 1_555 1_555 1_555 yes
Ru(2) C(25) C(21) C(22) -62.2(4) 1_555 1_555 1_555 1_555 yes
Ru(2) C(25) C(21) C(26) 124.4(7) 1_555 1_555 1_555 1_555 yes
Ru(2) C(25) C(24) C(23) 64.6(4) 1_555 1_555 1_555 1_555 yes
Ru(2) C(25) C(24) C(29) -123.9(6) 1_555 1_555 1_555 1_555 yes
Ti(1) Ru(1) Ru(2) Ti(2) 72.23(4) 1_555 1_555 1_555 1_555 yes
Ti(1) Ru(1) Ru(2) S(2) 37.08(5) 1_555 1_555 1_555 1_555 yes
Ti(1) Ru(1) Ru(2) S(3) -57.92(6) 1_555 1_555 1_555 1_555 yes
Ti(1) Ru(1) Ru(2) S(4) 129.91(6) 1_555 1_555 1_555 1_555 yes
Ti(1) Ru(1) Ru(2) C(21) -161.3(2) 1_555 1_555 1_555 1_555 yes
Ti(1) Ru(1) Ru(2) C(22) 161.9(3) 1_555 1_555 1_555 1_555 yes
Ti(1) Ru(1) Ru(2) C(23) 173(2) 1_555 1_555 1_555 1_555 yes
Ti(1) Ru(1) Ru(2) C(24) -85.4(3) 1_555 1_555 1_555 1_555 yes
Ti(1) Ru(1) Ru(2) C(25) -120.3(2) 1_555 1_555 1_555 1_555 yes
Ti(1) Ru(1) Ti(2) S(1) 58.51(6) 1_555 1_555 1_555 1_555 yes
Ti(1) Ru(1) Ti(2) S(2) -33.42(5) 1_555 1_555 1_555 1_555 yes
Ti(1) Ru(1) Ti(2) S(4) -133.55(7) 1_555 1_555 1_555 1_555 yes
Ti(1) Ru(1) Ti(2) C(6) 173.5(2) 1_555 1_555 1_555 1_555 yes
Ti(1) Ru(1) Ti(2) C(7) -157.2(4) 1_555 1_555 1_555 1_555 yes
Ti(1) Ru(1) Ti(2) C(8) 77.5(8) 1_555 1_555 1_555 1_555 yes
Ti(1) Ru(1) Ti(2) C(9) 97.5(3) 1_555 1_555 1_555 1_555 yes
Ti(1) Ru(1) Ti(2) C(10) 135.1(3) 1_555 1_555 1_555 1_555 yes
Ti(1) Ru(1) S(1) Ti(2) -86.23(6) 1_555 1_555 1_555 1_555 yes
Ti(1) Ru(1) S(4) Ti(2) 40.67(6) 1_555 1_555 1_555 1_555 yes
Ti(1) Ru(1) C(11) C(12) -58.3(5) 1_555 1_555 1_555 1_555 yes
Ti(1) Ru(1) C(11) C(15) -175.4(3) 1_555 1_555 1_555 1_555 yes
Ti(1) Ru(1) C(11) C(16) 62.5(7) 1_555 1_555 1_555 1_555 yes
Ti(1) Ru(1) C(12) C(11) 142.5(3) 1_555 1_555 1_555 1_555 yes
Ti(1) Ru(1) C(12) C(13) -100.8(4) 1_555 1_555 1_555 1_555 yes
Ti(1) Ru(1) C(12) C(17) 22.4(7) 1_555 1_555 1_555 1_555 yes
Ti(1) Ru(1) C(13) C(12) 96.2(4) 1_555 1_555 1_555 1_555 yes
Ti(1) Ru(1) C(13) C(14) -145.5(4) 1_555 1_555 1_555 1_555 yes
Ti(1) Ru(1) C(13) C(18) -24.1(7) 1_555 1_555 1_555 1_555 yes
Ti(1) Ru(1) C(14) C(13) 56.5(5) 1_555 1_555 1_555 1_555 yes
Ti(1) Ru(1) C(14) C(15) 171.7(3) 1_555 1_555 1_555 1_555 yes
Ti(1) Ru(1) C(14) C(19) -64.6(8) 1_555 1_555 1_555 1_555 yes
Ti(1) Ru(1) C(15) C(11) 35(2) 1_555 1_555 1_555 1_555 yes
Ti(1) Ru(1) C(15) C(14) -82(2) 1_555 1_555 1_555 1_555 yes
Ti(1) Ru(1) C(15) C(20) 159(1) 1_555 1_555 1_555 1_555 yes
Ti(1) Ru(2) Ru(1) Ti(2) -72.23(4) 1_555 1_555 1_555 1_555 yes
Ti(1) Ru(2) Ru(1) S(1) -35.35(5) 1_555 1_555 1_555 1_555 yes
Ti(1) Ru(2) Ru(1) S(3) 57.92(6) 1_555 1_555 1_555 1_555 yes
Ti(1) Ru(2) Ru(1) S(4) -129.91(6) 1_555 1_555 1_555 1_555 yes
Ti(1) Ru(2) Ru(1) C(11) 134.3(2) 1_555 1_555 1_555 1_555 yes
Ti(1) Ru(2) Ru(1) C(12) 96.1(2) 1_555 1_555 1_555 1_555 yes
Ti(1) Ru(2) Ru(1) C(13) 73.4(9) 1_555 1_555 1_555 1_555 yes
Ti(1) Ru(2) Ru(1) C(14) -151.5(4) 1_555 1_555 1_555 1_555 yes
Ti(1) Ru(2) Ru(1) C(15) 175.1(2) 1_555 1_555 1_555 1_555 yes
Ti(1) Ru(2) Ti(2) S(1) 33.55(5) 1_555 1_555 1_555 1_555 yes
Ti(1) Ru(2) Ti(2) S(2) -59.14(6) 1_555 1_555 1_555 1_555 yes
Ti(1) Ru(2) Ti(2) S(4) 136.23(7) 1_555 1_555 1_555 1_555 yes
Ti(1) Ru(2) Ti(2) C(6) -177.9(3) 1_555 1_555 1_555 1_555 yes
Ti(1) Ru(2) Ti(2) C(7) -137.8(2) 1_555 1_555 1_555 1_555 yes
Ti(1) Ru(2) Ti(2) C(8) -97.8(3) 1_555 1_555 1_555 1_555 yes
Ti(1) Ru(2) Ti(2) C(9) -64.8(8) 1_555 1_555 1_555 1_555 yes
Ti(1) Ru(2) Ti(2) C(10) 146.5(5) 1_555 1_555 1_555 1_555 yes
Ti(1) Ru(2) S(2) Ti(2) 86.25(6) 1_555 1_555 1_555 1_555 yes
Ti(1) Ru(2) S(4) Ti(2) -38.66(6) 1_555 1_555 1_555 1_555 yes
Ti(1) Ru(2) C(21) C(22) 142.4(5) 1_555 1_555 1_555 1_555 yes
Ti(1) Ru(2) C(21) C(25) 24.9(8) 1_555 1_555 1_555 1_555 yes
Ti(1) Ru(2) C(21) C(26) -98.1(8) 1_555 1_555 1_555 1_555 yes
Ti(1) Ru(2) C(22) C(21) -155.9(3) 1_555 1_555 1_555 1_555 yes
Ti(1) Ru(2) C(22) C(23) -40.5(6) 1_555 1_555 1_555 1_555 yes
Ti(1) Ru(2) C(22) C(27) 81.9(8) 1_555 1_555 1_555 1_555 yes
Ti(1) Ru(2) C(23) C(22) 160.7(3) 1_555 1_555 1_555 1_555 yes
Ti(1) Ru(2) C(23) C(24) -80.5(4) 1_555 1_555 1_555 1_555 yes
Ti(1) Ru(2) C(23) C(28) 41.0(7) 1_555 1_555 1_555 1_555 yes
Ti(1) Ru(2) C(24) C(23) 116.7(3) 1_555 1_555 1_555 1_555 yes
Ti(1) Ru(2) C(24) C(25) -127.2(3) 1_555 1_555 1_555 1_555 yes
Ti(1) Ru(2) C(24) C(29) -5.6(7) 1_555 1_555 1_555 1_555 yes
Ti(1) Ru(2) C(25) C(21) -171.1(3) 1_555 1_555 1_555 1_555 yes
Ti(1) Ru(2) C(25) C(24) 71.3(4) 1_555 1_555 1_555 1_555 yes
Ti(1) Ru(2) C(25) C(30) -48.6(8) 1_555 1_555 1_555 1_555 yes
Ti(1) Ti(2) Ru(1) S(1) -58.51(6) 1_555 1_555 1_555 1_555 yes
Ti(1) Ti(2) Ru(1) S(3) 31.88(5) 1_555 1_555 1_555 1_555 yes
Ti(1) Ti(2) Ru(1) S(4) 133.55(7) 1_555 1_555 1_555 1_555 yes
Ti(1) Ti(2) Ru(1) C(11) 156.5(4) 1_555 1_555 1_555 1_555 yes
Ti(1) Ti(2) Ru(1) C(12) -81.2(6) 1_555 1_555 1_555 1_555 yes
Ti(1) Ti(2) Ru(1) C(13) -101.6(2) 1_555 1_555 1_555 1_555 yes
Ti(1) Ti(2) Ru(1) C(14) -139.3(2) 1_555 1_555 1_555 1_555 yes
Ti(1) Ti(2) Ru(1) C(15) -178.2(2) 1_555 1_555 1_555 1_555 yes
Ti(1) Ti(2) Ru(2) S(2) 59.14(6) 1_555 1_555 1_555 1_555 yes
Ti(1) Ti(2) Ru(2) S(3) -33.66(5) 1_555 1_555 1_555 1_555 yes
Ti(1) Ti(2) Ru(2) S(4) -136.23(7) 1_555 1_555 1_555 1_555 yes
Ti(1) Ti(2) Ru(2) C(21) -170.8(2) 1_555 1_555 1_555 1_555 yes
Ti(1) Ti(2) Ru(2) C(22) 152.5(2) 1_555 1_555 1_555 1_555 yes
Ti(1) Ti(2) Ru(2) C(23) 112.4(2) 1_555 1_555 1_555 1_555 yes
Ti(1) Ti(2) Ru(2) C(24) 81.8(3) 1_555 1_555 1_555 1_555 yes
Ti(1) Ti(2) Ru(2) C(25) -157.8(8) 1_555 1_555 1_555 1_555 yes
Ti(1) Ti(2) C(6) C(7) -78(1) 1_555 1_555 1_555 1_555 yes
Ti(1) Ti(2) C(6) C(10) 39(2) 1_555 1_555 1_555 1_555 yes
Ti(1) Ti(2) C(7) C(6) 168.9(4) 1_555 1_555 1_555 1_555 yes
Ti(1) Ti(2) C(7) C(8) 53.5(6) 1_555 1_555 1_555 1_555 yes
Ti(1) Ti(2) C(8) C(7) -147.7(4) 1_555 1_555 1_555 1_555 yes
Ti(1) Ti(2) C(8) C(9) 96.5(5) 1_555 1_555 1_555 1_555 yes
Ti(1) Ti(2) C(9) C(8) -101.2(5) 1_555 1_555 1_555 1_555 yes
Ti(1) Ti(2) C(9) C(10) 142.6(4) 1_555 1_555 1_555 1_555 yes
Ti(1) Ti(2) C(10) C(6) -173.3(4) 1_555 1_555 1_555 1_555 yes
Ti(1) Ti(2) C(10) C(9) -58.8(6) 1_555 1_555 1_555 1_555 yes
Ti(1) S(1) Ru(1) Ti(2) 86.23(6) 1_555 1_555 1_555 1_555 yes
Ti(1) S(1) Ru(1) S(3) -11.19(6) 1_555 1_555 1_555 1_555 yes
Ti(1) S(1) Ru(1) S(4) 95.38(6) 1_555 1_555 1_555 1_555 yes
Ti(1) S(1) Ru(1) C(11) -120.0(3) 1_555 1_555 1_555 1_555 yes
Ti(1) S(1) Ru(1) C(12) -101.2(2) 1_555 1_555 1_555 1_555 yes
Ti(1) S(1) Ru(1) C(13) -126.9(2) 1_555 1_555 1_555 1_555 yes
Ti(1) S(1) Ru(1) C(14) -163.2(2) 1_555 1_555 1_555 1_555 yes
Ti(1) S(1) Ru(1) C(15) -173.3(2) 1_555 1_555 1_555 1_555 yes
Ti(1) S(1) Ti(2) S(2) 13.08(7) 1_555 1_555 1_555 1_555 yes
Ti(1) S(1) Ti(2) S(4) -89.25(7) 1_555 1_555 1_555 1_555 yes
Ti(1) S(1) Ti(2) C(6) 172.4(2) 1_555 1_555 1_555 1_555 yes
Ti(1) S(1) Ti(2) C(7) 127.3(4) 1_555 1_555 1_555 1_555 yes
Ti(1) S(1) Ti(2) C(8) 105.1(2) 1_555 1_555 1_555 1_555 yes
Ti(1) S(1) Ti(2) C(9) 127.7(3) 1_555 1_555 1_555 1_555 yes
Ti(1) S(1) Ti(2) C(10) 162.6(2) 1_555 1_555 1_555 1_555 yes
Ti(1) S(2) Ru(2) Ti(2) -86.25(6) 1_555 1_555 1_555 1_555 yes
Ti(1) S(2) Ru(2) S(3) 9.21(6) 1_555 1_555 1_555 1_555 yes
Ti(1) S(2) Ru(2) S(4) -97.77(6) 1_555 1_555 1_555 1_555 yes
Ti(1) S(2) Ru(2) C(21) 164.0(3) 1_555 1_555 1_555 1_555 yes
Ti(1) S(2) Ru(2) C(22) 169.5(2) 1_555 1_555 1_555 1_555 yes
Ti(1) S(2) Ru(2) C(23) 138.2(2) 1_555 1_555 1_555 1_555 yes
Ti(1) S(2) Ru(2) C(24) 105.2(2) 1_555 1_555 1_555 1_555 yes
Ti(1) S(2) Ru(2) C(25) 104.0(3) 1_555 1_555 1_555 1_555 yes
Ti(1) S(2) Ti(2) S(1) -13.09(7) 1_555 1_555 1_555 1_555 yes
Ti(1) S(2) Ti(2) S(4) 90.41(7) 1_555 1_555 1_555 1_555 yes
Ti(1) S(2) Ti(2) C(6) -171.0(3) 1_555 1_555 1_555 1_555 yes
Ti(1) S(2) Ti(2) C(7) -162.0(2) 1_555 1_555 1_555 1_555 yes
Ti(1) S(2) Ti(2) C(8) -127.9(2) 1_555 1_555 1_555 1_555 yes
Ti(1) S(2) Ti(2) C(9) -103.0(2) 1_555 1_555 1_555 1_555 yes
Ti(1) S(2) Ti(2) C(10) -120.6(4) 1_555 1_555 1_555 1_555 yes
Ti(1) S(3) Ru(1) Ti(2) -38.73(5) 1_555 1_555 1_555 1_555 yes
Ti(1) S(3) Ru(1) S(1) 11.34(6) 1_555 1_555 1_555 1_555 yes
Ti(1) S(3) Ru(1) S(4) -88.69(6) 1_555 1_555 1_555 1_555 yes
Ti(1) S(3) Ru(1) C(11) 161.0(2) 1_555 1_555 1_555 1_555 yes
Ti(1) S(3) Ru(1) C(12) 124.8(2) 1_555 1_555 1_555 1_555 yes
Ti(1) S(3) Ru(1) C(13) 101.3(2) 1_555 1_555 1_555 1_555 yes
Ti(1) S(3) Ru(1) C(14) 124.8(4) 1_555 1_555 1_555 1_555 yes
Ti(1) S(3) Ru(1) C(15) 174.2(2) 1_555 1_555 1_555 1_555 yes
Ti(1) S(3) Ru(2) Ti(2) 40.61(5) 1_555 1_555 1_555 1_555 yes
Ti(1) S(3) Ru(2) S(2) -9.31(6) 1_555 1_555 1_555 1_555 yes
Ti(1) S(3) Ru(2) S(4) 89.99(6) 1_555 1_555 1_555 1_555 yes
Ti(1) S(3) Ru(2) C(21) -172.9(2) 1_555 1_555 1_555 1_555 yes
Ti(1) S(3) Ru(2) C(22) -150.5(3) 1_555 1_555 1_555 1_555 yes
Ti(1) S(3) Ru(2) C(23) -100.4(2) 1_555 1_555 1_555 1_555 yes
Ti(1) S(3) Ru(2) C(24) -112.2(2) 1_555 1_555 1_555 1_555 yes
Ti(1) S(3) Ru(2) C(25) -148.6(2) 1_555 1_555 1_555 1_555 yes
Ti(1) C(1) C(2) C(3) 63.6(6) 1_555 1_555 1_555 1_555 yes
Ti(1) C(1) C(5) C(4) -63.8(6) 1_555 1_555 1_555 1_555 yes
Ti(1) C(2) C(1) C(5) -64.7(6) 1_555 1_555 1_555 1_555 yes
Ti(1) C(2) C(3) C(4) 65.0(6) 1_555 1_555 1_555 1_555 yes
Ti(1) C(3) C(2) C(1) -64.1(6) 1_555 1_555 1_555 1_555 yes
Ti(1) C(3) C(4) C(5) 65.2(6) 1_555 1_555 1_555 1_555 yes
Ti(1) C(4) C(3) C(2) -65.5(6) 1_555 1_555 1_555 1_555 yes
Ti(1) C(4) C(5) C(1) 64.0(6) 1_555 1_555 1_555 1_555 yes
Ti(1) C(5) C(1) C(2) 64.7(6) 1_555 1_555 1_555 1_555 yes
Ti(1) C(5) C(4) C(3) -64.4(5) 1_555 1_555 1_555 1_555 yes
Ti(2) Ru(1) Ru(2) S(2) -35.15(5) 1_555 1_555 1_555 1_555 yes
Ti(2) Ru(1) Ru(2) S(3) -130.15(6) 1_555 1_555 1_555 1_555 yes
Ti(2) Ru(1) Ru(2) S(4) 57.68(6) 1_555 1_555 1_555 1_555 yes
Ti(2) Ru(1) Ru(2) C(21) 126.5(2) 1_555 1_555 1_555 1_555 yes
Ti(2) Ru(1) Ru(2) C(22) 89.7(3) 1_555 1_555 1_555 1_555 yes
Ti(2) Ru(1) Ru(2) C(23) 101(2) 1_555 1_555 1_555 1_555 yes
Ti(2) Ru(1) Ru(2) C(24) -157.6(3) 1_555 1_555 1_555 1_555 yes
Ti(2) Ru(1) Ru(2) C(25) 167.5(2) 1_555 1_555 1_555 1_555 yes
Ti(2) Ru(1) Ti(1) S(1) -58.86(6) 1_555 1_555 1_555 1_555 yes
Ti(2) Ru(1) Ti(1) S(2) 33.38(5) 1_555 1_555 1_555 1_555 yes
Ti(2) Ru(1) Ti(1) S(3) 136.05(6) 1_555 1_555 1_555 1_555 yes
Ti(2) Ru(1) Ti(1) C(1) -90.6(3) 1_555 1_555 1_555 1_555 yes
Ti(2) Ru(1) Ti(1) C(2) -70(1) 1_555 1_555 1_555 1_555 yes
Ti(2) Ru(1) Ti(1) C(3) 156.2(4) 1_555 1_555 1_555 1_555 yes
Ti(2) Ru(1) Ti(1) C(4) -167.8(3) 1_555 1_555 1_555 1_555 yes
Ti(2) Ru(1) Ti(1) C(5) -127.4(3) 1_555 1_555 1_555 1_555 yes
Ti(2) Ru(1) C(11) C(12) 154.3(4) 1_555 1_555 1_555 1_555 yes
Ti(2) Ru(1) C(11) C(15) 37.1(6) 1_555 1_555 1_555 1_555 yes
Ti(2) Ru(1) C(11) C(16) -84.9(8) 1_555 1_555 1_555 1_555 yes
Ti(2) Ru(1) C(12) C(11) -144.7(5) 1_555 1_555 1_555 1_555 yes
Ti(2) Ru(1) C(12) C(13) -28.0(8) 1_555 1_555 1_555 1_555 yes
Ti(2) Ru(1) C(12) C(17) 95.2(8) 1_555 1_555 1_555 1_555 yes
Ti(2) Ru(1) C(13) C(12) 169.6(3) 1_555 1_555 1_555 1_555 yes
Ti(2) Ru(1) C(13) C(14) -72.1(4) 1_555 1_555 1_555 1_555 yes
Ti(2) Ru(1) C(13) C(18) 49.3(7) 1_555 1_555 1_555 1_555 yes
Ti(2) Ru(1) C(14) C(13) 126.5(4) 1_555 1_555 1_555 1_555 yes
Ti(2) Ru(1) C(14) C(15) -118.4(4) 1_555 1_555 1_555 1_555 yes
Ti(2) Ru(1) C(14) C(19) 5.4(7) 1_555 1_555 1_555 1_555 yes
Ti(2) Ru(1) C(15) C(11) -163.0(3) 1_555 1_555 1_555 1_555 yes
Ti(2) Ru(1) C(15) C(14) 79.2(4) 1_555 1_555 1_555 1_555 yes
Ti(2) Ru(1) C(15) C(20) -39.3(7) 1_555 1_555 1_555 1_555 yes
Ti(2) Ru(2) Ru(1) S(1) 36.88(5) 1_555 1_555 1_555 1_555 yes
Ti(2) Ru(2) Ru(1) S(3) 130.15(6) 1_555 1_555 1_555 1_555 yes
Ti(2) Ru(2) Ru(1) S(4) -57.68(6) 1_555 1_555 1_555 1_555 yes
Ti(2) Ru(2) Ru(1) C(11) -153.5(2) 1_555 1_555 1_555 1_555 yes
Ti(2) Ru(2) Ru(1) C(12) 168.3(2) 1_555 1_555 1_555 1_555 yes
Ti(2) Ru(2) Ru(1) C(13) 145.6(9) 1_555 1_555 1_555 1_555 yes
Ti(2) Ru(2) Ru(1) C(14) -79.3(4) 1_555 1_555 1_555 1_555 yes
Ti(2) Ru(2) Ru(1) C(15) -112.7(2) 1_555 1_555 1_555 1_555 yes
Ti(2) Ru(2) Ti(1) S(1) -33.48(5) 1_555 1_555 1_555 1_555 yes
Ti(2) Ru(2) Ti(1) S(2) 58.32(6) 1_555 1_555 1_555 1_555 yes
Ti(2) Ru(2) Ti(1) S(3) -133.76(6) 1_555 1_555 1_555 1_555 yes
Ti(2) Ru(2) Ti(1) C(1) 75.7(6) 1_555 1_555 1_555 1_555 yes
Ti(2) Ru(2) Ti(1) C(2) 104.2(3) 1_555 1_555 1_555 1_555 yes
Ti(2) Ru(2) Ti(1) C(3) 143.0(3) 1_555 1_555 1_555 1_555 yes
Ti(2) Ru(2) Ti(1) C(4) -177.1(3) 1_555 1_555 1_555 1_555 yes
Ti(2) Ru(2) Ti(1) C(5) -150.2(7) 1_555 1_555 1_555 1_555 yes
Ti(2) Ru(2) C(21) C(22) -66.6(4) 1_555 1_555 1_555 1_555 yes
Ti(2) Ru(2) C(21) C(25) 175.8(3) 1_555 1_555 1_555 1_555 yes
Ti(2) Ru(2) C(21) C(26) 52.9(8) 1_555 1_555 1_555 1_555 yes
Ti(2) Ru(2) C(22) C(21) 133.5(3) 1_555 1_555 1_555 1_555 yes
Ti(2) Ru(2) C(22) C(23) -111.1(4) 1_555 1_555 1_555 1_555 yes
Ti(2) Ru(2) C(22) C(27) 11.3(7) 1_555 1_555 1_555 1_555 yes
Ti(2) Ru(2) C(23) C(22) 86.6(4) 1_555 1_555 1_555 1_555 yes
Ti(2) Ru(2) C(23) C(24) -154.6(3) 1_555 1_555 1_555 1_555 yes
Ti(2) Ru(2) C(23) C(28) -33.1(7) 1_555 1_555 1_555 1_555 yes
Ti(2) Ru(2) C(24) C(23) 47.8(5) 1_555 1_555 1_555 1_555 yes
Ti(2) Ru(2) C(24) C(25) 163.9(3) 1_555 1_555 1_555 1_555 yes
Ti(2) Ru(2) C(24) C(29) -74.5(8) 1_555 1_555 1_555 1_555 yes
Ti(2) Ru(2) C(25) C(21) -16(1) 1_555 1_555 1_555 1_555 yes
Ti(2) Ru(2) C(25) C(24) -133.8(8) 1_555 1_555 1_555 1_555 yes
Ti(2) Ru(2) C(25) C(30) 106.3(9) 1_555 1_555 1_555 1_555 yes
Ti(2) Ti(1) Ru(1) S(1) 58.86(6) 1_555 1_555 1_555 1_555 yes
Ti(2) Ti(1) Ru(1) S(3) -136.05(6) 1_555 1_555 1_555 1_555 yes
Ti(2) Ti(1) Ru(1) S(4) -33.60(5) 1_555 1_555 1_555 1_555 yes
Ti(2) Ti(1) Ru(1) C(11) -165.6(3) 1_555 1_555 1_555 1_555 yes
Ti(2) Ti(1) Ru(1) C(12) 160.7(2) 1_555 1_555 1_555 1_555 yes
Ti(2) Ti(1) Ru(1) C(13) 120.6(2) 1_555 1_555 1_555 1_555 yes
Ti(2) Ti(1) Ru(1) C(14) 86.7(3) 1_555 1_555 1_555 1_555 yes
Ti(2) Ti(1) Ru(1) C(15) 162(1) 1_555 1_555 1_555 1_555 yes
Ti(2) Ti(1) Ru(2) S(2) -58.32(6) 1_555 1_555 1_555 1_555 yes
Ti(2) Ti(1) Ru(2) S(3) 133.76(6) 1_555 1_555 1_555 1_555 yes
Ti(2) Ti(1) Ru(2) S(4) 31.75(5) 1_555 1_555 1_555 1_555 yes
Ti(2) Ti(1) Ru(2) C(21) 156.2(6) 1_555 1_555 1_555 1_555 yes
Ti(2) Ti(1) Ru(2) C(22) -82.1(4) 1_555 1_555 1_555 1_555 yes
Ti(2) Ti(1) Ru(2) C(23) -109.3(2) 1_555 1_555 1_555 1_555 yes
Ti(2) Ti(1) Ru(2) C(24) -148.0(2) 1_555 1_555 1_555 1_555 yes
Ti(2) Ti(1) Ru(2) C(25) 174.7(2) 1_555 1_555 1_555 1_555 yes
Ti(2) Ti(1) C(1) C(2) 107.1(6) 1_555 1_555 1_555 1_555 yes
Ti(2) Ti(1) C(1) C(5) -136.3(5) 1_555 1_555 1_555 1_555 yes
Ti(2) Ti(1) C(2) C(1) -90.2(6) 1_555 1_555 1_555 1_555 yes
Ti(2) Ti(1) C(2) C(3) 152.4(5) 1_555 1_555 1_555 1_555 yes
Ti(2) Ti(1) C(3) C(2) -48.6(7) 1_555 1_555 1_555 1_555 yes
Ti(2) Ti(1) C(3) C(4) -162.4(4) 1_555 1_555 1_555 1_555 yes
Ti(2) Ti(1) C(4) C(3) 115(1) 1_555 1_555 1_555 1_555 yes
Ti(2) Ti(1) C(4) C(5) 0(1) 1_555 1_555 1_555 1_555 yes
Ti(2) Ti(1) C(5) C(1) 63.4(6) 1_555 1_555 1_555 1_555 yes
Ti(2) Ti(1) C(5) C(4) -179.9(4) 1_555 1_555 1_555 1_555 yes
Ti(2) S(1) Ru(1) S(3) -97.43(6) 1_555 1_555 1_555 1_555 yes
Ti(2) S(1) Ru(1) S(4) 9.15(6) 1_555 1_555 1_555 1_555 yes
Ti(2) S(1) Ru(1) C(11) 153.7(3) 1_555 1_555 1_555 1_555 yes
Ti(2) S(1) Ru(1) C(12) 172.6(2) 1_555 1_555 1_555 1_555 yes
Ti(2) S(1) Ru(1) C(13) 146.9(2) 1_555 1_555 1_555 1_555 yes
Ti(2) S(1) Ru(1) C(14) 110.6(2) 1_555 1_555 1_555 1_555 yes
Ti(2) S(1) Ru(1) C(15) 100.5(2) 1_555 1_555 1_555 1_555 yes
Ti(2) S(1) Ti(1) S(2) -13.07(7) 1_555 1_555 1_555 1_555 yes
Ti(2) S(1) Ti(1) S(3) 90.55(7) 1_555 1_555 1_555 1_555 yes
Ti(2) S(1) Ti(1) C(1) -121.1(2) 1_555 1_555 1_555 1_555 yes
Ti(2) S(1) Ti(1) C(2) -102.8(2) 1_555 1_555 1_555 1_555 yes
Ti(2) S(1) Ti(1) C(3) -134.2(6) 1_555 1_555 1_555 1_555 yes
Ti(2) S(1) Ti(1) C(4) -172.8(3) 1_555 1_555 1_555 1_555 yes
Ti(2) S(1) Ti(1) C(5) -155.5(2) 1_555 1_555 1_555 1_555 yes
Ti(2) S(2) Ru(2) S(3) 95.46(6) 1_555 1_555 1_555 1_555 yes
Ti(2) S(2) Ru(2) S(4) -11.52(6) 1_555 1_555 1_555 1_555 yes
Ti(2) S(2) Ru(2) C(21) -109.8(3) 1_555 1_555 1_555 1_555 yes
Ti(2) S(2) Ru(2) C(22) -104.3(2) 1_555 1_555 1_555 1_555 yes
Ti(2) S(2) Ru(2) C(23) -135.5(2) 1_555 1_555 1_555 1_555 yes
Ti(2) S(2) Ru(2) C(24) -168.5(2) 1_555 1_555 1_555 1_555 yes
Ti(2) S(2) Ru(2) C(25) -169.7(3) 1_555 1_555 1_555 1_555 yes
Ti(2) S(2) Ti(1) S(1) 13.05(7) 1_555 1_555 1_555 1_555 yes
Ti(2) S(2) Ti(1) S(3) -89.29(7) 1_555 1_555 1_555 1_555 yes
Ti(2) S(2) Ti(1) C(1) 106.5(2) 1_555 1_555 1_555 1_555 yes
Ti(2) S(2) Ti(1) C(2) 134.1(3) 1_555 1_555 1_555 1_555 yes
Ti(2) S(2) Ti(1) C(3) 166.1(3) 1_555 1_555 1_555 1_555 yes
Ti(2) S(2) Ti(1) C(4) 167.6(3) 1_555 1_555 1_555 1_555 yes
Ti(2) S(2) Ti(1) C(5) 113.3(4) 1_555 1_555 1_555 1_555 yes
Ti(2) S(4) Ru(1) S(1) -9.24(6) 1_555 1_555 1_555 1_555 yes
Ti(2) S(4) Ru(1) S(3) 90.02(7) 1_555 1_555 1_555 1_555 yes
Ti(2) S(4) Ru(1) C(11) -170.3(2) 1_555 1_555 1_555 1_555 yes
Ti(2) S(4) Ru(1) C(12) -162.4(3) 1_555 1_555 1_555 1_555 yes
Ti(2) S(4) Ru(1) C(13) -103.4(3) 1_555 1_555 1_555 1_555 yes
Ti(2) S(4) Ru(1) C(14) -106.6(2) 1_555 1_555 1_555 1_555 yes
Ti(2) S(4) Ru(1) C(15) -140.8(2) 1_555 1_555 1_555 1_555 yes
Ti(2) S(4) Ru(2) S(2) 11.66(6) 1_555 1_555 1_555 1_555 yes
Ti(2) S(4) Ru(2) S(3) -88.92(7) 1_555 1_555 1_555 1_555 yes
Ti(2) S(4) Ru(2) C(21) 155.3(2) 1_555 1_555 1_555 1_555 yes
Ti(2) S(4) Ru(2) C(22) 117.9(2) 1_555 1_555 1_555 1_555 yes
Ti(2) S(4) Ru(2) C(23) 100.8(2) 1_555 1_555 1_555 1_555 yes
Ti(2) S(4) Ru(2) C(24) 140.9(4) 1_555 1_555 1_555 1_555 yes
Ti(2) S(4) Ru(2) C(25) 175.2(2) 1_555 1_555 1_555 1_555 yes
Ti(2) C(6) C(7) C(8) 64.9(5) 1_555 1_555 1_555 1_555 yes
Ti(2) C(6) C(10) C(9) -64.1(5) 1_555 1_555 1_555 1_555 yes
Ti(2) C(7) C(6) C(10) -63.1(5) 1_555 1_555 1_555 1_555 yes
Ti(2) C(7) C(8) C(9) 64.4(5) 1_555 1_555 1_555 1_555 yes
Ti(2) C(8) C(7) C(6) -65.8(5) 1_555 1_555 1_555 1_555 yes
Ti(2) C(8) C(9) C(10) 64.8(5) 1_555 1_555 1_555 1_555 yes
Ti(2) C(9) C(8) C(7) -64.3(5) 1_555 1_555 1_555 1_555 yes
Ti(2) C(9) C(10) C(6) 65.2(5) 1_555 1_555 1_555 1_555 yes
Ti(2) C(10) C(6) C(7) 62.7(5) 1_555 1_555 1_555 1_555 yes
Ti(2) C(10) C(9) C(8) -64.7(5) 1_555 1_555 1_555 1_555 yes
S(1) Ru(1) Ru(2) S(2) 1.73(6) 1_555 1_555 1_555 1_555 yes
S(1) Ru(1) Ru(2) S(3) -93.27(7) 1_555 1_555 1_555 1_555 yes
S(1) Ru(1) Ru(2) S(4) 94.57(7) 1_555 1_555 1_555 1_555 yes
S(1) Ru(1) Ru(2) C(21) 163.4(2) 1_555 1_555 1_555 1_555 yes
S(1) Ru(1) Ru(2) C(22) 126.6(3) 1_555 1_555 1_555 1_555 yes
S(1) Ru(1) Ru(2) C(23) 138(2) 1_555 1_555 1_555 1_555 yes
S(1) Ru(1) Ru(2) C(24) -120.7(3) 1_555 1_555 1_555 1_555 yes
S(1) Ru(1) Ru(2) C(25) -155.7(2) 1_555 1_555 1_555 1_555 yes
S(1) Ru(1) Ti(1) S(2) 92.23(7) 1_555 1_555 1_555 1_555 yes
S(1) Ru(1) Ti(1) S(3) -165.09(8) 1_555 1_555 1_555 1_555 yes
S(1) Ru(1) Ti(1) C(1) -31.8(3) 1_555 1_555 1_555 1_555 yes
S(1) Ru(1) Ti(1) C(2) -11(1) 1_555 1_555 1_555 1_555 yes
S(1) Ru(1) Ti(1) C(3) -145.0(4) 1_555 1_555 1_555 1_555 yes
S(1) Ru(1) Ti(1) C(4) -109.0(3) 1_555 1_555 1_555 1_555 yes
S(1) Ru(1) Ti(1) C(5) -68.5(3) 1_555 1_555 1_555 1_555 yes
S(1) Ru(1) Ti(2) S(2) -91.93(7) 1_555 1_555 1_555 1_555 yes
S(1) Ru(1) Ti(2) S(4) 167.94(8) 1_555 1_555 1_555 1_555 yes
S(1) Ru(1) Ti(2) C(6) 115.0(2) 1_555 1_555 1_555 1_555 yes
S(1) Ru(1) Ti(2) C(7) 144.3(4) 1_555 1_555 1_555 1_555 yes
S(1) Ru(1) Ti(2) C(8) 19.0(8) 1_555 1_555 1_555 1_555 yes
S(1) Ru(1) Ti(2) C(9) 39.0(3) 1_555 1_555 1_555 1_555 yes
S(1) Ru(1) Ti(2) C(10) 76.6(3) 1_555 1_555 1_555 1_555 yes
S(1) Ru(1) C(11) C(12) 29.6(6) 1_555 1_555 1_555 1_555 yes
S(1) Ru(1) C(11) C(15) -87.6(5) 1_555 1_555 1_555 1_555 yes
S(1) Ru(1) C(11) C(16) 150.3(5) 1_555 1_555 1_555 1_555 yes
S(1) Ru(1) C(12) C(11) -163.4(3) 1_555 1_555 1_555 1_555 yes
S(1) Ru(1) C(12) C(13) -46.6(4) 1_555 1_555 1_555 1_555 yes
S(1) Ru(1) C(12) C(17) 76.5(7) 1_555 1_555 1_555 1_555 yes
S(1) Ru(1) C(13) C(12) 138.2(4) 1_555 1_555 1_555 1_555 yes
S(1) Ru(1) C(13) C(14) -103.5(4) 1_555 1_555 1_555 1_555 yes
S(1) Ru(1) C(13) C(18) 17.9(7) 1_555 1_555 1_555 1_555 yes
S(1) Ru(1) C(14) C(13) 77.4(4) 1_555 1_555 1_555 1_555 yes
S(1) Ru(1) C(14) C(15) -167.4(4) 1_555 1_555 1_555 1_555 yes
S(1) Ru(1) C(14) C(19) -43.7(7) 1_555 1_555 1_555 1_555 yes
S(1) Ru(1) C(15) C(11) 134.7(3) 1_555 1_555 1_555 1_555 yes
S(1) Ru(1) C(15) C(14) 16.8(5) 1_555 1_555 1_555 1_555 yes
S(1) Ru(1) C(15) C(20) -101.7(6) 1_555 1_555 1_555 1_555 yes
S(1) Ti(1) Ru(1) S(3) 165.09(8) 1_555 1_555 1_555 1_555 yes
S(1) Ti(1) Ru(1) S(4) -92.46(7) 1_555 1_555 1_555 1_555 yes
S(1) Ti(1) Ru(1) C(11) 135.5(3) 1_555 1_555 1_555 1_555 yes
S(1) Ti(1) Ru(1) C(12) 101.8(2) 1_555 1_555 1_555 1_555 yes
S(1) Ti(1) Ru(1) C(13) 61.7(2) 1_555 1_555 1_555 1_555 yes
S(1) Ti(1) Ru(1) C(14) 27.9(3) 1_555 1_555 1_555 1_555 yes
S(1) Ti(1) Ru(1) C(15) 103(1) 1_555 1_555 1_555 1_555 yes
S(1) Ti(1) Ru(2) S(2) -91.80(8) 1_555 1_555 1_555 1_555 yes
S(1) Ti(1) Ru(2) S(3) 100.28(8) 1_555 1_555 1_555 1_555 yes
S(1) Ti(1) Ru(2) S(4) -1.73(7) 1_555 1_555 1_555 1_555 yes
S(1) Ti(1) Ru(2) C(21) 122.7(6) 1_555 1_555 1_555 1_555 yes
S(1) Ti(1) Ru(2) C(22) -115.5(4) 1_555 1_555 1_555 1_555 yes
S(1) Ti(1) Ru(2) C(23) -142.8(2) 1_555 1_555 1_555 1_555 yes
S(1) Ti(1) Ru(2) C(24) 178.5(2) 1_555 1_555 1_555 1_555 yes
S(1) Ti(1) Ru(2) C(25) 141.2(2) 1_555 1_555 1_555 1_555 yes
S(1) Ti(1) Ti(2) S(2) -162.33(9) 1_555 1_555 1_555 1_555 yes
S(1) Ti(1) Ti(2) S(4) 99.71(8) 1_555 1_555 1_555 1_555 yes
S(1) Ti(1) Ti(2) C(6) -62(1) 1_555 1_555 1_555 1_555 yes
S(1) Ti(1) Ti(2) C(7) -131.3(3) 1_555 1_555 1_555 1_555 yes
S(1) Ti(1) Ti(2) C(8) -99.9(2) 1_555 1_555 1_555 1_555 yes
S(1) Ti(1) Ti(2) C(9) -61.2(3) 1_555 1_555 1_555 1_555 yes
S(1) Ti(1) Ti(2) C(10) -27.7(3) 1_555 1_555 1_555 1_555 yes
S(1) Ti(1) C(1) C(2) 151.1(6) 1_555 1_555 1_555 1_555 yes
S(1) Ti(1) C(1) C(5) -92.2(5) 1_555 1_555 1_555 1_555 yes
S(1) Ti(1) C(2) C(1) -34.3(7) 1_555 1_555 1_555 1_555 yes
S(1) Ti(1) C(2) C(3) -151.7(5) 1_555 1_555 1_555 1_555 yes
S(1) Ti(1) C(3) C(2) 51.5(9) 1_555 1_555 1_555 1_555 yes
S(1) Ti(1) C(3) C(4) -62.4(9) 1_555 1_555 1_555 1_555 yes
S(1) Ti(1) C(4) C(3) 146.5(5) 1_555 1_555 1_555 1_555 yes
S(1) Ti(1) C(4) C(5) 31.5(6) 1_555 1_555 1_555 1_555 yes
S(1) Ti(1) C(5) C(1) 89.3(5) 1_555 1_555 1_555 1_555 yes
S(1) Ti(1) C(5) C(4) -154.1(5) 1_555 1_555 1_555 1_555 yes
S(1) Ti(2) Ru(1) S(3) 90.39(7) 1_555 1_555 1_555 1_555 yes
S(1) Ti(2) Ru(1) S(4) -167.94(8) 1_555 1_555 1_555 1_555 yes
S(1) Ti(2) Ru(1) C(11) -145.0(4) 1_555 1_555 1_555 1_555 yes
S(1) Ti(2) Ru(1) C(12) -22.7(6) 1_555 1_555 1_555 1_555 yes
S(1) Ti(2) Ru(1) C(13) -43.1(2) 1_555 1_555 1_555 1_555 yes
S(1) Ti(2) Ru(1) C(14) -80.8(2) 1_555 1_555 1_555 1_555 yes
S(1) Ti(2) Ru(1) C(15) -119.7(2) 1_555 1_555 1_555 1_555 yes
S(1) Ti(2) Ru(2) S(2) 92.69(7) 1_555 1_555 1_555 1_555 yes
S(1) Ti(2) Ru(2) S(3) -0.11(7) 1_555 1_555 1_555 1_555 yes
S(1) Ti(2) Ru(2) S(4) -102.68(8) 1_555 1_555 1_555 1_555 yes
S(1) Ti(2) Ru(2) C(21) -137.3(2) 1_555 1_555 1_555 1_555 yes
S(1) Ti(2) Ru(2) C(22) -174.0(2) 1_555 1_555 1_555 1_555 yes
S(1) Ti(2) Ru(2) C(23) 145.9(2) 1_555 1_555 1_555 1_555 yes
S(1) Ti(2) Ru(2) C(24) 115.4(3) 1_555 1_555 1_555 1_555 yes
S(1) Ti(2) Ru(2) C(25) -124.3(8) 1_555 1_555 1_555 1_555 yes
S(1) Ti(2) Ti(1) S(2) 162.33(9) 1_555 1_555 1_555 1_555 yes
S(1) Ti(2) Ti(1) S(3) -97.87(8) 1_555 1_555 1_555 1_555 yes
S(1) Ti(2) Ti(1) C(1) 69.4(3) 1_555 1_555 1_555 1_555 yes
S(1) Ti(2) Ti(1) C(2) 107.1(3) 1_555 1_555 1_555 1_555 yes
S(1) Ti(2) Ti(1) C(3) 136.5(4) 1_555 1_555 1_555 1_555 yes
S(1) Ti(2) Ti(1) C(4) 35(1) 1_555 1_555 1_555 1_555 yes
S(1) Ti(2) Ti(1) C(5) 35.9(3) 1_555 1_555 1_555 1_555 yes
S(1) Ti(2) C(6) C(7) -135.5(4) 1_555 1_555 1_555 1_555 yes
S(1) Ti(2) C(6) C(10) -17.5(6) 1_555 1_555 1_555 1_555 yes
S(1) Ti(2) C(7) C(6) 78.8(6) 1_555 1_555 1_555 1_555 yes
S(1) Ti(2) C(7) C(8) -36.5(7) 1_555 1_555 1_555 1_555 yes
S(1) Ti(2) C(8) C(7) 158.5(4) 1_555 1_555 1_555 1_555 yes
S(1) Ti(2) C(8) C(9) 42.7(5) 1_555 1_555 1_555 1_555 yes
S(1) Ti(2) C(9) C(8) -142.0(5) 1_555 1_555 1_555 1_555 yes
S(1) Ti(2) C(9) C(10) 101.9(5) 1_555 1_555 1_555 1_555 yes
S(1) Ti(2) C(10) C(6) 166.3(5) 1_555 1_555 1_555 1_555 yes
S(1) Ti(2) C(10) C(9) -79.2(5) 1_555 1_555 1_555 1_555 yes
S(2) Ru(2) Ru(1) S(3) 95.01(7) 1_555 1_555 1_555 1_555 yes
S(2) Ru(2) Ru(1) S(4) -92.83(7) 1_555 1_555 1_555 1_555 yes
S(2) Ru(2) Ru(1) C(11) 171.4(2) 1_555 1_555 1_555 1_555 yes
S(2) Ru(2) Ru(1) C(12) 133.2(2) 1_555 1_555 1_555 1_555 yes
S(2) Ru(2) Ru(1) C(13) 110.5(9) 1_555 1_555 1_555 1_555 yes
S(2) Ru(2) Ru(1) C(14) -114.5(4) 1_555 1_555 1_555 1_555 yes
S(2) Ru(2) Ru(1) C(15) -147.9(2) 1_555 1_555 1_555 1_555 yes
S(2) Ru(2) Ti(1) S(3) 167.92(8) 1_555 1_555 1_555 1_555 yes
S(2) Ru(2) Ti(1) C(1) 17.4(6) 1_555 1_555 1_555 1_555 yes
S(2) Ru(2) Ti(1) C(2) 45.9(3) 1_555 1_555 1_555 1_555 yes
S(2) Ru(2) Ti(1) C(3) 84.7(3) 1_555 1_555 1_555 1_555 yes
S(2) Ru(2) Ti(1) C(4) 124.5(3) 1_555 1_555 1_555 1_555 yes
S(2) Ru(2) Ti(1) C(5) 151.5(7) 1_555 1_555 1_555 1_555 yes
S(2) Ru(2) Ti(2) S(4) -164.63(8) 1_555 1_555 1_555 1_555 yes
S(2) Ru(2) Ti(2) C(6) -118.8(3) 1_555 1_555 1_555 1_555 yes
S(2) Ru(2) Ti(2) C(7) -78.7(2) 1_555 1_555 1_555 1_555 yes
S(2) Ru(2) Ti(2) C(8) -38.7(3) 1_555 1_555 1_555 1_555 yes
S(2) Ru(2) Ti(2) C(9) -5.6(8) 1_555 1_555 1_555 1_555 yes
S(2) Ru(2) Ti(2) C(10) -154.4(5) 1_555 1_555 1_555 1_555 yes
S(2) Ru(2) C(21) C(22) 8.8(6) 1_555 1_555 1_555 1_555 yes
S(2) Ru(2) C(21) C(25) -108.8(4) 1_555 1_555 1_555 1_555 yes
S(2) Ru(2) C(21) C(26) 128.3(6) 1_555 1_555 1_555 1_555 yes
S(2) Ru(2) C(22) C(21) -174.6(3) 1_555 1_555 1_555 1_555 yes
S(2) Ru(2) C(22) C(23) -59.2(4) 1_555 1_555 1_555 1_555 yes
S(2) Ru(2) C(22) C(27) 63.2(7) 1_555 1_555 1_555 1_555 yes
S(2) Ru(2) C(23) C(22) 124.1(4) 1_555 1_555 1_555 1_555 yes
S(2) Ru(2) C(23) C(24) -117.1(4) 1_555 1_555 1_555 1_555 yes
S(2) Ru(2) C(23) C(28) 4.4(6) 1_555 1_555 1_555 1_555 yes
S(2) Ru(2) C(24) C(23) 65.2(4) 1_555 1_555 1_555 1_555 yes
S(2) Ru(2) C(24) C(25) -178.7(3) 1_555 1_555 1_555 1_555 yes
S(2) Ru(2) C(24) C(29) -57.0(7) 1_555 1_555 1_555 1_555 yes
S(2) Ru(2) C(25) C(21) 119.6(4) 1_555 1_555 1_555 1_555 yes
S(2) Ru(2) C(25) C(24) 2.0(5) 1_555 1_555 1_555 1_555 yes
S(2) Ru(2) C(25) C(30) -117.9(6) 1_555 1_555 1_555 1_555 yes
S(2) Ti(1) Ru(1) S(3) -102.67(8) 1_555 1_555 1_555 1_555 yes
S(2) Ti(1) Ru(1) S(4) -0.22(7) 1_555 1_555 1_555 1_555 yes
S(2) Ti(1) Ru(1) C(11) -132.2(3) 1_555 1_555 1_555 1_555 yes
S(2) Ti(1) Ru(1) C(12) -166.0(2) 1_555 1_555 1_555 1_555 yes
S(2) Ti(1) Ru(1) C(13) 153.9(2) 1_555 1_555 1_555 1_555 yes
S(2) Ti(1) Ru(1) C(14) 120.1(3) 1_555 1_555 1_555 1_555 yes
S(2) Ti(1) Ru(1) C(15) -164(1) 1_555 1_555 1_555 1_555 yes
S(2) Ti(1) Ru(2) S(3) -167.92(8) 1_555 1_555 1_555 1_555 yes
S(2) Ti(1) Ru(2) S(4) 90.07(7) 1_555 1_555 1_555 1_555 yes
S(2) Ti(1) Ru(2) C(21) -145.5(6) 1_555 1_555 1_555 1_555 yes
S(2) Ti(1) Ru(2) C(22) -23.7(4) 1_555 1_555 1_555 1_555 yes
S(2) Ti(1) Ru(2) C(23) -51.0(2) 1_555 1_555 1_555 1_555 yes
S(2) Ti(1) Ru(2) C(24) -89.7(2) 1_555 1_555 1_555 1_555 yes
S(2) Ti(1) Ru(2) C(25) -127.0(2) 1_555 1_555 1_555 1_555 yes
S(2) Ti(1) Ti(2) S(4) -97.96(8) 1_555 1_555 1_555 1_555 yes
S(2) Ti(1) Ti(2) C(6) 100(1) 1_555 1_555 1_555 1_555 yes
S(2) Ti(1) Ti(2) C(7) 31.0(3) 1_555 1_555 1_555 1_555 yes
S(2) Ti(1) Ti(2) C(8) 62.4(2) 1_555 1_555 1_555 1_555 yes
S(2) Ti(1) Ti(2) C(9) 101.1(3) 1_555 1_555 1_555 1_555 yes
S(2) Ti(1) Ti(2) C(10) 134.6(3) 1_555 1_555 1_555 1_555 yes
S(2) Ti(1) C(1) C(2) 55.9(6) 1_555 1_555 1_555 1_555 yes
S(2) Ti(1) C(1) C(5) 172.5(5) 1_555 1_555 1_555 1_555 yes
S(2) Ti(1) C(2) C(1) -127.9(6) 1_555 1_555 1_555 1_555 yes
S(2) Ti(1) C(2) C(3) 114.7(6) 1_555 1_555 1_555 1_555 yes
S(2) Ti(1) C(3) C(2) -67.9(6) 1_555 1_555 1_555 1_555 yes
S(2) Ti(1) C(3) C(4) 178.2(5) 1_555 1_555 1_555 1_555 yes
S(2) Ti(1) C(4) C(3) -2.6(8) 1_555 1_555 1_555 1_555 yes
S(2) Ti(1) C(4) C(5) -117.6(6) 1_555 1_555 1_555 1_555 yes
S(2) Ti(1) C(5) C(1) -11.6(8) 1_555 1_555 1_555 1_555 yes
S(2) Ti(1) C(5) C(4) 105.1(7) 1_555 1_555 1_555 1_555 yes
S(2) Ti(2) Ru(1) S(3) -1.55(7) 1_555 1_555 1_555 1_555 yes
S(2) Ti(2) Ru(1) S(4) 100.13(8) 1_555 1_555 1_555 1_555 yes
S(2) Ti(2) Ru(1) C(11) 123.1(4) 1_555 1_555 1_555 1_555 yes
S(2) Ti(2) Ru(1) C(12) -114.6(6) 1_555 1_555 1_555 1_555 yes
S(2) Ti(2) Ru(1) C(13) -135.1(2) 1_555 1_555 1_555 1_555 yes
S(2) Ti(2) Ru(1) C(14) -172.7(2) 1_555 1_555 1_555 1_555 yes
S(2) Ti(2) Ru(1) C(15) 148.4(2) 1_555 1_555 1_555 1_555 yes
S(2) Ti(2) Ru(2) S(3) -92.80(7) 1_555 1_555 1_555 1_555 yes
S(2) Ti(2) Ru(2) S(4) 164.63(8) 1_555 1_555 1_555 1_555 yes
S(2) Ti(2) Ru(2) C(21) 130.0(2) 1_555 1_555 1_555 1_555 yes
S(2) Ti(2) Ru(2) C(22) 93.3(2) 1_555 1_555 1_555 1_555 yes
S(2) Ti(2) Ru(2) C(23) 53.2(2) 1_555 1_555 1_555 1_555 yes
S(2) Ti(2) Ru(2) C(24) 22.7(3) 1_555 1_555 1_555 1_555 yes
S(2) Ti(2) Ru(2) C(25) 143.0(8) 1_555 1_555 1_555 1_555 yes
S(2) Ti(2) Ti(1) S(3) 99.80(8) 1_555 1_555 1_555 1_555 yes
S(2) Ti(2) Ti(1) C(1) -92.9(3) 1_555 1_555 1_555 1_555 yes
S(2) Ti(2) Ti(1) C(2) -55.2(3) 1_555 1_555 1_555 1_555 yes
S(2) Ti(2) Ti(1) C(3) -25.9(4) 1_555 1_555 1_555 1_555 yes
S(2) Ti(2) Ti(1) C(4) -126(1) 1_555 1_555 1_555 1_555 yes
S(2) Ti(2) Ti(1) C(5) -126.4(3) 1_555 1_555 1_555 1_555 yes
S(2) Ti(2) C(6) C(7) 15.8(6) 1_555 1_555 1_555 1_555 yes
S(2) Ti(2) C(6) C(10) 133.8(5) 1_555 1_555 1_555 1_555 yes
S(2) Ti(2) C(7) C(6) -168.3(4) 1_555 1_555 1_555 1_555 yes
S(2) Ti(2) C(7) C(8) 76.4(5) 1_555 1_555 1_555 1_555 yes
S(2) Ti(2) C(8) C(7) -106.5(5) 1_555 1_555 1_555 1_555 yes
S(2) Ti(2) C(8) C(9) 137.7(5) 1_555 1_555 1_555 1_555 yes
S(2) Ti(2) C(9) C(8) -47.8(5) 1_555 1_555 1_555 1_555 yes
S(2) Ti(2) C(9) C(10) -164.0(4) 1_555 1_555 1_555 1_555 yes
S(2) Ti(2) C(10) C(6) -86.3(7) 1_555 1_555 1_555 1_555 yes
S(2) Ti(2) C(10) C(9) 28.2(8) 1_555 1_555 1_555 1_555 yes
S(3) Ru(1) Ru(2) S(4) -172.16(8) 1_555 1_555 1_555 1_555 yes
S(3) Ru(1) Ru(2) C(21) -103.3(2) 1_555 1_555 1_555 1_555 yes
S(3) Ru(1) Ru(2) C(22) -140.1(3) 1_555 1_555 1_555 1_555 yes
S(3) Ru(1) Ru(2) C(23) -128(2) 1_555 1_555 1_555 1_555 yes
S(3) Ru(1) Ru(2) C(24) -27.5(3) 1_555 1_555 1_555 1_555 yes
S(3) Ru(1) Ru(2) C(25) -62.4(2) 1_555 1_555 1_555 1_555 yes
S(3) Ru(1) Ti(1) C(1) 133.3(4) 1_555 1_555 1_555 1_555 yes
S(3) Ru(1) Ti(1) C(2) 153(1) 1_555 1_555 1_555 1_555 yes
S(3) Ru(1) Ti(1) C(3) 20.1(4) 1_555 1_555 1_555 1_555 yes
S(3) Ru(1) Ti(1) C(4) 56.1(3) 1_555 1_555 1_555 1_555 yes
S(3) Ru(1) Ti(1) C(5) 96.5(3) 1_555 1_555 1_555 1_555 yes
S(3) Ru(1) Ti(2) S(4) -101.67(7) 1_555 1_555 1_555 1_555 yes
S(3) Ru(1) Ti(2) C(6) -154.6(2) 1_555 1_555 1_555 1_555 yes
S(3) Ru(1) Ti(2) C(7) -125.3(4) 1_555 1_555 1_555 1_555 yes
S(3) Ru(1) Ti(2) C(8) 109.3(8) 1_555 1_555 1_555 1_555 yes
S(3) Ru(1) Ti(2) C(9) 129.4(3) 1_555 1_555 1_555 1_555 yes
S(3) Ru(1) Ti(2) C(10) 167.0(3) 1_555 1_555 1_555 1_555 yes
S(3) Ru(1) C(11) C(12) -80.0(4) 1_555 1_555 1_555 1_555 yes
S(3) Ru(1) C(11) C(15) 162.8(4) 1_555 1_555 1_555 1_555 yes
S(3) Ru(1) C(11) C(16) 40.8(6) 1_555 1_555 1_555 1_555 yes
S(3) Ru(1) C(12) C(11) 100.4(4) 1_555 1_555 1_555 1_555 yes
S(3) Ru(1) C(12) C(13) -142.9(4) 1_555 1_555 1_555 1_555 yes
S(3) Ru(1) C(12) C(17) -19.7(6) 1_555 1_555 1_555 1_555 yes
S(3) Ru(1) C(13) C(12) 42.1(4) 1_555 1_555 1_555 1_555 yes
S(3) Ru(1) C(13) C(14) 160.4(4) 1_555 1_555 1_555 1_555 yes
S(3) Ru(1) C(13) C(18) -78.2(7) 1_555 1_555 1_555 1_555 yes
S(3) Ru(1) C(14) C(13) -36.3(6) 1_555 1_555 1_555 1_555 yes
S(3) Ru(1) C(14) C(15) 78.8(5) 1_555 1_555 1_555 1_555 yes
S(3) Ru(1) C(14) C(19) -157.4(5) 1_555 1_555 1_555 1_555 yes
S(3) Ru(1) C(15) C(11) -22.3(5) 1_555 1_555 1_555 1_555 yes
S(3) Ru(1) C(15) C(14) -140.1(3) 1_555 1_555 1_555 1_555 yes
S(3) Ru(1) C(15) C(20) 101.4(7) 1_555 1_555 1_555 1_555 yes
S(3) Ru(2) Ru(1) S(4) 172.16(8) 1_555 1_555 1_555 1_555 yes
S(3) Ru(2) Ru(1) C(11) 76.4(2) 1_555 1_555 1_555 1_555 yes
S(3) Ru(2) Ru(1) C(12) 38.2(2) 1_555 1_555 1_555 1_555 yes
S(3) Ru(2) Ru(1) C(13) 15.5(9) 1_555 1_555 1_555 1_555 yes
S(3) Ru(2) Ru(1) C(14) 150.5(4) 1_555 1_555 1_555 1_555 yes
S(3) Ru(2) Ru(1) C(15) 117.1(2) 1_555 1_555 1_555 1_555 yes
S(3) Ru(2) Ti(1) C(1) -150.5(6) 1_555 1_555 1_555 1_555 yes
S(3) Ru(2) Ti(1) C(2) -122.0(4) 1_555 1_555 1_555 1_555 yes
S(3) Ru(2) Ti(1) C(3) -83.2(3) 1_555 1_555 1_555 1_555 yes
S(3) Ru(2) Ti(1) C(4) -43.4(3) 1_555 1_555 1_555 1_555 yes
S(3) Ru(2) Ti(1) C(5) -16.4(7) 1_555 1_555 1_555 1_555 yes
S(3) Ru(2) Ti(2) S(4) 102.57(7) 1_555 1_555 1_555 1_555 yes
S(3) Ru(2) Ti(2) C(6) 148.4(3) 1_555 1_555 1_555 1_555 yes
S(3) Ru(2) Ti(2) C(7) -171.5(2) 1_555 1_555 1_555 1_555 yes
S(3) Ru(2) Ti(2) C(8) -131.5(3) 1_555 1_555 1_555 1_555 yes
S(3) Ru(2) Ti(2) C(9) -98.4(8) 1_555 1_555 1_555 1_555 yes
S(3) Ru(2) Ti(2) C(10) 112.8(5) 1_555 1_555 1_555 1_555 yes
S(3) Ru(2) C(21) C(22) 161.0(3) 1_555 1_555 1_555 1_555 yes
S(3) Ru(2) C(21) C(25) 43.5(4) 1_555 1_555 1_555 1_555 yes
S(3) Ru(2) C(21) C(26) -79.5(7) 1_555 1_555 1_555 1_555 yes
S(3) Ru(2) C(22) C(21) -34.7(6) 1_555 1_555 1_555 1_555 yes
S(3) Ru(2) C(22) C(23) 80.7(5) 1_555 1_555 1_555 1_555 yes
S(3) Ru(2) C(22) C(27) -156.9(5) 1_555 1_555 1_555 1_555 yes
S(3) Ru(2) C(23) C(22) -138.7(3) 1_555 1_555 1_555 1_555 yes
S(3) Ru(2) C(23) C(24) -20.0(5) 1_555 1_555 1_555 1_555 yes
S(3) Ru(2) C(23) C(28) 101.5(6) 1_555 1_555 1_555 1_555 yes
S(3) Ru(2) C(24) C(23) 164.6(4) 1_555 1_555 1_555 1_555 yes
S(3) Ru(2) C(24) C(25) -79.2(4) 1_555 1_555 1_555 1_555 yes
S(3) Ru(2) C(24) C(29) 42.4(7) 1_555 1_555 1_555 1_555 yes
S(3) Ru(2) C(25) C(21) -141.3(4) 1_555 1_555 1_555 1_555 yes
S(3) Ru(2) C(25) C(24) 101.1(4) 1_555 1_555 1_555 1_555 yes
S(3) Ru(2) C(25) C(30) -18.9(7) 1_555 1_555 1_555 1_555 yes
S(3) Ti(1) Ru(1) S(4) 102.45(7) 1_555 1_555 1_555 1_555 yes
S(3) Ti(1) Ru(1) C(11) -29.6(3) 1_555 1_555 1_555 1_555 yes
S(3) Ti(1) Ru(1) C(12) -63.3(2) 1_555 1_555 1_555 1_555 yes
S(3) Ti(1) Ru(1) C(13) -103.4(2) 1_555 1_555 1_555 1_555 yes
S(3) Ti(1) Ru(1) C(14) -137.2(3) 1_555 1_555 1_555 1_555 yes
S(3) Ti(1) Ru(1) C(15) -61(1) 1_555 1_555 1_555 1_555 yes
S(3) Ti(1) Ru(2) S(4) -102.01(7) 1_555 1_555 1_555 1_555 yes
S(3) Ti(1) Ru(2) C(21) 22.5(6) 1_555 1_555 1_555 1_555 yes
S(3) Ti(1) Ru(2) C(22) 144.2(4) 1_555 1_555 1_555 1_555 yes
S(3) Ti(1) Ru(2) C(23) 116.9(2) 1_555 1_555 1_555 1_555 yes
S(3) Ti(1) Ru(2) C(24) 78.2(2) 1_555 1_555 1_555 1_555 yes
S(3) Ti(1) Ru(2) C(25) 41.0(2) 1_555 1_555 1_555 1_555 yes
S(3) Ti(1) Ti(2) S(4) 1.84(7) 1_555 1_555 1_555 1_555 yes
S(3) Ti(1) Ti(2) C(6) -159(1) 1_555 1_555 1_555 1_555 yes
S(3) Ti(1) Ti(2) C(7) 130.8(3) 1_555 1_555 1_555 1_555 yes
S(3) Ti(1) Ti(2) C(8) 162.2(2) 1_555 1_555 1_555 1_555 yes
S(3) Ti(1) Ti(2) C(9) -159.1(3) 1_555 1_555 1_555 1_555 yes
S(3) Ti(1) Ti(2) C(10) -125.6(3) 1_555 1_555 1_555 1_555 yes
S(3) Ti(1) C(1) C(2) -95.8(7) 1_555 1_555 1_555 1_555 yes
S(3) Ti(1) C(1) C(5) 20.9(8) 1_555 1_555 1_555 1_555 yes
S(3) Ti(1) C(2) C(1) 126.7(6) 1_555 1_555 1_555 1_555 yes
S(3) Ti(1) C(2) C(3) 9.3(7) 1_555 1_555 1_555 1_555 yes
S(3) Ti(1) C(3) C(2) -173.4(5) 1_555 1_555 1_555 1_555 yes
S(3) Ti(1) C(3) C(4) 72.7(6) 1_555 1_555 1_555 1_555 yes
S(3) Ti(1) C(4) C(3) -110.6(6) 1_555 1_555 1_555 1_555 yes
S(3) Ti(1) C(4) C(5) 134.4(5) 1_555 1_555 1_555 1_555 yes
S(3) Ti(1) C(5) C(1) -167.5(5) 1_555 1_555 1_555 1_555 yes
S(3) Ti(1) C(5) C(4) -50.9(6) 1_555 1_555 1_555 1_555 yes
S(4) Ru(1) Ru(2) C(21) 68.8(2) 1_555 1_555 1_555 1_555 yes
S(4) Ru(1) Ru(2) C(22) 32.0(3) 1_555 1_555 1_555 1_555 yes
S(4) Ru(1) Ru(2) C(23) 43(2) 1_555 1_555 1_555 1_555 yes
S(4) Ru(1) Ru(2) C(24) 144.7(3) 1_555 1_555 1_555 1_555 yes
S(4) Ru(1) Ru(2) C(25) 109.8(2) 1_555 1_555 1_555 1_555 yes
S(4) Ru(1) Ti(1) C(1) -124.2(3) 1_555 1_555 1_555 1_555 yes
S(4) Ru(1) Ti(1) C(2) -104(1) 1_555 1_555 1_555 1_555 yes
S(4) Ru(1) Ti(1) C(3) 122.6(4) 1_555 1_555 1_555 1_555 yes
S(4) Ru(1) Ti(1) C(4) 158.6(3) 1_555 1_555 1_555 1_555 yes
S(4) Ru(1) Ti(1) C(5) -161.0(3) 1_555 1_555 1_555 1_555 yes
S(4) Ru(1) Ti(2) C(6) -52.9(2) 1_555 1_555 1_555 1_555 yes
S(4) Ru(1) Ti(2) C(7) -23.6(4) 1_555 1_555 1_555 1_555 yes
S(4) Ru(1) Ti(2) C(8) -149.0(8) 1_555 1_555 1_555 1_555 yes
S(4) Ru(1) Ti(2) C(9) -128.9(3) 1_555 1_555 1_555 1_555 yes
S(4) Ru(1) Ti(2) C(10) -91.4(3) 1_555 1_555 1_555 1_555 yes
S(4) Ru(1) C(11) C(12) 172.4(4) 1_555 1_555 1_555 1_555 yes
S(4) Ru(1) C(11) C(15) 55.2(4) 1_555 1_555 1_555 1_555 yes
S(4) Ru(1) C(11) C(16) -66.9(7) 1_555 1_555 1_555 1_555 yes
S(4) Ru(1) C(12) C(11) -12.6(6) 1_555 1_555 1_555 1_555 yes
S(4) Ru(1) C(12) C(13) 104.1(5) 1_555 1_555 1_555 1_555 yes
S(4) Ru(1) C(12) C(17) -132.7(6) 1_555 1_555 1_555 1_555 yes
S(4) Ru(1) C(13) C(12) -123.6(4) 1_555 1_555 1_555 1_555 yes
S(4) Ru(1) C(13) C(14) -5.2(5) 1_555 1_555 1_555 1_555 yes
S(4) Ru(1) C(13) C(18) 116.1(6) 1_555 1_555 1_555 1_555 yes
S(4) Ru(1) C(14) C(13) 176.4(4) 1_555 1_555 1_555 1_555 yes
S(4) Ru(1) C(14) C(15) -68.4(4) 1_555 1_555 1_555 1_555 yes
S(4) Ru(1) C(14) C(19) 55.4(7) 1_555 1_555 1_555 1_555 yes
S(4) Ru(1) C(15) C(11) -128.6(4) 1_555 1_555 1_555 1_555 yes
S(4) Ru(1) C(15) C(14) 113.6(4) 1_555 1_555 1_555 1_555 yes
S(4) Ru(1) C(15) C(20) -4.9(7) 1_555 1_555 1_555 1_555 yes
S(4) Ru(2) Ru(1) C(11) -95.8(2) 1_555 1_555 1_555 1_555 yes
S(4) Ru(2) Ru(1) C(12) -134.0(2) 1_555 1_555 1_555 1_555 yes
S(4) Ru(2) Ru(1) C(13) -156.7(9) 1_555 1_555 1_555 1_555 yes
S(4) Ru(2) Ru(1) C(14) -21.6(4) 1_555 1_555 1_555 1_555 yes
S(4) Ru(2) Ru(1) C(15) -55.0(2) 1_555 1_555 1_555 1_555 yes
S(4) Ru(2) Ti(1) C(1) 107.5(6) 1_555 1_555 1_555 1_555 yes
S(4) Ru(2) Ti(1) C(2) 136.0(3) 1_555 1_555 1_555 1_555 yes
S(4) Ru(2) Ti(1) C(3) 174.8(3) 1_555 1_555 1_555 1_555 yes
S(4) Ru(2) Ti(1) C(4) -145.4(3) 1_555 1_555 1_555 1_555 yes
S(4) Ru(2) Ti(1) C(5) -118.5(7) 1_555 1_555 1_555 1_555 yes
S(4) Ru(2) Ti(2) C(6) 45.9(3) 1_555 1_555 1_555 1_555 yes
S(4) Ru(2) Ti(2) C(7) 86.0(2) 1_555 1_555 1_555 1_555 yes
S(4) Ru(2) Ti(2) C(8) 126.0(3) 1_555 1_555 1_555 1_555 yes
S(4) Ru(2) Ti(2) C(9) 159.0(8) 1_555 1_555 1_555 1_555 yes
S(4) Ru(2) Ti(2) C(10) 10.3(5) 1_555 1_555 1_555 1_555 yes
S(4) Ru(2) C(21) C(22) -91.8(4) 1_555 1_555 1_555 1_555 yes
S(4) Ru(2) C(21) C(25) 150.7(4) 1_555 1_555 1_555 1_555 yes
S(4) Ru(2) C(21) C(26) 27.7(7) 1_555 1_555 1_555 1_555 yes
S(4) Ru(2) C(22) C(21) 88.4(4) 1_555 1_555 1_555 1_555 yes
S(4) Ru(2) C(22) C(23) -156.3(4) 1_555 1_555 1_555 1_555 yes
S(4) Ru(2) C(22) C(27) -33.8(7) 1_555 1_555 1_555 1_555 yes
S(4) Ru(2) C(23) C(22) 29.1(5) 1_555 1_555 1_555 1_555 yes
S(4) Ru(2) C(23) C(24) 147.9(3) 1_555 1_555 1_555 1_555 yes
S(4) Ru(2) C(23) C(28) -90.6(7) 1_555 1_555 1_555 1_555 yes
S(4) Ru(2) C(24) C(23) -62.9(6) 1_555 1_555 1_555 1_555 yes
S(4) Ru(2) C(24) C(25) 53.3(6) 1_555 1_555 1_555 1_555 yes
S(4) Ru(2) C(24) C(29) 174.9(5) 1_555 1_555 1_555 1_555 yes
S(4) Ru(2) C(25) C(21) -34.9(4) 1_555 1_555 1_555 1_555 yes
S(4) Ru(2) C(25) C(24) -152.5(3) 1_555 1_555 1_555 1_555 yes
S(4) Ru(2) C(25) C(30) 87.6(7) 1_555 1_555 1_555 1_555 yes
S(4) Ti(2) Ru(1) C(11) 23.0(4) 1_555 1_555 1_555 1_555 yes
S(4) Ti(2) Ru(1) C(12) 145.3(6) 1_555 1_555 1_555 1_555 yes
S(4) Ti(2) Ru(1) C(13) 124.8(2) 1_555 1_555 1_555 1_555 yes
S(4) Ti(2) Ru(1) C(14) 87.1(2) 1_555 1_555 1_555 1_555 yes
S(4) Ti(2) Ru(1) C(15) 48.3(2) 1_555 1_555 1_555 1_555 yes
S(4) Ti(2) Ru(2) C(21) -34.6(2) 1_555 1_555 1_555 1_555 yes
S(4) Ti(2) Ru(2) C(22) -71.3(2) 1_555 1_555 1_555 1_555 yes
S(4) Ti(2) Ru(2) C(23) -111.4(2) 1_555 1_555 1_555 1_555 yes
S(4) Ti(2) Ru(2) C(24) -141.9(3) 1_555 1_555 1_555 1_555 yes
S(4) Ti(2) Ru(2) C(25) -21.6(8) 1_555 1_555 1_555 1_555 yes
S(4) Ti(2) Ti(1) C(1) 169.1(3) 1_555 1_555 1_555 1_555 yes
S(4) Ti(2) Ti(1) C(2) -153.2(3) 1_555 1_555 1_555 1_555 yes
S(4) Ti(2) Ti(1) C(3) -123.8(4) 1_555 1_555 1_555 1_555 yes
S(4) Ti(2) Ti(1) C(4) 135(1) 1_555 1_555 1_555 1_555 yes
S(4) Ti(2) Ti(1) C(5) 135.6(3) 1_555 1_555 1_555 1_555 yes
S(4) Ti(2) C(6) C(7) 119.7(5) 1_555 1_555 1_555 1_555 yes
S(4) Ti(2) C(6) C(10) -122.3(5) 1_555 1_555 1_555 1_555 yes
S(4) Ti(2) C(7) C(6) -64.1(5) 1_555 1_555 1_555 1_555 yes
S(4) Ti(2) C(7) C(8) -179.5(4) 1_555 1_555 1_555 1_555 yes
S(4) Ti(2) C(8) C(7) 0.8(6) 1_555 1_555 1_555 1_555 yes
S(4) Ti(2) C(8) C(9) -115.0(5) 1_555 1_555 1_555 1_555 yes
S(4) Ti(2) C(9) C(8) 110.5(6) 1_555 1_555 1_555 1_555 yes
S(4) Ti(2) C(9) C(10) -5.7(7) 1_555 1_555 1_555 1_555 yes
S(4) Ti(2) C(10) C(6) 61.8(5) 1_555 1_555 1_555 1_555 yes
S(4) Ti(2) C(10) C(9) 176.3(4) 1_555 1_555 1_555 1_555 yes
O(1) C(31) N(1) C(32) -5(2) 1_555 1_555 1_555 1_555 yes
O(1) C(31) N(1) C(33) 172(1) 1_555 1_555 1_555 1_555 yes
O(2) C(34) N(2) C(35) 1(1) 1_555 1_555 1_555 1_555 yes
O(2) C(34) N(2) C(36) -179.6(9) 1_555 1_555 1_555 1_555 yes
C(1) Ti(1) Ru(1) C(11) 103.8(4) 1_555 1_555 1_555 1_555 yes
C(1) Ti(1) Ru(1) C(12) 70.0(4) 1_555 1_555 1_555 1_555 yes
C(1) Ti(1) Ru(1) C(13) 29.9(4) 1_555 1_555 1_555 1_555 yes
C(1) Ti(1) Ru(1) C(14) -3.9(5) 1_555 1_555 1_555 1_555 yes
C(1) Ti(1) Ru(1) C(15) 71(1) 1_555 1_555 1_555 1_555 yes
C(1) Ti(1) Ru(2) C(21) -128.0(8) 1_555 1_555 1_555 1_555 yes
C(1) Ti(1) Ru(2) C(22) -6.3(7) 1_555 1_555 1_555 1_555 yes
C(1) Ti(1) Ru(2) C(23) -33.6(6) 1_555 1_555 1_555 1_555 yes
C(1) Ti(1) Ru(2) C(24) -72.3(6) 1_555 1_555 1_555 1_555 yes
C(1) Ti(1) Ru(2) C(25) -109.6(6) 1_555 1_555 1_555 1_555 yes
C(1) Ti(1) Ti(2) C(6) 7(1) 1_555 1_555 1_555 1_555 yes
C(1) Ti(1) Ti(2) C(7) -61.9(4) 1_555 1_555 1_555 1_555 yes
C(1) Ti(1) Ti(2) C(8) -30.5(4) 1_555 1_555 1_555 1_555 yes
C(1) Ti(1) Ti(2) C(9) 8.2(4) 1_555 1_555 1_555 1_555 yes
C(1) Ti(1) Ti(2) C(10) 41.7(4) 1_555 1_555 1_555 1_555 yes
C(1) Ti(1) C(2) C(3) -117.4(8) 1_555 1_555 1_555 1_555 yes
C(1) Ti(1) C(3) C(2) 35.9(5) 1_555 1_555 1_555 1_555 yes
C(1) Ti(1) C(3) C(4) -78.0(5) 1_555 1_555 1_555 1_555 yes
C(1) Ti(1) C(4) C(3) 78.3(6) 1_555 1_555 1_555 1_555 yes
C(1) Ti(1) C(4) C(5) -36.7(5) 1_555 1_555 1_555 1_555 yes
C(1) Ti(1) C(5) C(4) 116.6(7) 1_555 1_555 1_555 1_555 yes
C(1) C(2) Ti(1) C(3) 117.4(8) 1_555 1_555 1_555 1_555 yes
C(1) C(2) Ti(1) C(4) 78.2(6) 1_555 1_555 1_555 1_555 yes
C(1) C(2) Ti(1) C(5) 36.9(5) 1_555 1_555 1_555 1_555 yes
C(1) C(2) C(3) C(4) 0.9(10) 1_555 1_555 1_555 1_555 yes
C(1) C(5) Ti(1) C(2) -36.5(5) 1_555 1_555 1_555 1_555 yes
C(1) C(5) Ti(1) C(3) -78.0(5) 1_555 1_555 1_555 1_555 yes
C(1) C(5) Ti(1) C(4) -116.6(7) 1_555 1_555 1_555 1_555 yes
C(1) C(5) C(4) C(3) -0.4(9) 1_555 1_555 1_555 1_555 yes
C(2) Ti(1) Ru(1) C(11) 123(1) 1_555 1_555 1_555 1_555 yes
C(2) Ti(1) Ru(1) C(12) 90(1) 1_555 1_555 1_555 1_555 yes
C(2) Ti(1) Ru(1) C(13) 49(1) 1_555 1_555 1_555 1_555 yes
C(2) Ti(1) Ru(1) C(14) 16(1) 1_555 1_555 1_555 1_555 yes
C(2) Ti(1) Ru(1) C(15) 91(2) 1_555 1_555 1_555 1_555 yes
C(2) Ti(1) Ru(2) C(21) -99.5(7) 1_555 1_555 1_555 1_555 yes
C(2) Ti(1) Ru(2) C(22) 22.2(5) 1_555 1_555 1_555 1_555 yes
C(2) Ti(1) Ru(2) C(23) -5.1(4) 1_555 1_555 1_555 1_555 yes
C(2) Ti(1) Ru(2) C(24) -43.8(4) 1_555 1_555 1_555 1_555 yes
C(2) Ti(1) Ru(2) C(25) -81.1(4) 1_555 1_555 1_555 1_555 yes
C(2) Ti(1) Ti(2) C(6) 45(1) 1_555 1_555 1_555 1_555 yes
C(2) Ti(1) Ti(2) C(7) -24.2(4) 1_555 1_555 1_555 1_555 yes
C(2) Ti(1) Ti(2) C(8) 7.2(4) 1_555 1_555 1_555 1_555 yes
C(2) Ti(1) Ti(2) C(9) 45.9(4) 1_555 1_555 1_555 1_555 yes
C(2) Ti(1) Ti(2) C(10) 79.4(4) 1_555 1_555 1_555 1_555 yes
C(2) Ti(1) C(1) C(5) 116.6(8) 1_555 1_555 1_555 1_555 yes
C(2) Ti(1) C(3) C(4) -113.9(8) 1_555 1_555 1_555 1_555 yes
C(2) Ti(1) C(4) C(3) 38.0(5) 1_555 1_555 1_555 1_555 yes
C(2) Ti(1) C(4) C(5) -77.0(5) 1_555 1_555 1_555 1_555 yes
C(2) Ti(1) C(5) C(4) 80.1(5) 1_555 1_555 1_555 1_555 yes
C(2) C(1) Ti(1) C(3) -36.9(5) 1_555 1_555 1_555 1_555 yes
C(2) C(1) Ti(1) C(4) -79.7(6) 1_555 1_555 1_555 1_555 yes
C(2) C(1) Ti(1) C(5) -116.6(8) 1_555 1_555 1_555 1_555 yes
C(2) C(1) C(5) C(4) 0.9(9) 1_555 1_555 1_555 1_555 yes
C(2) C(3) Ti(1) C(4) 113.9(8) 1_555 1_555 1_555 1_555 yes
C(2) C(3) Ti(1) C(5) 76.7(5) 1_555 1_555 1_555 1_555 yes
C(2) C(3) C(4) C(5) -0.3(9) 1_555 1_555 1_555 1_555 yes
C(3) Ti(1) Ru(1) C(11) -9.4(5) 1_555 1_555 1_555 1_555 yes
C(3) Ti(1) Ru(1) C(12) -43.2(5) 1_555 1_555 1_555 1_555 yes
C(3) Ti(1) Ru(1) C(13) -83.3(5) 1_555 1_555 1_555 1_555 yes
C(3) Ti(1) Ru(1) C(14) -117.1(5) 1_555 1_555 1_555 1_555 yes
C(3) Ti(1) Ru(1) C(15) -41(2) 1_555 1_555 1_555 1_555 yes
C(3) Ti(1) Ru(2) C(21) -60.8(7) 1_555 1_555 1_555 1_555 yes
C(3) Ti(1) Ru(2) C(22) 61.0(5) 1_555 1_555 1_555 1_555 yes
C(3) Ti(1) Ru(2) C(23) 33.7(4) 1_555 1_555 1_555 1_555 yes
C(3) Ti(1) Ru(2) C(24) -5.0(4) 1_555 1_555 1_555 1_555 yes
C(3) Ti(1) Ru(2) C(25) -42.3(4) 1_555 1_555 1_555 1_555 yes
C(3) Ti(1) Ti(2) C(6) 74(1) 1_555 1_555 1_555 1_555 yes
C(3) Ti(1) Ti(2) C(7) 5.1(5) 1_555 1_555 1_555 1_555 yes
C(3) Ti(1) Ti(2) C(8) 36.6(5) 1_555 1_555 1_555 1_555 yes
C(3) Ti(1) Ti(2) C(9) 75.3(5) 1_555 1_555 1_555 1_555 yes
C(3) Ti(1) Ti(2) C(10) 108.7(5) 1_555 1_555 1_555 1_555 yes
C(3) Ti(1) C(1) C(5) 79.8(6) 1_555 1_555 1_555 1_555 yes
C(3) Ti(1) C(4) C(5) -115.0(8) 1_555 1_555 1_555 1_555 yes
C(3) Ti(1) C(5) C(4) 38.7(5) 1_555 1_555 1_555 1_555 yes
C(3) C(2) Ti(1) C(4) -39.2(5) 1_555 1_555 1_555 1_555 yes
C(3) C(2) Ti(1) C(5) -80.5(6) 1_555 1_555 1_555 1_555 yes
C(3) C(2) C(1) C(5) -1.1(10) 1_555 1_555 1_555 1_555 yes
C(3) C(4) Ti(1) C(5) 115.0(8) 1_555 1_555 1_555 1_555 yes
C(4) Ti(1) Ru(1) C(11) 26.6(4) 1_555 1_555 1_555 1_555 yes
C(4) Ti(1) Ru(1) C(12) -7.1(4) 1_555 1_555 1_555 1_555 yes
C(4) Ti(1) Ru(1) C(13) -47.2(4) 1_555 1_555 1_555 1_555 yes
C(4) Ti(1) Ru(1) C(14) -81.1(4) 1_555 1_555 1_555 1_555 yes
C(4) Ti(1) Ru(1) C(15) -5(1) 1_555 1_555 1_555 1_555 yes
C(4) Ti(1) Ru(2) C(21) -20.9(7) 1_555 1_555 1_555 1_555 yes
C(4) Ti(1) Ru(2) C(22) 100.8(5) 1_555 1_555 1_555 1_555 yes
C(4) Ti(1) Ru(2) C(23) 73.6(4) 1_555 1_555 1_555 1_555 yes
C(4) Ti(1) Ru(2) C(24) 34.8(4) 1_555 1_555 1_555 1_555 yes
C(4) Ti(1) Ru(2) C(25) -2.4(4) 1_555 1_555 1_555 1_555 yes
C(4) Ti(1) Ti(2) C(6) -26(2) 1_555 1_555 1_555 1_555 yes
C(4) Ti(1) Ti(2) C(7) -95(1) 1_555 1_555 1_555 1_555 yes
C(4) Ti(1) Ti(2) C(8) -64(1) 1_555 1_555 1_555 1_555 yes
C(4) Ti(1) Ti(2) C(9) -25(1) 1_555 1_555 1_555 1_555 yes
C(4) Ti(1) Ti(2) C(10) 8(1) 1_555 1_555 1_555 1_555 yes
C(4) Ti(1) C(1) C(5) 37.0(5) 1_555 1_555 1_555 1_555 yes
C(4) C(3) Ti(1) C(5) -37.2(5) 1_555 1_555 1_555 1_555 yes
C(5) Ti(1) Ru(1) C(11) 67.0(4) 1_555 1_555 1_555 1_555 yes
C(5) Ti(1) Ru(1) C(12) 33.3(4) 1_555 1_555 1_555 1_555 yes
C(5) Ti(1) Ru(1) C(13) -6.8(4) 1_555 1_555 1_555 1_555 yes
C(5) Ti(1) Ru(1) C(14) -40.7(4) 1_555 1_555 1_555 1_555 yes
C(5) Ti(1) Ru(1) C(15) 35(1) 1_555 1_555 1_555 1_555 yes
C(5) Ti(1) Ru(2) C(21) 6.0(9) 1_555 1_555 1_555 1_555 yes
C(5) Ti(1) Ru(2) C(22) 127.7(8) 1_555 1_555 1_555 1_555 yes
C(5) Ti(1) Ru(2) C(23) 100.5(7) 1_555 1_555 1_555 1_555 yes
C(5) Ti(1) Ru(2) C(24) 61.8(7) 1_555 1_555 1_555 1_555 yes
C(5) Ti(1) Ru(2) C(25) 24.5(7) 1_555 1_555 1_555 1_555 yes
C(5) Ti(1) Ti(2) C(6) -26(1) 1_555 1_555 1_555 1_555 yes
C(5) Ti(1) Ti(2) C(7) -95.4(4) 1_555 1_555 1_555 1_555 yes
C(5) Ti(1) Ti(2) C(8) -64.0(4) 1_555 1_555 1_555 1_555 yes
C(5) Ti(1) Ti(2) C(9) -25.3(4) 1_555 1_555 1_555 1_555 yes
C(5) Ti(1) Ti(2) C(10) 8.2(5) 1_555 1_555 1_555 1_555 yes
C(6) Ti(2) Ru(1) C(11) -30.0(5) 1_555 1_555 1_555 1_555 yes
C(6) Ti(2) Ru(1) C(12) 92.3(6) 1_555 1_555 1_555 1_555 yes
C(6) Ti(2) Ru(1) C(13) 71.9(3) 1_555 1_555 1_555 1_555 yes
C(6) Ti(2) Ru(1) C(14) 34.2(3) 1_555 1_555 1_555 1_555 yes
C(6) Ti(2) Ru(1) C(15) -4.7(3) 1_555 1_555 1_555 1_555 yes
C(6) Ti(2) Ru(2) C(21) 11.3(3) 1_555 1_555 1_555 1_555 yes
C(6) Ti(2) Ru(2) C(22) -25.4(3) 1_555 1_555 1_555 1_555 yes
C(6) Ti(2) Ru(2) C(23) -65.5(3) 1_555 1_555 1_555 1_555 yes
C(6) Ti(2) Ru(2) C(24) -96.1(4) 1_555 1_555 1_555 1_555 yes
C(6) Ti(2) Ru(2) C(25) 24.3(9) 1_555 1_555 1_555 1_555 yes
C(6) Ti(2) C(7) C(8) -115.3(7) 1_555 1_555 1_555 1_555 yes
C(6) Ti(2) C(8) C(7) 37.2(4) 1_555 1_555 1_555 1_555 yes
C(6) Ti(2) C(8) C(9) -78.7(5) 1_555 1_555 1_555 1_555 yes
C(6) Ti(2) C(9) C(8) 78.6(5) 1_555 1_555 1_555 1_555 yes
C(6) Ti(2) C(9) C(10) -37.5(4) 1_555 1_555 1_555 1_555 yes
C(6) Ti(2) C(10) C(9) 114.5(7) 1_555 1_555 1_555 1_555 yes
C(6) C(7) Ti(2) C(8) 115.3(7) 1_555 1_555 1_555 1_555 yes
C(6) C(7) Ti(2) C(9) 78.3(5) 1_555 1_555 1_555 1_555 yes
C(6) C(7) Ti(2) C(10) 36.1(4) 1_555 1_555 1_555 1_555 yes
C(6) C(7) C(8) C(9) -1.4(9) 1_555 1_555 1_555 1_555 yes
C(6) C(10) Ti(2) C(7) -36.0(4) 1_555 1_555 1_555 1_555 yes
C(6) C(10) Ti(2) C(8) -77.8(5) 1_555 1_555 1_555 1_555 yes
C(6) C(10) Ti(2) C(9) -114.5(7) 1_555 1_555 1_555 1_555 yes
C(6) C(10) C(9) C(8) 0.5(9) 1_555 1_555 1_555 1_555 yes
C(7) Ti(2) Ru(1) C(11) -0.7(6) 1_555 1_555 1_555 1_555 yes
C(7) Ti(2) Ru(1) C(12) 121.6(7) 1_555 1_555 1_555 1_555 yes
C(7) Ti(2) Ru(1) C(13) 101.2(5) 1_555 1_555 1_555 1_555 yes
C(7) Ti(2) Ru(1) C(14) 63.5(5) 1_555 1_555 1_555 1_555 yes
C(7) Ti(2) Ru(1) C(15) 24.6(5) 1_555 1_555 1_555 1_555 yes
C(7) Ti(2) Ru(2) C(21) 51.4(3) 1_555 1_555 1_555 1_555 yes
C(7) Ti(2) Ru(2) C(22) 14.7(3) 1_555 1_555 1_555 1_555 yes
C(7) Ti(2) Ru(2) C(23) -25.4(3) 1_555 1_555 1_555 1_555 yes
C(7) Ti(2) Ru(2) C(24) -56.0(4) 1_555 1_555 1_555 1_555 yes
C(7) Ti(2) Ru(2) C(25) 64.4(9) 1_555 1_555 1_555 1_555 yes
C(7) Ti(2) C(6) C(10) 118.0(7) 1_555 1_555 1_555 1_555 yes
C(7) Ti(2) C(8) C(9) -115.8(7) 1_555 1_555 1_555 1_555 yes
C(7) Ti(2) C(9) C(8) 37.8(4) 1_555 1_555 1_555 1_555 yes
C(7) Ti(2) C(9) C(10) -78.4(5) 1_555 1_555 1_555 1_555 yes
C(7) Ti(2) C(10) C(9) 78.5(5) 1_555 1_555 1_555 1_555 yes
C(7) C(6) Ti(2) C(8) -38.1(4) 1_555 1_555 1_555 1_555 yes
C(7) C(6) Ti(2) C(9) -79.3(5) 1_555 1_555 1_555 1_555 yes
C(7) C(6) Ti(2) C(10) -118.0(7) 1_555 1_555 1_555 1_555 yes
C(7) C(6) C(10) C(9) -1.4(9) 1_555 1_555 1_555 1_555 yes
C(7) C(8) Ti(2) C(9) 115.8(7) 1_555 1_555 1_555 1_555 yes
C(7) C(8) Ti(2) C(10) 78.1(5) 1_555 1_555 1_555 1_555 yes
C(7) C(8) C(9) C(10) 0.5(9) 1_555 1_555 1_555 1_555 yes
C(8) Ti(2) Ru(1) C(11) -126.0(9) 1_555 1_555 1_555 1_555 yes
C(8) Ti(2) Ru(1) C(12) -3(1) 1_555 1_555 1_555 1_555 yes
C(8) Ti(2) Ru(1) C(13) -24.2(8) 1_555 1_555 1_555 1_555 yes
C(8) Ti(2) Ru(1) C(14) -61.8(8) 1_555 1_555 1_555 1_555 yes
C(8) Ti(2) Ru(1) C(15) -100.7(8) 1_555 1_555 1_555 1_555 yes
C(8) Ti(2) Ru(2) C(21) 91.4(4) 1_555 1_555 1_555 1_555 yes
C(8) Ti(2) Ru(2) C(22) 54.7(3) 1_555 1_555 1_555 1_555 yes
C(8) Ti(2) Ru(2) C(23) 14.5(3) 1_555 1_555 1_555 1_555 yes
C(8) Ti(2) Ru(2) C(24) -16.0(4) 1_555 1_555 1_555 1_555 yes
C(8) Ti(2) Ru(2) C(25) 104.4(9) 1_555 1_555 1_555 1_555 yes
C(8) Ti(2) C(6) C(10) 79.9(5) 1_555 1_555 1_555 1_555 yes
C(8) Ti(2) C(9) C(10) -116.2(7) 1_555 1_555 1_555 1_555 yes
C(8) Ti(2) C(10) C(9) 36.7(4) 1_555 1_555 1_555 1_555 yes
C(8) C(7) Ti(2) C(9) -37.0(4) 1_555 1_555 1_555 1_555 yes
C(8) C(7) Ti(2) C(10) -79.2(5) 1_555 1_555 1_555 1_555 yes
C(8) C(7) C(6) C(10) 1.8(9) 1_555 1_555 1_555 1_555 yes
C(8) C(9) Ti(2) C(10) 116.2(7) 1_555 1_555 1_555 1_555 yes
C(9) Ti(2) Ru(1) C(11) -106.0(5) 1_555 1_555 1_555 1_555 yes
C(9) Ti(2) Ru(1) C(12) 16.3(7) 1_555 1_555 1_555 1_555 yes
C(9) Ti(2) Ru(1) C(13) -4.1(4) 1_555 1_555 1_555 1_555 yes
C(9) Ti(2) Ru(1) C(14) -41.8(4) 1_555 1_555 1_555 1_555 yes
C(9) Ti(2) Ru(1) C(15) -80.7(4) 1_555 1_555 1_555 1_555 yes
C(9) Ti(2) Ru(2) C(21) 124.4(8) 1_555 1_555 1_555 1_555 yes
C(9) Ti(2) Ru(2) C(22) 87.7(8) 1_555 1_555 1_555 1_555 yes
C(9) Ti(2) Ru(2) C(23) 47.6(8) 1_555 1_555 1_555 1_555 yes
C(9) Ti(2) Ru(2) C(24) 17.1(9) 1_555 1_555 1_555 1_555 yes
C(9) Ti(2) Ru(2) C(25) 137(1) 1_555 1_555 1_555 1_555 yes
C(9) Ti(2) C(6) C(10) 38.7(5) 1_555 1_555 1_555 1_555 yes
C(9) C(8) Ti(2) C(10) -37.8(5) 1_555 1_555 1_555 1_555 yes
C(10) Ti(2) Ru(1) C(11) -68.4(5) 1_555 1_555 1_555 1_555 yes
C(10) Ti(2) Ru(1) C(12) 53.9(6) 1_555 1_555 1_555 1_555 yes
C(10) Ti(2) Ru(1) C(13) 33.4(4) 1_555 1_555 1_555 1_555 yes
C(10) Ti(2) Ru(1) C(14) -4.2(3) 1_555 1_555 1_555 1_555 yes
C(10) Ti(2) Ru(1) C(15) -43.1(3) 1_555 1_555 1_555 1_555 yes
C(10) Ti(2) Ru(2) C(21) -24.3(5) 1_555 1_555 1_555 1_555 yes
C(10) Ti(2) Ru(2) C(22) -61.0(5) 1_555 1_555 1_555 1_555 yes
C(10) Ti(2) Ru(2) C(23) -101.1(5) 1_555 1_555 1_555 1_555 yes
C(10) Ti(2) Ru(2) C(24) -131.6(6) 1_555 1_555 1_555 1_555 yes
C(10) Ti(2) Ru(2) C(25) -11.3(10) 1_555 1_555 1_555 1_555 yes
C(11) Ru(1) Ru(2) C(21) -27.0(3) 1_555 1_555 1_555 1_555 yes
C(11) Ru(1) Ru(2) C(22) -63.8(3) 1_555 1_555 1_555 1_555 yes
C(11) Ru(1) Ru(2) C(23) -52(2) 1_555 1_555 1_555 1_555 yes
C(11) Ru(1) Ru(2) C(24) 48.9(4) 1_555 1_555 1_555 1_555 yes
C(11) Ru(1) Ru(2) C(25) 14.0(3) 1_555 1_555 1_555 1_555 yes
C(11) Ru(1) C(12) C(13) 116.7(6) 1_555 1_555 1_555 1_555 yes
C(11) Ru(1) C(12) C(17) -120.1(8) 1_555 1_555 1_555 1_555 yes
C(11) Ru(1) C(13) C(12) -37.7(4) 1_555 1_555 1_555 1_555 yes
C(11) Ru(1) C(13) C(14) 80.6(4) 1_555 1_555 1_555 1_555 yes
C(11) Ru(1) C(13) C(18) -158.0(8) 1_555 1_555 1_555 1_555 yes
C(11) Ru(1) C(14) C(13) -78.3(4) 1_555 1_555 1_555 1_555 yes
C(11) Ru(1) C(14) C(15) 36.9(4) 1_555 1_555 1_555 1_555 yes
C(11) Ru(1) C(14) C(19) 160.7(8) 1_555 1_555 1_555 1_555 yes
C(11) Ru(1) C(15) C(14) -117.8(6) 1_555 1_555 1_555 1_555 yes
C(11) Ru(1) C(15) C(20) 123.7(8) 1_555 1_555 1_555 1_555 yes
C(11) C(12) Ru(1) C(13) -116.7(6) 1_555 1_555 1_555 1_555 yes
C(11) C(12) Ru(1) C(14) -79.6(4) 1_555 1_555 1_555 1_555 yes
C(11) C(12) Ru(1) C(15) -37.3(4) 1_555 1_555 1_555 1_555 yes
C(11) C(12) C(13) C(14) 1.5(7) 1_555 1_555 1_555 1_555 yes
C(11) C(12) C(13) C(18) -174.0(6) 1_555 1_555 1_555 1_555 yes
C(11) C(15) Ru(1) C(12) 37.3(4) 1_555 1_555 1_555 1_555 yes
C(11) C(15) Ru(1) C(13) 79.1(4) 1_555 1_555 1_555 1_555 yes
C(11) C(15) Ru(1) C(14) 117.8(6) 1_555 1_555 1_555 1_555 yes
C(11) C(15) C(14) C(13) 3.0(7) 1_555 1_555 1_555 1_555 yes
C(11) C(15) C(14) C(19) 174.8(6) 1_555 1_555 1_555 1_555 yes
C(12) Ru(1) Ru(2) C(21) -65.1(3) 1_555 1_555 1_555 1_555 yes
C(12) Ru(1) Ru(2) C(22) -101.9(4) 1_555 1_555 1_555 1_555 yes
C(12) Ru(1) Ru(2) C(23) -90(2) 1_555 1_555 1_555 1_555 yes
C(12) Ru(1) Ru(2) C(24) 10.7(4) 1_555 1_555 1_555 1_555 yes
C(12) Ru(1) Ru(2) C(25) -24.2(3) 1_555 1_555 1_555 1_555 yes
C(12) Ru(1) C(11) C(15) -117.2(6) 1_555 1_555 1_555 1_555 yes
C(12) Ru(1) C(11) C(16) 120.8(8) 1_555 1_555 1_555 1_555 yes
C(12) Ru(1) C(13) C(14) 118.3(6) 1_555 1_555 1_555 1_555 yes
C(12) Ru(1) C(13) C(18) -120.3(9) 1_555 1_555 1_555 1_555 yes
C(12) Ru(1) C(14) C(13) -36.3(4) 1_555 1_555 1_555 1_555 yes
C(12) Ru(1) C(14) C(15) 78.8(4) 1_555 1_555 1_555 1_555 yes
C(12) Ru(1) C(14) C(19) -157.4(8) 1_555 1_555 1_555 1_555 yes
C(12) Ru(1) C(15) C(14) -80.5(4) 1_555 1_555 1_555 1_555 yes
C(12) Ru(1) C(15) C(20) 161.0(8) 1_555 1_555 1_555 1_555 yes
C(12) C(11) Ru(1) C(13) 37.4(4) 1_555 1_555 1_555 1_555 yes
C(12) C(11) Ru(1) C(14) 80.0(4) 1_555 1_555 1_555 1_555 yes
C(12) C(11) Ru(1) C(15) 117.2(6) 1_555 1_555 1_555 1_555 yes
C(12) C(11) C(15) C(14) -2.1(7) 1_555 1_555 1_555 1_555 yes
C(12) C(11) C(15) C(20) 171.0(6) 1_555 1_555 1_555 1_555 yes
C(12) C(13) Ru(1) C(14) -118.3(6) 1_555 1_555 1_555 1_555 yes
C(12) C(13) Ru(1) C(15) -79.9(4) 1_555 1_555 1_555 1_555 yes
C(12) C(13) C(14) C(15) -2.8(7) 1_555 1_555 1_555 1_555 yes
C(12) C(13) C(14) C(19) -174.8(6) 1_555 1_555 1_555 1_555 yes
C(13) Ru(1) Ru(2) C(21) -87.8(9) 1_555 1_555 1_555 1_555 yes
C(13) Ru(1) Ru(2) C(22) -124.6(9) 1_555 1_555 1_555 1_555 yes
C(13) Ru(1) Ru(2) C(23) -112(2) 1_555 1_555 1_555 1_555 yes
C(13) Ru(1) Ru(2) C(24) -12.0(9) 1_555 1_555 1_555 1_555 yes
C(13) Ru(1) Ru(2) C(25) -46.9(9) 1_555 1_555 1_555 1_555 yes
C(13) Ru(1) C(11) C(15) -79.8(4) 1_555 1_555 1_555 1_555 yes
C(13) Ru(1) C(11) C(16) 158.1(8) 1_555 1_555 1_555 1_555 yes
C(13) Ru(1) C(12) C(17) 123.2(9) 1_555 1_555 1_555 1_555 yes
C(13) Ru(1) C(14) C(15) 115.2(6) 1_555 1_555 1_555 1_555 yes
C(13) Ru(1) C(14) C(19) -121.1(8) 1_555 1_555 1_555 1_555 yes
C(13) Ru(1) C(15) C(14) -38.7(4) 1_555 1_555 1_555 1_555 yes
C(13) Ru(1) C(15) C(20) -157.2(8) 1_555 1_555 1_555 1_555 yes
C(13) C(12) Ru(1) C(14) 37.1(4) 1_555 1_555 1_555 1_555 yes
C(13) C(12) Ru(1) C(15) 79.4(4) 1_555 1_555 1_555 1_555 yes
C(13) C(12) C(11) C(15) 0.4(7) 1_555 1_555 1_555 1_555 yes
C(13) C(12) C(11) C(16) 173.0(6) 1_555 1_555 1_555 1_555 yes
C(13) C(14) Ru(1) C(15) -115.2(6) 1_555 1_555 1_555 1_555 yes
C(13) C(14) C(15) C(20) -170.3(6) 1_555 1_555 1_555 1_555 yes
C(14) Ru(1) Ru(2) C(21) 47.2(4) 1_555 1_555 1_555 1_555 yes
C(14) Ru(1) Ru(2) C(22) 10.4(5) 1_555 1_555 1_555 1_555 yes
C(14) Ru(1) Ru(2) C(23) 22(2) 1_555 1_555 1_555 1_555 yes
C(14) Ru(1) Ru(2) C(24) 123.1(5) 1_555 1_555 1_555 1_555 yes
C(14) Ru(1) Ru(2) C(25) 88.1(4) 1_555 1_555 1_555 1_555 yes
C(14) Ru(1) C(11) C(15) -37.2(4) 1_555 1_555 1_555 1_555 yes
C(14) Ru(1) C(11) C(16) -159.2(8) 1_555 1_555 1_555 1_555 yes
C(14) Ru(1) C(12) C(17) 160.3(8) 1_555 1_555 1_555 1_555 yes
C(14) Ru(1) C(13) C(18) 121.4(9) 1_555 1_555 1_555 1_555 yes
C(14) Ru(1) C(15) C(20) -118.5(8) 1_555 1_555 1_555 1_555 yes
C(14) C(13) Ru(1) C(15) 38.4(4) 1_555 1_555 1_555 1_555 yes
C(14) C(13) C(12) C(17) 174.8(6) 1_555 1_555 1_555 1_555 yes
C(14) C(15) C(11) C(16) -174.5(6) 1_555 1_555 1_555 1_555 yes
C(15) Ru(1) Ru(2) C(21) 13.8(3) 1_555 1_555 1_555 1_555 yes
C(15) Ru(1) Ru(2) C(22) -23.0(3) 1_555 1_555 1_555 1_555 yes
C(15) Ru(1) Ru(2) C(23) -11(2) 1_555 1_555 1_555 1_555 yes
C(15) Ru(1) Ru(2) C(24) 89.7(4) 1_555 1_555 1_555 1_555 yes
C(15) Ru(1) Ru(2) C(25) 54.8(3) 1_555 1_555 1_555 1_555 yes
C(15) Ru(1) C(11) C(16) -122.0(8) 1_555 1_555 1_555 1_555 yes
C(15) Ru(1) C(12) C(17) -157.4(8) 1_555 1_555 1_555 1_555 yes
C(15) Ru(1) C(13) C(18) 159.8(8) 1_555 1_555 1_555 1_555 yes
C(15) Ru(1) C(14) C(19) 123.8(8) 1_555 1_555 1_555 1_555 yes
C(15) C(11) C(12) C(17) -173.2(6) 1_555 1_555 1_555 1_555 yes
C(15) C(14) C(13) C(18) 172.6(6) 1_555 1_555 1_555 1_555 yes
C(16) C(11) C(12) C(17) 0(1) 1_555 1_555 1_555 1_555 yes
C(16) C(11) C(15) C(20) -1(1) 1_555 1_555 1_555 1_555 yes
C(17) C(12) C(13) C(18) 0(1) 1_555 1_555 1_555 1_555 yes
C(18) C(13) C(14) C(19) 0(1) 1_555 1_555 1_555 1_555 yes
C(19) C(14) C(15) C(20) 1(1) 1_555 1_555 1_555 1_555 yes
C(21) Ru(2) C(22) C(23) 115.4(6) 1_555 1_555 1_555 1_555 yes
C(21) Ru(2) C(22) C(27) -122.2(8) 1_555 1_555 1_555 1_555 yes
C(21) Ru(2) C(23) C(22) -38.6(4) 1_555 1_555 1_555 1_555 yes
C(21) Ru(2) C(23) C(24) 80.1(4) 1_555 1_555 1_555 1_555 yes
C(21) Ru(2) C(23) C(28) -158.4(8) 1_555 1_555 1_555 1_555 yes
C(21) Ru(2) C(24) C(23) -79.2(4) 1_555 1_555 1_555 1_555 yes
C(21) Ru(2) C(24) C(25) 36.9(4) 1_555 1_555 1_555 1_555 yes
C(21) Ru(2) C(24) C(29) 158.5(7) 1_555 1_555 1_555 1_555 yes
C(21) Ru(2) C(25) C(24) -117.7(6) 1_555 1_555 1_555 1_555 yes
C(21) Ru(2) C(25) C(30) 122.4(9) 1_555 1_555 1_555 1_555 yes
C(21) C(22) Ru(2) C(23) -115.4(6) 1_555 1_555 1_555 1_555 yes
C(21) C(22) Ru(2) C(24) -79.1(4) 1_555 1_555 1_555 1_555 yes
C(21) C(22) Ru(2) C(25) -36.9(4) 1_555 1_555 1_555 1_555 yes
C(21) C(22) C(23) C(24) 2.8(7) 1_555 1_555 1_555 1_555 yes
C(21) C(22) C(23) C(28) -170.9(6) 1_555 1_555 1_555 1_555 yes
C(21) C(25) Ru(2) C(22) 37.6(4) 1_555 1_555 1_555 1_555 yes
C(21) C(25) Ru(2) C(23) 79.9(4) 1_555 1_555 1_555 1_555 yes
C(21) C(25) Ru(2) C(24) 117.7(6) 1_555 1_555 1_555 1_555 yes
C(21) C(25) C(24) C(23) 3.0(7) 1_555 1_555 1_555 1_555 yes
C(21) C(25) C(24) C(29) 174.5(6) 1_555 1_555 1_555 1_555 yes
C(22) Ru(2) C(21) C(25) -117.5(6) 1_555 1_555 1_555 1_555 yes
C(22) Ru(2) C(21) C(26) 119.5(9) 1_555 1_555 1_555 1_555 yes
C(22) Ru(2) C(23) C(24) 118.8(6) 1_555 1_555 1_555 1_555 yes
C(22) Ru(2) C(23) C(28) -119.7(8) 1_555 1_555 1_555 1_555 yes
C(22) Ru(2) C(24) C(23) -36.6(4) 1_555 1_555 1_555 1_555 yes
C(22) Ru(2) C(24) C(25) 79.5(4) 1_555 1_555 1_555 1_555 yes
C(22) Ru(2) C(24) C(29) -158.9(7) 1_555 1_555 1_555 1_555 yes
C(22) Ru(2) C(25) C(24) -80.1(4) 1_555 1_555 1_555 1_555 yes
C(22) Ru(2) C(25) C(30) 160.0(8) 1_555 1_555 1_555 1_555 yes
C(22) C(21) Ru(2) C(23) 38.3(4) 1_555 1_555 1_555 1_555 yes
C(22) C(21) Ru(2) C(24) 80.2(4) 1_555 1_555 1_555 1_555 yes
C(22) C(21) Ru(2) C(25) 117.5(6) 1_555 1_555 1_555 1_555 yes
C(22) C(21) C(25) C(24) -1.3(7) 1_555 1_555 1_555 1_555 yes
C(22) C(21) C(25) C(30) 170.4(6) 1_555 1_555 1_555 1_555 yes
C(22) C(23) Ru(2) C(24) -118.8(6) 1_555 1_555 1_555 1_555 yes
C(22) C(23) Ru(2) C(25) -80.6(4) 1_555 1_555 1_555 1_555 yes
C(22) C(23) C(24) C(25) -3.6(7) 1_555 1_555 1_555 1_555 yes
C(22) C(23) C(24) C(29) -175.1(6) 1_555 1_555 1_555 1_555 yes
C(23) Ru(2) C(21) C(25) -79.3(4) 1_555 1_555 1_555 1_555 yes
C(23) Ru(2) C(21) C(26) 157.8(8) 1_555 1_555 1_555 1_555 yes
C(23) Ru(2) C(22) C(27) 122.4(9) 1_555 1_555 1_555 1_555 yes
C(23) Ru(2) C(24) C(25) 116.1(5) 1_555 1_555 1_555 1_555 yes
C(23) Ru(2) C(24) C(29) -122.3(8) 1_555 1_555 1_555 1_555 yes
C(23) Ru(2) C(25) C(24) -37.8(4) 1_555 1_555 1_555 1_555 yes
C(23) Ru(2) C(25) C(30) -157.7(8) 1_555 1_555 1_555 1_555 yes
C(23) C(22) Ru(2) C(24) 36.3(4) 1_555 1_555 1_555 1_555 yes
C(23) C(22) Ru(2) C(25) 78.5(4) 1_555 1_555 1_555 1_555 yes
C(23) C(22) C(21) C(25) -0.9(7) 1_555 1_555 1_555 1_555 yes
C(23) C(22) C(21) C(26) 172.6(6) 1_555 1_555 1_555 1_555 yes
C(23) C(24) Ru(2) C(25) -116.1(5) 1_555 1_555 1_555 1_555 yes
C(23) C(24) C(25) C(30) -168.8(6) 1_555 1_555 1_555 1_555 yes
C(24) Ru(2) C(21) C(25) -37.3(4) 1_555 1_555 1_555 1_555 yes
C(24) Ru(2) C(21) C(26) -160.3(8) 1_555 1_555 1_555 1_555 yes
C(24) Ru(2) C(22) C(27) 158.8(8) 1_555 1_555 1_555 1_555 yes
C(24) Ru(2) C(23) C(28) 121.5(8) 1_555 1_555 1_555 1_555 yes
C(24) Ru(2) C(25) C(30) -119.9(9) 1_555 1_555 1_555 1_555 yes
C(24) C(23) Ru(2) C(25) 38.1(4) 1_555 1_555 1_555 1_555 yes
C(24) C(23) C(22) C(27) 174.7(6) 1_555 1_555 1_555 1_555 yes
C(24) C(25) C(21) C(26) -174.7(6) 1_555 1_555 1_555 1_555 yes
C(25) Ru(2) C(21) C(26) -123.0(9) 1_555 1_555 1_555 1_555 yes
C(25) Ru(2) C(22) C(27) -159.0(8) 1_555 1_555 1_555 1_555 yes
C(25) Ru(2) C(23) C(28) 159.6(8) 1_555 1_555 1_555 1_555 yes
C(25) Ru(2) C(24) C(29) 121.6(8) 1_555 1_555 1_555 1_555 yes
C(25) C(21) C(22) C(27) -172.7(6) 1_555 1_555 1_555 1_555 yes
C(25) C(24) C(23) C(28) 170.0(6) 1_555 1_555 1_555 1_555 yes
C(26) C(21) C(22) C(27) 0(1) 1_555 1_555 1_555 1_555 yes
C(26) C(21) C(25) C(30) -2(1) 1_555 1_555 1_555 1_555 yes
C(27) C(22) C(23) C(28) 0(1) 1_555 1_555 1_555 1_555 yes
C(28) C(23) C(24) C(29) -1(1) 1_555 1_555 1_555 1_555 yes
C(29) C(24) C(25) C(30) 2(1) 1_555 1_555 1_555 1_555 yes
